data_4121793
loop_
_publ_author_name
'Yang, Huayan'
'Wang, Yu'
'Yan, Juanzhu'
'Chen, Xi'
'Zhang, Xin'
'H\"akkinen, Hannu'
'Zheng, Nanfeng'

_publ_section_title
;
 Structural Evolution of Atomically Precise Thiolated Bimetallic
 [Au12+nCu32(SR)30+n](4-) (n = 0, 2, 4, 6) Nanoclusters.
;
_journal_issue 20
_journal_name_full 'Journal of the American Chemical Society'
_journal_page_first 7197
_journal_page_last 7200
_journal_paper_doi 10.1021/ja501811j
_journal_volume 136
_journal_year 2014
_chemical_formula_moiety 'C238 H135 Au16 Cu32 F100.5 S34, 2(C23 H18.75 P), C24 H19 P, C24 H20 P'
_chemical_formula_sum 'C333 H210.5 Au16 Cu32 F101.5 O P4 S34'
_chemical_formula_weight 12554.68
_chemical_name_systematic
;
 ? 
;
_space_group_crystal_system triclinic
_space_group_IT_number 2
_space_group_name_Hall '-P 1'
_space_group_name_H-M_alt 'P -1'
_symmetry_space_group_name_Hall '-P 1'
_symmetry_space_group_name_H-M 'P -1'
_atom_sites_solution_hydrogens geom
_atom_sites_solution_primary direct
_atom_sites_solution_secondary difmap
_audit_creation_date 2014-01-05
_audit_creation_method
;
  Olex2 1.2
  (compiled Apr 23 2013 17:54:37, GUI svn.r4466)
;
_cell_angle_alpha 80.4182(18)
_cell_angle_beta 78.457(2)
_cell_angle_gamma 89.1904(18)
_cell_formula_units_Z 2
_cell_length_a 22.0888(5)
_cell_length_b 23.5810(5)
_cell_length_c 40.2916(10)
_cell_measurement_reflns_used 30127
_cell_measurement_temperature 100.01(10)
_cell_measurement_theta_max 73.8100
_cell_measurement_theta_min 3.7820
_cell_volume 20271.6(8)
_computing_cell_refinement
;
CrysAlisPro, Agilent Technologies,
Version 1.171.36.28 (release 01-02-2013 CrysAlis171 .NET)
(compiled Feb  1 2013,16:14:44)
;
_computing_data_collection
;
CrysAlisPro, Agilent Technologies,
Version 1.171.36.28 (release 01-02-2013 CrysAlis171 .NET)
(compiled Feb  1 2013,16:14:44)
;
_computing_data_reduction
;
CrysAlisPro, Agilent Technologies,
Version 1.171.36.28 (release 01-02-2013 CrysAlis171 .NET)
(compiled Feb  1 2013,16:14:44)
;
_computing_molecular_graphics
;
O. V. Dolomanov, L. J. Bourhis, R. J. Gildea, J. A. K. Howard and H. Puschmann,
OLEX2: a complete structure solution, refinement and analysis program.
J. Appl. Cryst. (2009). 42, 339-341.
;
_computing_publication_material
;
O. V. Dolomanov, L. J. Bourhis, R. J. Gildea, J. A. K. Howard and H. Puschmann,
OLEX2: a complete structure solution, refinement and analysis program.
J. Appl. Cryst. (2009). 42, 339-341.
;
_computing_structure_refinement
;
SHELXL, G.M. Sheldrick, Acta Cryst.
(2008). A64, 112-122
;
_computing_structure_solution 'SHELXS-97 (Sheldrick, 1990)'
_diffrn_ambient_temperature 100.01(10)
_diffrn_detector_area_resol_mean 10.3415
_diffrn_measured_fraction_theta_full 0.9976
_diffrn_measured_fraction_theta_max 0.9600
_diffrn_measurement_details
;
  1 omega  -50.00   29.20   0.8000   15.0000
omega____ theta____ kappa____ phi______ frames
    -      -40.9299   38.0000   90.0000 99

  2 omega -115.00  -11.00   0.8000   15.0000
omega____ theta____ kappa____ phi______ frames
    -      -40.9299  -57.0000  150.0000 130

  3 omega  -50.00   34.00   0.8000   15.0000
omega____ theta____ kappa____ phi______ frames
    -      -40.9299   38.0000  -60.0000 105

  4 omega   69.00  128.20   0.8000   15.0000
omega____ theta____ kappa____ phi______ frames
    -       40.9299 -178.0000  120.0000 74

  5 omega   90.00  127.60   0.8000   15.0000
omega____ theta____ kappa____ phi______ frames
    -       40.9299 -178.0000  -90.0000 47

  6 omega  -90.00  -60.40   0.8000   30.0000
omega____ theta____ kappa____ phi______ frames
    -      -61.5000   15.0000  120.0000 37

  7 omega -121.00  -93.00   0.8000   30.0000
omega____ theta____ kappa____ phi______ frames
    -      -61.5000   15.0000  120.0000 35

  8 omega  -47.00  -19.00   0.8000   30.0000
omega____ theta____ kappa____ phi______ frames
    -      -61.5000   45.0000  -30.0000 35

  9 omega   51.00   78.20   0.8000   30.0000
omega____ theta____ kappa____ phi______ frames
    -      108.1940  -30.0000  -90.0000 34

 10 omega   24.00  108.00   0.8000   30.0000
omega____ theta____ kappa____ phi______ frames
    -      108.1940  -94.0000    0.0000 105

 11 omega   63.00   94.20   0.8000   30.0000
omega____ theta____ kappa____ phi______ frames
    -      108.1940  -45.0000  -30.0000 39

 12 omega   95.40  120.20   0.8000   30.0000
omega____ theta____ kappa____ phi______ frames
    -      108.1940 -125.0000  -30.0000 31

 13 omega   35.00  103.00   0.8000   30.0000
omega____ theta____ kappa____ phi______ frames
    -      108.1940  -94.0000 -180.0000 85

 14 omega   92.00  164.00   0.8000   30.0000
omega____ theta____ kappa____ phi______ frames
    -      108.1940   30.0000  -60.0000 90

 15 omega   26.00  107.60   0.8000   30.0000
omega____ theta____ kappa____ phi______ frames
    -      108.1940  -94.0000   90.0000 102

 16 omega   45.00   93.00   0.8000   30.0000
omega____ theta____ kappa____ phi______ frames
    -      108.1940  -45.0000  150.0000 60

 17 omega   38.00   80.40   0.8000   30.0000
omega____ theta____ kappa____ phi______ frames
    -      108.1940  -30.0000   30.0000 53

 18 omega   50.00  168.40   0.8000   30.0000
omega____ theta____ kappa____ phi______ frames
    -      108.1940   15.0000 -120.0000 148

 19 omega   25.00  104.20   0.8000   30.0000
omega____ theta____ kappa____ phi______ frames
    -      108.1940  -94.0000  -90.0000 99

 20 omega   46.00   83.60   0.8000   30.0000
omega____ theta____ kappa____ phi______ frames
    -      108.1940  -30.0000  -60.0000 47

 21 omega   47.00   94.20   0.8000   30.0000
omega____ theta____ kappa____ phi______ frames
    -      108.1940  -45.0000 -120.0000 59

 22 omega   60.00   92.00   0.8000   30.0000
omega____ theta____ kappa____ phi______ frames
    -      108.1940  -45.0000   60.0000 40
;
_diffrn_measurement_device_type 'SuperNova, Dual, Cu at zero, Atlas'
_diffrn_measurement_method '\w scans'
_diffrn_orient_matrix_UB_11 0.0301436000
_diffrn_orient_matrix_UB_12 0.0604984000
_diffrn_orient_matrix_UB_13 -0.0110178000
_diffrn_orient_matrix_UB_21 0.0478097000
_diffrn_orient_matrix_UB_22 -0.0175464000
_diffrn_orient_matrix_UB_23 0.0227248000
_diffrn_orient_matrix_UB_31 0.0432982000
_diffrn_orient_matrix_UB_32 -0.0205800000
_diffrn_orient_matrix_UB_33 -0.0304766000
_diffrn_radiation_monochromator mirror
_diffrn_radiation_type 'Cu K\a'
_diffrn_radiation_wavelength 1.5418
_diffrn_reflns_av_R_equivalents 0.0512
_diffrn_reflns_av_unetI/netI 0.0820
_diffrn_reflns_limit_h_max 24
_diffrn_reflns_limit_h_min -19
_diffrn_reflns_limit_k_max 26
_diffrn_reflns_limit_k_min -26
_diffrn_reflns_limit_l_max 44
_diffrn_reflns_limit_l_min -44
_diffrn_reflns_number 121678
_diffrn_reflns_theta_full 58.93
_diffrn_reflns_theta_max 58.93
_diffrn_reflns_theta_min 3.35
_diffrn_source 'SuperNova (Cu) X-ray Source'
_exptl_absorpt_coefficient_mu 14.906
_exptl_absorpt_correction_T_max 1.00000
_exptl_absorpt_correction_T_min 0.66067
_exptl_absorpt_correction_type multi-scan
_exptl_absorpt_process_details
;
CrysAlisPro, Agilent Technologies,
Version 1.171.36.28 (release 01-02-2013 CrysAlis171 .NET)
(compiled Feb  1 2013,16:14:44)
Empirical absorption correction using spherical harmonics,
 implemented in SCALE3 ABSPACK scaling algorithm.
;
_exptl_crystal_colour black
_exptl_crystal_density_diffrn 2.057
_exptl_crystal_density_method 'not measured'
_exptl_crystal_description block
_exptl_crystal_F_000 11852
_exptl_crystal_size_max 0.15
_exptl_crystal_size_mid 0.1
_exptl_crystal_size_min 0.05
_refine_diff_density_max 9.854
_refine_diff_density_min -7.137
_refine_diff_density_rms 0.424
_refine_ls_extinction_method none
_refine_ls_goodness_of_fit_ref 1.278
_refine_ls_hydrogen_treatment mixed
_refine_ls_matrix_type fullcycle
_refine_ls_number_parameters 4267
_refine_ls_number_reflns 58195
_refine_ls_number_restraints 771
_refine_ls_restrained_S_all 1.276
_refine_ls_R_factor_all 0.1622
_refine_ls_R_factor_gt 0.1197
_refine_ls_shift/su_max 0.155
_refine_ls_shift/su_mean 0.003
_refine_ls_structure_factor_coef Fsqd
_refine_ls_weighting_details 'calc w=1/[\s^2^(Fo^2^)+(0.2000P)^2^+0.0000P] where P=(Fo^2^+2Fc^2^)/3'
_refine_ls_weighting_scheme calc
_refine_ls_wR_factor_gt 0.3292
_refine_ls_wR_factor_ref 0.3694
_reflns_number_gt 34402
_reflns_number_total 58195
_reflns_threshold_expression >2sigma(I)
_cod_data_source_file ja501811j_si_004.cif
_cod_data_source_block Au12Cu32@Au4
_cod_depositor_comments 'Adding full bibliography for 4121793--4121797.cif.'
_cod_original_cell_volume 20271.5(8)
_cod_original_formula_sum 'C333 H210.50 Au16 Cu32 F101.50 O P4 S34'
_cod_database_code 4121793
_reflns_odcompleteness_completeness 99.76
_reflns_odcompleteness_iscentric 1
_reflns_odcompleteness_theta 66.97
_olex2_refinement_description
;
1. Fixed Uiso
 At 1.2 times of:
  All C(H) groups
2. Restrained distances
 C130-C133
 1.5 with sigma of 0.02
 C129-C133
 2.5 with sigma of 0.02
 C133-C131
 2.5 with sigma of 0.02
 C70-C67
 1.5 with sigma of 0.02
 C70-C66
 2.5 with sigma of 0.02
 C68-C70
 2.5 with sigma of 0.02
 P1-C245
 1.8 with sigma of 0.02
 P1-C250
 2.8 with sigma of 0.02
 P1-C246
 2.8 with sigma of 0.02
 C56-C53
 1.5 with sigma of 0.02
 F56-F57
 2.4 with sigma of 0.02
 F57-F55
 2.4 with sigma of 0.02
 F55-F56
 2.4 with sigma of 0.02
 F24-F22
 2.4 with sigma of 0.02
 F22-F23
 2.4 with sigma of 0.02
 F23-F24
 2.4 with sigma of 0.02
 F57-C133 = F56-C133 = F55-C133
 1.35 with sigma of 0.02
 F24-C56 = F23-C56 = F22-C56
 1.35 with sigma of 0.02
 C46-C49
 1.5 with sigma of 0.02
3. Restrained planarity
 C128, C129, C130, C131, C132, C127, C133
 with sigma of 0.1
4. Uiso/Uaniso restraints and constraints
C38 \\sim C39 \\sim C37: within 3.8A with sigma of 0.01 and sigma for terminal atoms of 0.02
C79 \\sim C78 \\sim C80: within 1.7A with sigma of 0.01 and sigma for terminal atoms of 0.02
C38 \\sim C39 \\sim C37: within 3.8A with sigma of 0.01 and sigma for terminal atoms of 0.02
C79 \\sim C80 \\sim C78: within 1.7A with sigma of 0.01 and sigma for terminal atoms of 0.02
C38 \\sim C37 \\sim C39: within 3.8A with sigma of 0.01 and sigma for terminal atoms of 0.02
C79 \\sim C80 \\sim C78: within 3.8A with sigma of 0.01 and sigma for terminal atoms of 0.02
Uanis(C22) \\sim Ueq, Uanis(C58) \\sim Ueq, Uanis(C36) \\sim Ueq, Uanis(C216) \\sim Ueq, Uanis(C164) \\sim Ueq, Uanis(C40) \\sim Ueq, Uanis(C38) \\sim Ueq, Uanis(F63) \\sim Ueq, Uanis(F85) \\sim Ueq, Uanis(F74) \\sim Ueq, Uanis(C29) \\sim Ueq, Uanis(C107) \\sim Ueq, Uanis(C163) \\sim Ueq, Uanis(C111) \\sim Ueq, Uanis(C233) \\sim Ueq, Uanis(C85) \\sim Ueq, Uanis(C118) \\sim Ueq, Uanis(C302) \\sim Ueq, Uanis(C319) \\sim Ueq: with sigma of 0.1 and sigma for terminal atoms of 0.2
Uanis(F85) \\sim Ueq, Uanis(F87) \\sim Ueq, Uanis(F86) \\sim Ueq, Uanis(C328) \\sim Ueq, Uanis(C326) \\sim Ueq, Uanis(F102) \\sim Ueq, Uanis(F101) \\sim Ueq, Uanis(C238) \\sim Ueq, Uanis(F100) \\sim Ueq, Uanis(F94) \\sim Ueq, Uanis(F75) \\sim Ueq, Uanis(F69) \\sim Ueq, Uanis(F67) \\sim Ueq, Uanis(F8) \\sim Ueq, Uanis(F95) \\sim Ueq, Uanis(F14) \\sim Ueq, Uanis(C164) \\sim Ueq: with sigma of 0.1 and sigma for terminal atoms of 0.2
Uanis(C22) \\sim Ueq, Uanis(C58) \\sim Ueq, Uanis(C36) \\sim Ueq, Uanis(C216) \\sim Ueq, Uanis(C164) \\sim Ueq, Uanis(C40) \\sim Ueq, Uanis(C38) \\sim Ueq, Uanis(C29) \\sim Ueq, Uanis(C107) \\sim Ueq, Uanis(C163) \\sim Ueq, Uanis(C111) \\sim Ueq, Uanis(C233) \\sim Ueq, Uanis(C85) \\sim Ueq, Uanis(C118) \\sim Ueq, Uanis(C302) \\sim Ueq, Uanis(C319) \\sim Ueq, Uanis(F63) \\sim Ueq, Uanis(F87) \\sim Ueq, Uanis(F85) \\sim Ueq, Uanis(F74) \\sim Ueq: with sigma of 0.1 and sigma for terminal atoms of 0.2
Uanis(C22) \\sim Ueq, Uanis(C58) \\sim Ueq, Uanis(C36) \\sim Ueq, Uanis(C216) \\sim Ueq, Uanis(C164) \\sim Ueq, Uanis(C40) \\sim Ueq, Uanis(C38) \\sim Ueq, Uanis(C29) \\sim Ueq, Uanis(C107) \\sim Ueq, Uanis(C163) \\sim Ueq, Uanis(C111) \\sim Ueq, Uanis(C233) \\sim Ueq, Uanis(C85) \\sim Ueq, Uanis(C118) \\sim Ueq, Uanis(C302) \\sim Ueq, Uanis(C319) \\sim Ueq, Uanis(F63) \\sim Ueq, Uanis(F87) \\sim Ueq, Uanis(F85) \\sim Ueq: with sigma of 0.1 and sigma for terminal atoms of 0.2
Uanis(C1) \\sim Ueq, Uanis(C22) \\sim Ueq, Uanis(C36) \\sim Ueq, Uanis(C38) \\sim Ueq, Uanis(C40) \\sim Ueq, Uanis(C58) \\sim Ueq, Uanis(C107) \\sim Ueq, Uanis(C111) \\sim Ueq, Uanis(C216) \\sim Ueq, Uanis(C302) \\sim Ueq, Uanis(C18) \\sim Ueq, Uanis(C29) \\sim Ueq, Uanis(C60) \\sim Ueq, Uanis(C71) \\sim Ueq, Uanis(C72) \\sim Ueq, Uanis(C73) \\sim Ueq, Uanis(C75) \\sim Ueq, Uanis(C76) \\sim Ueq, Uanis(C79) \\sim Ueq, Uanis(C85) \\sim Ueq, Uanis(C118) \\sim Ueq, Uanis(C158) \\sim Ueq, Uanis(C163) \\sim Ueq, Uanis(C164) \\sim Ueq, Uanis(C180) \\sim Ueq, Uanis(C233) \\sim Ueq, Uanis(C235) \\sim Ueq, Uanis(C238) \\sim Ueq, Uanis(C318) \\sim Ueq, Uanis(C320) \\sim Ueq, Uanis(C326) \\sim Ueq: with sigma of 0.1 and sigma for terminal atoms of 0.2
Uanis(F63) \\sim Ueq, Uanis(F67) \\sim Ueq, Uanis(F69) \\sim Ueq, Uanis(F74) \\sim Ueq, Uanis(F75) \\sim Ueq, Uanis(F85) \\sim Ueq, Uanis(F86) \\sim Ueq, Uanis(F97) \\sim Ueq, Uanis(F100) \\sim Ueq, Uanis(F101) \\sim Ueq, Uanis(F102) \\sim Ueq, Uanis(F94) \\sim Ueq: with sigma of 0.1 and sigma for terminal atoms of 0.2
Uanis(C302) = Uanis(C58) = Uanis(C22) = Uanis(C38) = Uanis(C40) = Uanis(C36) = Uanis(C111) = Uanis(C107) = Uanis(C1)
Uanis(C164) = Uanis(C163) = Uanis(F101) = Uanis(F102) = Uanis(F100) = Uanis(C238) = Uanis(C235) = Uanis(C79) = Uanis(F86) = Uanis(F85) = Uanis(F87) = Uanis(F63) = Uanis(F75) = Uanis(F74) = Uanis(F68) = Uanis(F67) = Uanis(F69) = Uanis(C158) = Uanis(C328) = Uanis(C326) = Uanis(C318) = Uanis(C320) = Uanis(C319) = Uanis(C75) = Uanis(C76) = Uanis(C71) = Uanis(C72) = Uanis(C73) = Uanis(C60) = Uanis(F95) = Uanis(C18) = Uanis(C180)
Uanis(C1) = Uanis(C22) = Uanis(C36) = Uanis(C38) = Uanis(C40) = Uanis(C58) = Uanis(C107) = Uanis(C111) = Uanis(C216) = Uanis(C302) = Uanis(C18) = Uanis(C29) = Uanis(C60) = Uanis(C71) = Uanis(C72) = Uanis(C73) = Uanis(C75) = Uanis(C76) = Uanis(C79) = Uanis(C85) = Uanis(C118) = Uanis(C158) = Uanis(C163) = Uanis(C164) = Uanis(C180) = Uanis(C233) = Uanis(C235) = Uanis(C238) = Uanis(C218) = Uanis(C319) = Uanis(C320) = Uanis(C326) = Uanis(C328)
Uanis(C1) = Uanis(C22) = Uanis(C36) = Uanis(C38) = Uanis(C40) = Uanis(C107) = Uanis(C58) = Uanis(C111) = Uanis(C216) = Uanis(C302) = Uanis(C18) = Uanis(C60)
Uanis(C72) = Uanis(C73) = Uanis(C75) = Uanis(C76) = Uanis(C79) = Uanis(C85) = Uanis(C118) = Uanis(C158) = Uanis(C163) = Uanis(C164) = Uanis(C180) = Uanis(C233) = Uanis(C235) = Uanis(C238) = Uanis(C318) = Uanis(C319) = Uanis(C320) = Uanis(C326) = Uanis(C328)
Uanis(F63) = Uanis(F67) = Uanis(F68) = Uanis(F69) = Uanis(F74) = Uanis(F75) = Uanis(F85) = Uanis(F86) = Uanis(F87) = Uanis(F95) = Uanis(F100) = Uanis(F101) = Uanis(F102)
5. Others
 Sof(C310)=Sof(H310)=Sof(C309)=Sof(H309)=Sof(H308)=Sof(C307)=Sof(H307)=
 Sof(C306)=Sof(H306)=FVAR(1)
 Sof(C250)=Sof(H250)=Sof(C249)=Sof(H249)=Sof(H248)=Sof(C247)=Sof(H247)=
 Sof(C246)=Sof(H246)=FVAR(2)
 Sof(F12)=Sof(F11A)=Sof(F88)=1-FVAR(3)
 Sof(F89)=Sof(F12A)=Sof(F11)=FVAR(3)
 Sof(F62A)=Sof(F76A)=1-FVAR(4)
 Sof(F61)=Sof(F76)=FVAR(4)
 Sof(F78A)=Sof(F77A)=1-FVAR(5)
 Sof(F77)=Sof(F78)=FVAR(5)
 Sof(F21)=1-FVAR(6)
 Sof(F19)=Sof(F30)=FVAR(6)
 Sof(F43A)=1-FVAR(7)
 Sof(F45)=FVAR(7)
 Sof(F72)=1-FVAR(8)
 Sof(F72A)=FVAR(8)
6.a Aromatic/amide H refined with riding coordinates:
 C191(H191), C213(H213), C230(H230), C212(H212), C23(H23), C24(H24), C26(H26),
 C27(H27), C334(H334), C142(H142), C143(H143), C16(H16), C219(H219), C30(H30),
 C215(H215), C223(H223), C160(H160), C125(H125), C192(H192), C41(H41), C40(H40),
  C38(H38), C37(H37), C205(H205), C220(H220), C291(H291), C107(H107),
 C108(H108), C110(H110), C111(H111), C332(H332), C163(H163), C17(H17), C76(H76),
  C75(H75), C73(H73), C72(H72), C222(H222), C174(H174), C69(H69), C68(H68),
 C66(H66), C65(H65), C209(H209), C292(H292), C12(H12), C202(H202), C124(H124),
 C199(H199), C195(H195), C333(H333), C288(H288), C324(H324), C325(H325),
 C326(H326), C327(H327), C290(H290), C156(H156), C194(H194), C159(H159),
 C296(H296), C208(H208), C294(H294), C237(H237), C104(H104), C121(H121),
 C34(H34), C295(H295), C216(H216), C233(H233), C145(H145), C229(H229),
 C198(H198), C157(H157), C226(H226), C19(H19), C31(H31), C330(H330), C20(H20),
 C122(H122), C146(H146), C2(H2), C9(H9), C298(H298), C206(H206), C164(H164),
 C236(H236), C181(H181), C227(H227), C173(H173), C171(H171), C33(H33),
 C201(H201), C331(H331), C13(H13), C297(H297), C170(H170), C177(H177), C6(H6),
 C289(H289), C149(H149), C5(H5), C10(H10), C100(H100), C59(H59), C58(H58),
 C62(H62), C61(H61), C3(H3), C178(H178), C318(H318), C319(H319), C320(H320),
 C321(H321), C322(H322), C234(H234), C180(H180), C153(H153), C244(H244),
 C114(H114), C115(H115), C117(H117), C118(H118), C103(H103), C185(H185),
 C188(H188), C187(H187), C261(H261), C262(H262), C258(H258), C259(H259),
 C260(H260), C150(H150), C243(H243), C250(H250), C249(H249), C248(H248),
 C247(H247), C246(H246), C89(H89), C90(H90), C86(H86), C87(H87), C135(H135),
 C304(H304), C303(H303), C302(H302), C301(H301), C300(H300), C282(H282),
 C283(H283), C284(H284), C285(H285), C286(H286), C152(H152), C240(H240),
 C316(H316), C315(H315), C314(H314), C313(H313), C312(H312), C139(H139),
 C101(H101), C242(H242), C167(H167), C136(H136), C276(H276), C277(H277),
 C278(H278), C279(H279), C280(H280), C82(H82), C83(H83), C79(H79), C80(H80),
 C138(H138), C241(H241), C93(H93), C94(H94), C96(H96), C97(H97), C270(H270),
 C274(H274), C273(H273), C272(H272), C271(H271), C265(H265), C266(H266),
 C267(H267), C268(H268), C264(H264), C54(H54), C55(H55), C51(H51), C52(H52),
 C166(H166), C45(H45), C47(H47), C48(H48), C44(H44), C128(H128), C129(H129),
 C131(H131), C132(H132), C255(H255), C254(H254), C253(H253), C252(H252),
 C256(H256), C310(H310), C309(H309), C308(H308), C307(H307), C306(H306)
6.b Fitted hexagon refined as free rotating group:
 C22(C23,C24,C25,C26,C27), C36(C41,C40,C39,C38,C37), C107(C108,C109,C110,C111,
 C106), C71(C76,C75,C74,C73,C72), C64(C69,C68,C67,C66,C65), C323(C324,C325,C326,
 C327,C328), C60(C59,C58,C57,C62,C61), C318(C319,C320,C321,C322,C317),
 C113(C114,C115,C116,C117,C118), C186(C185,C184,C183,C188,C187), C261(C262,C257,
 C258,C259,C260), C245(C250,C249,C248,C247,C246), C89(C90,C85,C86,C87,C88),
 C304(C303,C302,C301,C300,C299), C281(C282,C283,C284,C285,C286), C311(C316,C315,
 C314,C313,C312), C275(C276,C277,C278,C279,C280), C81(C82,C83,C78,C79,C80),
 C92(C93,C94,C95,C96,C97), C270(C269,C274,C273,C272,C271), C265(C266,C267,C268,
 C263,C264), C53(C54,C55,C50,C51,C52), C45(C46,C47,C48,C43,C44), C128(C129,C130,
 C131,C132,C127), C255(C254,C253,C252,C251,C256), C305(C310,C309,C308,C307,C306)
;

loop_
_space_group_symop_id
_space_group_symop_operation_xyz
1 'x, y, z'
2 '-x, -y, -z'

loop_
_atom_site_label
_atom_site_type_symbol
_atom_site_fract_x
_atom_site_fract_y
_atom_site_fract_z
_atom_site_U_iso_or_equiv
_atom_site_adp_type
_atom_site_occupancy
_atom_site_symmetry_multiplicity
_atom_site_calc_flag
_atom_site_refinement_flags
_atom_site_disorder_assembly
_atom_site_disorder_group
Au1 Au 0.73653(2) 0.83258(2) 0.194233(14) 0.027 Uani 1 1 d . . .
Au2 Au 0.80341(3) 0.84685(2) 0.244927(14) 0.028 Uani 1 1 d . . .
Au3 Au 0.73493(3) 0.71692(2) 0.188736(14) 0.029 Uani 1 1 d . . .
Au4 Au 0.84078(3) 0.76880(2) 0.199752(14) 0.028 Uani 1 1 d . . .
Au5 Au 0.67490(3) 0.84465(2) 0.260102(14) 0.029 Uani 1 1 d . . .
Au6 Au 0.63199(3) 0.76473(2) 0.226802(14) 0.029 Uani 1 1 d . . .
Au7 Au 0.84462(3) 0.73946(2) 0.269235(14) 0.031 Uani 1 1 d . . .
Au8 Au 0.67263(3) 0.65758(2) 0.251571(15) 0.032 Uani 1 1 d . . .
Au9 Au 0.80154(3) 0.65991(2) 0.235880(15) 0.031 Uani 1 1 d . . .
Au10 Au 0.63594(3) 0.73566(2) 0.296326(15) 0.032 Uani 1 1 d . . .
Au11 Au 0.74130(3) 0.78690(2) 0.307184(15) 0.032 Uani 1 1 d . . .
Au12 Au 0.74082(3) 0.67089(2) 0.301571(15) 0.033 Uani 1 1 d . . .
Au13 Au 1.02568(3) 0.59401(3) 0.142980(17) 0.046 Uani 1 1 d . . .
Au14 Au 0.45115(3) 0.90360(3) 0.355858(18) 0.051 Uani 1 1 d . . .
Au15 Au 0.93620(4) 0.78915(4) 0.38828(2) 0.070 Uani 1 1 d . . .
Au16 Au 0.56294(6) 0.70188(6) 0.10529(3) 0.115 Uani 1 1 d . . .
Cu1 Cu 0.78577(9) 0.97200(8) 0.14930(5) 0.031 Uani 1 1 d . . .
Cu2 Cu 0.84939(9) 0.98870(8) 0.19884(5) 0.032 Uani 1 1 d . . .
Cu3 Cu 0.97521(10) 0.72387(8) 0.14683(5) 0.038 Uani 1 1 d . . .
Cu4 Cu 0.62632(10) 0.51547(9) 0.29829(6) 0.047 Uani 1 1 d . . .
Cu5 Cu 0.54929(10) 0.93728(9) 0.29610(5) 0.042 Uani 1 1 d . . .
Cu6 Cu 0.92599(10) 0.56125(9) 0.20017(5) 0.039 Uani 1 1 d . . .
Cu7 Cu 0.69306(11) 0.53138(9) 0.34678(6) 0.049 Uani 1 1 d . . .
Cu8 Cu 0.50323(11) 0.77916(9) 0.35388(6) 0.048 Uani 1 1 d . . .
Cu9 Cu 0.52919(14) 0.75045(10) 0.16828(7) 0.072 Uani 1 1 d . . .
Cu10 Cu 0.6708(2) 0.69180(15) 0.12291(10) 0.123 Uani 1 1 d . . .
Cu11 Cu 0.62353(9) 0.87838(8) 0.20443(5) 0.030 Uani 1 1 d . . .
Cu12 Cu 0.73768(9) 0.93213(7) 0.21686(5) 0.028 Uani 1 1 d . . .
Cu13 Cu 0.92420(9) 0.82029(8) 0.22799(5) 0.032 Uani 1 1 d . . .
Cu14 Cu 0.95676(12) 0.74081(11) 0.32564(6) 0.056 Uani 1 1 d . . .
Cu15 Cu 0.80505(9) 0.79630(8) 0.13853(5) 0.033 Uani 1 1 d . . .
Cu17 Cu 0.80321(12) 0.81502(10) 0.37574(6) 0.054 Uani 1 1 d . . .
Cu18 Cu 0.85098(9) 0.88248(8) 0.17938(5) 0.030 Uani 1 1 d . . .
Cu19 Cu 0.61656(10) 0.67370(8) 0.19724(6) 0.039 Uani 1 1 d . . .
Cu16 Cu 0.73995(9) 0.90495(8) 0.29233(5) 0.033 Uani 1 1 d . . .
Cu20 Cu 0.84821(9) 0.67512(8) 0.16803(5) 0.035 Uani 1 1 d . . .
Cu21 Cu 0.85479(10) 0.62513(8) 0.28985(5) 0.038 Uani 1 1 d . . .
Cu22 Cu 0.92131(9) 0.69293(8) 0.22015(5) 0.036 Uani 1 1 d . . .
Cu23 Cu 0.73597(9) 0.59857(8) 0.20511(5) 0.038 Uani 1 1 d . . .
Cu24 Cu 0.67335(11) 0.70652(9) 0.35697(6) 0.042 Uani 1 1 d . . .
Cu25 Cu 0.62877(10) 0.82847(8) 0.32894(5) 0.038 Uani 1 1 d . . .
Cu26 Cu 0.55565(9) 0.81312(8) 0.27603(5) 0.036 Uani 1 1 d . . .
Cu27 Cu 0.66494(10) 0.79111(8) 0.15660(5) 0.035 Uani 1 1 d . . .
Cu28 Cu 0.55197(9) 0.68515(8) 0.26936(5) 0.036 Uani 1 1 d . . .
Cu29 Cu 0.85580(10) 0.82982(8) 0.30096(5) 0.037 Uani 1 1 d . . .
Cu30 Cu 0.73780(10) 0.57123(8) 0.27820(6) 0.040 Uani 1 1 d . . .
Cu31 Cu 0.81527(11) 0.71172(9) 0.33780(5) 0.042 Uani 1 1 d . . .
Cu32 Cu 0.62692(10) 0.62196(8) 0.31837(6) 0.042 Uani 1 1 d . . .
S33 S 0.8333(3) 0.8955(2) 0.12486(15) 0.081 Uani 1 1 d . . .
S18 S 0.95691(17) 0.81395(14) 0.28197(9) 0.038 Uani 1 1 d . . .
S30 S 0.85880(16) 1.04039(13) 0.14528(9) 0.033 Uani 1 1 d . . .
S34 S 0.68411(15) 0.95824(13) 0.17163(9) 0.031 Uani 1 1 d . . .
S32 S 0.7791(3) 0.9866(2) 0.24947(16) 0.085 Uani 1 1 d . . .
S5 S 0.89238(16) 0.74016(14) 0.12223(9) 0.035 Uani 1 1 d . . .
S3 S 0.83762(15) 0.57809(14) 0.17961(9) 0.032 Uani 1 1 d . . .
S21 S 0.51478(16) 0.69045(15) 0.21746(10) 0.039 Uani 1 1 d . . .
S31 S 0.9248(3) 0.9198(2) 0.20331(16) 0.084 Uani 1 1 d . . .
S11 S 0.54313(16) 0.90310(15) 0.24862(9) 0.038 Uani 1 1 d . . .
S4 S 0.93499(17) 0.60254(15) 0.24519(9) 0.039 Uani 1 1 d . . .
S17 S 0.9033(2) 0.66099(16) 0.32914(9) 0.047 Uani 1 1 d . . .
S16 S 0.80027(19) 0.89000(15) 0.33488(10) 0.044 Uani 1 1 d . . .
S9 S 0.48842(17) 0.74232(15) 0.30741(10) 0.042 Uani 1 1 d . . .
S22 S 0.57311(16) 0.83690(14) 0.16689(9) 0.035 Uani 1 1 d . . .
S6 S 0.98971(16) 0.76487(15) 0.19107(9) 0.038 Uani 1 1 d . . .
S2 S 1.06279(19) 0.68447(16) 0.12099(11) 0.049 Uani 1 1 d . . .
S1 S 0.98810(18) 0.50412(15) 0.16856(11) 0.045 Uani 1 1 d . . .
S12 S 0.63688(18) 0.92564(14) 0.31732(9) 0.038 Uani 1 1 d . . .
S23 S 0.67417(18) 0.61535(16) 0.16357(12) 0.054 Uani 1 1 d . . .
S15 S 0.7501(2) 0.73132(17) 0.38532(10) 0.048 Uani 1 1 d . . .
S24 S 0.73024(19) 0.77294(19) 0.10858(10) 0.051 Uani 1 1 d . . .
S8 S 0.4868(2) 0.99353(17) 0.32855(11) 0.052 Uani 1 1 d . . .
S26 S 0.79415(18) 0.54402(15) 0.32150(10) 0.044 Uani 1 1 d . . .
P16 P 1.0389(2) 1.19437(17) 0.14771(13) 0.059 Uani 1 1 d . G .
P17 P 0.4317(2) 0.31162(17) 0.35355(12) 0.055 Uani 1 1 d . . .
S7 S 0.4138(2) 0.81384(19) 0.38157(12) 0.060 Uani 1 1 d . . .
S25 S 0.6183(2) 0.46363(16) 0.35097(12) 0.054 Uani 1 1 d . . .
S10 S 0.5886(2) 0.76241(16) 0.37545(10) 0.048 Uani 1 1 d . . .
S27 S 0.64910(18) 0.60745(15) 0.37211(9) 0.041 Uani 1 1 d . . .
S29 S 0.55137(15) 0.58582(13) 0.29501(10) 0.035 Uani 1 1 d . . .
S28 S 0.69267(17) 0.51681(13) 0.24646(10) 0.038 Uani 1 1 d . . .
S13 S 1.0246(2) 0.7546(2) 0.35771(13) 0.069 Uani 1 1 d . . .
S14 S 0.8484(3) 0.8172(2) 0.42150(13) 0.077 Uani 1 1 d . . .
S20 S 0.4811(3) 0.7524(3) 0.1244(2) 0.111 Uani 1 1 d . . .
S19 S 0.6468(4) 0.6477(4) 0.0811(2) 0.135 Uani 1 1 d . . .
C232 C 0.6420(5) 1.0241(5) 0.1700(3) 0.025 Uani 1 1 d . . .
P1 P 0.3124(2) 0.8039(2) 0.01552(12) 0.061 Uani 1 1 d D B .
F6 F 1.1385(6) 0.7087(4) -0.0509(2) 0.082 Uani 1 1 d . . .
F96 F 0.6410(6) 1.2390(4) 0.2516(4) 0.094 Uani 1 1 d . . .
F98 F 1.0985(5) 0.9985(5) 0.0203(3) 0.099 Uani 1 1 d . . .
C191 C 0.8064(7) 0.4590(6) 0.2484(4) 0.048 Uani 1 1 d . . .
H191 H 0.8243 0.4918 0.2539 0.057 Uiso 1 1 calc R . .
C225 C 0.9056(6) 0.9110(6) 0.0975(3) 0.030 Uani 1 1 d . . .
F83 F 0.8264(6) 0.2607(4) 0.2439(4) 0.096 Uani 1 1 d . . .
F97 F 1.0875(5) 0.9225(5) 0.0030(3) 0.082 Uani 1 1 d U . .
C162 C 0.7192(7) 0.8232(7) 0.0724(4) 0.059 Uani 1 1 d . . .
C141 C 0.4679(6) 0.6292(5) 0.2183(4) 0.031 Uani 1 1 d . . .
C218 C 0.7350(7) 1.0464(5) 0.2535(3) 0.036 Uani 1 1 d . . .
C120 C 1.0035(8) 0.8733(6) 0.2845(4) 0.050 Uani 1 1 d . . .
C155 C 0.6385(8) 0.5517(6) 0.1557(4) 0.051 Uani 1 1 d . . .
C213 C 1.0637(7) 0.9997(5) 0.1268(3) 0.035 Uani 1 1 d . . .
H213 H 1.0682 1.0194 0.1039 0.042 Uiso 1 1 calc R . .
C230 C 0.9588(6) 0.8790(5) 0.1051(4) 0.039 Uani 1 1 d . . .
H230 H 0.9538 0.8501 0.1249 0.046 Uiso 1 1 calc R . .
C15 C 0.8332(7) 0.5413(6) 0.1439(3) 0.036 Uani 1 1 d . . .
C329 C 0.4807(8) 0.3505(6) 0.3159(4) 0.050 Uani 1 1 d . . .
C212 C 1.0064(6) 0.9752(5) 0.1456(3) 0.028 Uani 1 1 d . . .
H212 H 0.9719 0.9764 0.1347 0.033 Uiso 1 1 calc R . .
C211 C 0.9999(7) 0.9501(6) 0.1790(4) 0.042 Uani 1 1 d . . .
C197 C 0.4816(7) 0.5577(6) 0.3214(4) 0.041 Uani 1 1 d . . .
C287 C 1.0397(7) 1.1581(6) 0.1122(4) 0.045 Uani 1 1 d . . .
F7 F 0.8052(8) 0.4881(5) 0.0359(3) 0.116 Uani 1 1 d . . .
C22 C 1.0076(3) 0.5943(3) 0.25849(19) 0.040 Uani 1 1 d GU . .
C23 C 1.0359(4) 0.5412(4) 0.2611(3) 0.040 Uani 1 1 d G . .
H23 H 1.0181 0.5096 0.2544 0.048 Uiso 1 1 calc R . .
C24 C 1.0904(4) 0.5344(5) 0.2735(3) 0.072 Uani 1 1 d G . .
H24 H 1.1098 0.4981 0.2753 0.086 Uiso 1 1 calc R . .
C25 C 1.1165(4) 0.5806(6) 0.2833(3) 0.109 Uani 1 1 d G A .
C26 C 1.0881(5) 0.6337(5) 0.2807(3) 0.075 Uani 1 1 d G . .
H26 H 1.1060 0.6654 0.2874 0.090 Uiso 1 1 calc R . .
C27 C 1.0337(4) 0.6406(4) 0.2683(3) 0.067 Uani 1 1 d G . .
H27 H 1.0143 0.6769 0.2665 0.080 Uiso 1 1 calc R . .
C190 C 0.7458(8) 0.4576(7) 0.2437(4) 0.055 Uani 1 1 d . . .
C29 C 0.9010(8) 0.7193(5) 0.0813(5) 0.054 Uani 1 1 d U . .
C334 C 0.4866(8) 0.4076(7) 0.3091(5) 0.060 Uani 1 1 d . . .
H334 H 0.4703 0.4285 0.3270 0.072 Uiso 1 1 calc R . .
C142 C 0.4904(7) 0.5753(5) 0.2139(4) 0.039 Uani 1 1 d . . .
H142 H 0.5340 0.5710 0.2088 0.047 Uiso 1 1 calc R . .
C204 C 0.8268(6) 1.1100(6) 0.1466(4) 0.035 Uani 1 1 d . . .
F84 F 0.9030(6) 0.3103(4) 0.2447(5) 0.132 Uani 1 1 d . . .
C143 C 0.4552(8) 0.5295(7) 0.2164(4) 0.055 Uani 1 1 d . . .
H143 H 0.4729 0.4928 0.2148 0.066 Uiso 1 1 calc R . .
C16 C 0.8401(7) 0.4844(6) 0.1472(4) 0.047 Uani 1 1 d . . .
H16 H 0.8534 0.4633 0.1666 0.057 Uiso 1 1 calc R . .
C293 C 0.9916(8) 1.1554(7) 0.1849(5) 0.068 Uani 1 1 d . . .
C219 C 0.6689(7) 1.0454(7) 0.2498(3) 0.044 Uani 1 1 d . . .
H219 H 0.6531 1.0117 0.2442 0.052 Uiso 1 1 calc R . .
C30 C 0.9246(6) 0.6649(7) 0.0764(4) 0.043 Uani 1 1 d . . .
H30 H 0.9329 0.6383 0.0953 0.051 Uiso 1 1 calc R . .
C215 C 1.1039(7) 0.9695(7) 0.1763(5) 0.065 Uani 1 1 d . . .
H215 H 1.1381 0.9702 0.1873 0.078 Uiso 1 1 calc R . .
C223 C 0.7517(8) 1.0980(6) 0.2629(4) 0.049 Uani 1 1 d . . .
H223 H 0.7914 1.1010 0.2683 0.059 Uiso 1 1 calc R . .
C160 C 0.5840(7) 0.5527(6) 0.1447(4) 0.051 Uani 1 1 d . . .
H160 H 0.5634 0.5879 0.1401 0.061 Uiso 1 1 calc R . .
F9 F 0.8346(8) 0.4119(5) 0.0611(3) 0.136 Uani 1 1 d . . .
C125 C 0.9840(8) 0.9299(7) 0.2826(4) 0.053 Uani 1 1 d . . .
H125 H 0.9432 0.9369 0.2789 0.063 Uiso 1 1 calc R . .
C192 C 0.8385(8) 0.4089(6) 0.2445(4) 0.053 Uani 1 1 d . . .
H192 H 0.8789 0.4067 0.2495 0.063 Uiso 1 1 calc R . .
C36 C 1.0667(3) 0.7519(3) 0.19849(18) 0.040 Uani 1 1 d GU . .
C41 C 1.0966(3) 0.7006(3) 0.1941(2) 0.048 Uani 1 1 d G . .
H41 H 1.0753 0.6697 0.1887 0.058 Uiso 1 1 calc R . .
C40 C 1.1579(3) 0.6945(4) 0.1975(3) 0.040 Uani 1 1 d GU . .
H40 H 1.1783 0.6595 0.1945 0.049 Uiso 1 1 calc R . .
C39 C 1.1892(3) 0.7397(4) 0.2053(3) 0.050 Uani 1 1 d GU . .
C38 C 1.1592(3) 0.7910(4) 0.2097(3) 0.040 Uani 1 1 d GU . .
H38 H 1.1806 0.8218 0.2151 0.049 Uiso 1 1 calc R . .
C37 C 1.0980(3) 0.7971(3) 0.2063(2) 0.079 Uani 1 1 d GU . .
H37 H 1.0775 0.8321 0.2093 0.094 Uiso 1 1 calc R . .
C99 C 0.7592(7) 0.6814(6) 0.4213(4) 0.048 Uani 1 1 d . . .
F13 F 0.9224(7) 0.7109(5) -0.0426(3) 0.109 Uani 1 1 d . . .
C205 C 0.8205(8) 1.1364(6) 0.1749(4) 0.043 Uani 1 1 d . . .
H205 H 0.8316 1.1167 0.1953 0.052 Uiso 1 1 calc R . .
C220 C 0.6310(8) 1.0895(6) 0.2539(4) 0.053 Uani 1 1 d . . .
H220 H 0.5891 1.0870 0.2519 0.064 Uiso 1 1 calc R . .
C291 C 0.9850(7) 1.1150(6) 0.0779(4) 0.046 Uani 1 1 d . . .
H291 H 0.9467 1.1010 0.0747 0.055 Uiso 1 1 calc R . .
C107 C 0.8898(3) 0.9511(3) 0.35380(18) 0.040 Uani 1 1 d GU . .
H107 H 0.9090 0.9153 0.3588 0.049 Uiso 1 1 calc R . .
C108 C 0.9159(4) 1.0013(3) 0.3592(2) 0.070 Uani 1 1 d G . .
H108 H 0.9529 0.9997 0.3679 0.083 Uiso 1 1 calc R . .
C109 C 0.8878(5) 1.0537(3) 0.3518(3) 0.073 Uani 1 1 d G . .
C110 C 0.8336(5) 1.0560(3) 0.3391(3) 0.070 Uani 1 1 d G . .
H110 H 0.8144 1.0919 0.3341 0.083 Uiso 1 1 calc R . .
C111 C 0.8075(4) 1.0059(4) 0.3337(3) 0.040 Uani 1 1 d GU . .
H111 H 0.7705 1.0074 0.3250 0.049 Uiso 1 1 calc R . .
C106 C 0.8356(3) 0.9534(3) 0.3411(2) 0.045 Uani 1 1 d G . .
C332 C 0.5417(7) 0.4082(7) 0.2528(4) 0.055 Uani 1 1 d . . .
H332 H 0.5624 0.4294 0.2315 0.066 Uiso 1 1 calc R . .
C163 C 0.7672(12) 0.8636(8) 0.0580(4) 0.081 Uani 1 1 d U . .
H163 H 0.8030 0.8634 0.0677 0.097 Uiso 1 1 calc R . .
C17 C 0.8270(7) 0.4567(8) 0.1209(4) 0.051 Uani 1 1 d . . .
H17 H 0.8251 0.4159 0.1242 0.061 Uiso 1 1 calc R . .
C71 C 0.4718(5) 0.9099(4) 0.23549(17) 0.081 Uani 1 1 d GU . .
C76 C 0.4469(5) 0.9642(4) 0.2292(2) 0.081 Uani 1 1 d GU . .
H76 H 0.4662 0.9965 0.2344 0.097 Uiso 1 1 calc R . .
C75 C 0.3939(6) 0.9712(5) 0.2154(3) 0.081 Uani 1 1 d GU . .
H75 H 0.3769 1.0083 0.2111 0.097 Uiso 1 1 calc R . .
C74 C 0.3657(5) 0.9238(6) 0.2079(3) 0.099 Uani 1 1 d G . .
C73 C 0.3906(6) 0.8695(5) 0.2142(3) 0.081 Uani 1 1 d GU . .
H73 H 0.3713 0.8372 0.2090 0.097 Uiso 1 1 calc R . .
C72 C 0.4436(5) 0.8626(4) 0.2280(2) 0.081 Uani 1 1 d GU . .
H72 H 0.4606 0.8255 0.2322 0.097 Uiso 1 1 calc R . .
F99 F 1.1321(5) 0.9211(6) 0.0449(3) 0.100 Uani 1 1 d . . .
C148 C 0.5587(6) 0.8852(6) 0.1313(4) 0.046 Uani 1 1 d . . .
C222 C 0.7148(11) 1.1427(7) 0.2645(5) 0.075 Uani 1 1 d . . .
H222 H 0.7311 1.1778 0.2679 0.090 Uiso 1 1 calc R . .
C174 C 0.6635(11) 0.3639(7) 0.3778(5) 0.082 Uani 1 1 d . . .
H174 H 0.6576 0.3811 0.3979 0.098 Uiso 1 1 calc R . .
C8 C 1.0681(7) 0.6981(6) 0.0749(3) 0.041 Uani 1 1 d . . .
F8 F 0.7457(7) 0.4285(7) 0.0732(3) 0.160 Uani 1 1 d U . .
C64 C 0.5775(4) 0.7811(3) 0.41662(14) 0.062 Uani 1 1 d G . .
C69 C 0.5884(5) 0.7396(3) 0.44346(16) 0.117 Uani 1 1 d G . .
H69 H 0.5980 0.7015 0.4396 0.140 Uiso 1 1 calc R . .
C68 C 0.5853(5) 0.7538(4) 0.47588(16) 0.050 Uani 1 1 d GD . .
H68 H 0.5928 0.7254 0.4942 0.060 Uiso 1 1 calc R . .
C67 C 0.5712(6) 0.8095(4) 0.48147(16) 0.050 Uani 1 1 d GD . .
C66 C 0.5603(6) 0.8510(3) 0.45463(19) 0.050 Uani 1 1 d GD . .
H66 H 0.5507 0.8891 0.4584 0.060 Uiso 1 1 calc R . .
C65 C 0.5635(5) 0.8368(3) 0.42220(17) 0.050 Uani 1 1 d G . .
H65 H 0.5560 0.8652 0.4039 0.060 Uiso 1 1 calc R . .
C209 C 0.8105(6) 1.1394(6) 0.1177(4) 0.042 Uani 1 1 d . . .
H209 H 0.8159 1.1230 0.0973 0.050 Uiso 1 1 calc R . .
C292 C 0.9857(7) 1.1356(6) 0.1064(4) 0.046 Uani 1 1 d . . .
H292 H 0.9487 1.1351 0.1232 0.055 Uiso 1 1 calc R . .
C224 C 0.6115(10) 1.1881(7) 0.2657(5) 0.072 Uani 1 1 d . . .
C12 C 1.0637(8) 0.7653(7) 0.0261(5) 0.062 Uani 1 1 d . . .
H12 H 1.0491 0.8000 0.0150 0.074 Uiso 1 1 calc R . .
C169 C 0.6487(8) 0.3932(7) 0.3496(5) 0.068 Uani 1 1 d . . .
C202 C 0.4322(8) 0.5641(6) 0.3067(5) 0.071 Uani 1 1 d . . .
H202 H 0.4358 0.5865 0.2845 0.085 Uiso 1 1 calc R . .
C124 C 1.0152(8) 0.9734(6) 0.2853(4) 0.057 Uani 1 1 d . . .
H124 H 0.9958 1.0090 0.2881 0.069 Uiso 1 1 calc R . .
C199 C 0.4167(8) 0.5123(6) 0.3748(5) 0.053 Uani 1 1 d . . .
H199 H 0.4133 0.4952 0.3982 0.064 Uiso 1 1 calc R . .
C195 C 0.7227(7) 0.4078(6) 0.2335(5) 0.056 Uani 1 1 d . . .
H195 H 0.6820 0.4080 0.2291 0.068 Uiso 1 1 calc R . .
F15 F 0.9860(8) 0.6491(7) -0.0262(3) 0.126 Uani 1 1 d . . .
C333 C 0.5145(8) 0.4382(7) 0.2781(4) 0.051 Uani 1 1 d . . .
H333 H 0.5151 0.4790 0.2741 0.061 Uiso 1 1 calc R . .
C288 C 1.0976(8) 1.1573(7) 0.0855(5) 0.060 Uani 1 1 d . . .
H288 H 1.1358 1.1718 0.0884 0.072 Uiso 1 1 calc R . .
F82 F 0.8765(8) 0.3064(5) 0.2006(4) 0.167 Uani 1 1 d . . .
C323 C 0.4356(5) 0.3471(3) 0.38847(19) 0.069 Uani 1 1 d G . .
C324 C 0.4919(5) 0.3681(4) 0.3922(2) 0.071 Uani 1 1 d G . .
H324 H 0.5275 0.3676 0.3745 0.085 Uiso 1 1 calc R . .
C325 C 0.4961(6) 0.3900(5) 0.4216(3) 0.083 Uani 1 1 d G . .
H325 H 0.5346 0.4044 0.4242 0.100 Uiso 1 1 calc R . .
C326 C 0.4439(7) 0.3907(5) 0.4474(2) 0.081 Uani 1 1 d GU . .
H326 H 0.4468 0.4057 0.4675 0.097 Uiso 1 1 calc R . .
C327 C 0.3876(6) 0.3697(5) 0.4437(2) 0.050 Uani 1 1 d G . .
H327 H 0.3520 0.3702 0.4613 0.060 Uiso 1 1 calc R . .
C328 C 0.3835(5) 0.3478(4) 0.4142(2) 0.081 Uani 1 1 d GU . .
C290 C 1.0364(8) 1.1125(7) 0.0525(5) 0.062 Uani 1 1 d . . .
H290 H 1.0344 1.0963 0.0326 0.074 Uiso 1 1 calc R . .
F67 F 0.5220(6) 0.3993(4) 0.12595(19) 0.081 Uani 1 1 d U . .
C1 C 1.0453(5) 0.4682(6) 0.1893(4) 0.040 Uani 1 1 d U . .
C176 C 0.8340(9) 0.4792(7) 0.3232(4) 0.060 Uani 1 1 d . . .
C156 C 0.6703(7) 0.5002(7) 0.1615(5) 0.055 Uani 1 1 d . . .
H156 H 0.7080 0.5017 0.1692 0.066 Uiso 1 1 calc R . .
C194 C 0.7559(10) 0.3626(7) 0.2302(5) 0.091 Uani 1 1 d . . .
H194 H 0.7386 0.3292 0.2251 0.109 Uiso 1 1 calc R . .
C193 C 0.8169(7) 0.3631(6) 0.2342(5) 0.050 Uani 1 1 d . . .
C159 C 0.5589(10) 0.5008(7) 0.1404(5) 0.079 Uani 1 1 d . . .
H159 H 0.5190 0.4976 0.1353 0.095 Uiso 1 1 calc R . .
C296 C 0.9242(9) 1.0968(7) 0.2472(5) 0.068 Uani 1 1 d . . .
H296 H 0.8984 1.0775 0.2676 0.081 Uiso 1 1 calc R . .
F100 F 0.4827(6) 1.1729(4) 0.17728(19) 0.081 Uani 1 1 d U . .
F94 F 0.5601(6) 1.1872(5) 0.2565(6) 0.164 Uani 1 1 d U . .
C208 C 0.7859(8) 1.1936(7) 0.1185(5) 0.069 Uani 1 1 d . . .
H208 H 0.7742 1.2132 0.0983 0.082 Uiso 1 1 calc R . .
C294 C 0.9891(9) 1.0960(7) 0.1902(4) 0.065 Uani 1 1 d . . .
H294 H 1.0098 1.0757 0.1729 0.078 Uiso 1 1 calc R . .
C237 C 0.6698(7) 1.0753(6) 0.1673(4) 0.045 Uani 1 1 d . . .
H237 H 0.7134 1.0757 0.1654 0.054 Uiso 1 1 calc R . .
F86 F 0.2961(6) 0.4949(4) 0.41161(19) 0.081 Uani 1 1 d U . .
C104 C 0.8199(11) 0.6744(8) 0.4301(5) 0.080 Uani 1 1 d . . .
H104 H 0.8547 0.6961 0.4165 0.095 Uiso 1 1 calc R . .
C200 C 0.3636(7) 0.5190(7) 0.3599(5) 0.060 Uani 1 1 d . . .
C123 C 1.0785(9) 0.9674(7) 0.2842(5) 0.061 Uani 1 1 d . . .
C121 C 1.0675(8) 0.8649(8) 0.2844(5) 0.064 Uani 1 1 d . . .
H121 H 1.0847 0.8277 0.2847 0.077 Uiso 1 1 calc R . .
C34 C 0.8904(8) 0.7587(7) 0.0537(4) 0.056 Uani 1 1 d . . .
H34 H 0.8781 0.7964 0.0572 0.067 Uiso 1 1 calc R . .
C295 C 0.9557(7) 1.0658(8) 0.2216(4) 0.055 Uani 1 1 d . . .
H295 H 0.9541 1.0249 0.2256 0.065 Uiso 1 1 calc R . .
C228 C 1.0200(8) 0.9302(9) 0.0565(5) 0.084 Uani 1 1 d . . .
C216 C 1.0482(6) 0.9434(7) 0.1952(5) 0.065 Uani 1 1 d U . .
H216 H 1.0446 0.9225 0.2178 0.078 Uiso 1 1 calc R . .
C233 C 0.5792(6) 1.0237(7) 0.1710(5) 0.055 Uani 1 1 d U . .
H233 H 0.5598 0.9871 0.1733 0.066 Uiso 1 1 calc R . .
C145 C 0.3662(8) 0.5875(6) 0.2228(5) 0.058 Uani 1 1 d . . .
H145 H 0.3231 0.5925 0.2238 0.070 Uiso 1 1 calc R . .
C221 C 0.6555(7) 1.1405(7) 0.2616(4) 0.052 Uani 1 1 d . . .
C229 C 1.0143(8) 0.8888(6) 0.0852(4) 0.051 Uani 1 1 d . . .
H229 H 1.0490 0.8677 0.0906 0.061 Uiso 1 1 calc R . .
C198 C 0.4741(8) 0.5313(7) 0.3545(5) 0.060 Uani 1 1 d . . .
H198 H 0.5096 0.5255 0.3645 0.072 Uiso 1 1 calc R . .
C157 C 0.6513(8) 0.4499(7) 0.1569(4) 0.059 Uani 1 1 d . . .
H157 H 0.6728 0.4155 0.1624 0.071 Uiso 1 1 calc R . .
C226 C 0.9171(7) 0.9547(7) 0.0682(4) 0.048 Uani 1 1 d . . .
H226 H 0.8837 0.9769 0.0620 0.057 Uiso 1 1 calc R . .
C19 C 0.8071(9) 0.5460(7) 0.0881(4) 0.057 Uani 1 1 d . . .
H19 H 0.7943 0.5663 0.0684 0.069 Uiso 1 1 calc R . .
C214 C 1.1106(10) 0.9938(7) 0.1428(5) 0.075 Uani 1 1 d . . .
F63 F 0.3466(6) 0.4463(4) 0.24879(19) 0.081 Uani 1 1 d U E .
F87 F 0.2586(6) 0.5250(4) 0.36858(19) 0.081 Uani 1 1 d U . .
C31 C 0.9357(8) 0.6500(7) 0.0432(4) 0.054 Uani 1 1 d . . .
H31 H 0.9522 0.6138 0.0393 0.064 Uiso 1 1 calc R . .
F4 F 1.1531(7) 0.7941(5) -0.0393(3) 0.118 Uani 1 1 d . . .
C179 C 0.8992(9) 0.3758(7) 0.3295(5) 0.064 Uani 1 1 d . E .
C330 C 0.5099(9) 0.3206(7) 0.2891(4) 0.063 Uani 1 1 d . . .
H330 H 0.5087 0.2797 0.2932 0.076 Uiso 1 1 calc R . .
F69 F 0.5647(6) 0.3537(4) 0.16599(19) 0.081 Uani 1 1 d U . .
F68 F 0.6127(6) 0.3682(4) 0.11565(19) 0.081 Uani 1 1 d . . .
C11 C 1.0982(10) 0.7295(7) 0.0063(5) 0.067 Uani 1 1 d . . .
C20 C 0.8166(6) 0.5743(6) 0.1148(4) 0.043 Uani 1 1 d . . .
H20 H 0.8119 0.6147 0.1132 0.052 Uiso 1 1 calc R . .
C122 C 1.1026(8) 0.9106(7) 0.2839(5) 0.066 Uani 1 1 d . . .
H122 H 1.1455 0.9053 0.2833 0.079 Uiso 1 1 calc R . .
C146 C 0.4040(7) 0.6360(6) 0.2226(4) 0.048 Uani 1 1 d . . .
H146 H 0.3862 0.6722 0.2252 0.058 Uiso 1 1 calc R . .
F95 F 0.5956(6) 1.1963(4) 0.29831(19) 0.081 Uani 1 1 d U . .
C2 C 1.0271(8) 0.4177(6) 0.2124(6) 0.072 Uani 1 1 d . . .
H2 H 0.9851 0.4053 0.2168 0.087 Uiso 1 1 calc R . .
C18 C 0.8171(12) 0.4872(8) 0.0916(4) 0.081 Uani 1 1 d U . .
C9 C 1.1021(9) 0.6592(8) 0.0573(4) 0.063 Uani 1 1 d . . .
H9 H 1.1166 0.6244 0.0683 0.075 Uiso 1 1 calc R . .
C298 C 0.9624(9) 1.1867(8) 0.2089(6) 0.080 Uani 1 1 d . . .
H298 H 0.9621 1.2275 0.2038 0.097 Uiso 1 1 calc R . .
C206 C 0.7983(9) 1.1911(6) 0.1738(4) 0.056 Uani 1 1 d . . .
H206 H 0.7966 1.2104 0.1929 0.068 Uiso 1 1 calc R . .
C164 C 0.7616(12) 0.9050(8) 0.0286(4) 0.081 Uani 1 1 d U . .
H164 H 0.7926 0.9339 0.0191 0.097 Uiso 1 1 calc R . .
C236 C 0.6421(8) 1.1251(7) 0.1671(5) 0.062 Uani 1 1 d . . .
H236 H 0.6638 1.1599 0.1663 0.074 Uiso 1 1 calc R . .
C181 C 0.8982(8) 0.4801(8) 0.3163(5) 0.086 Uani 1 1 d . . .
H181 H 0.9199 0.5159 0.3085 0.104 Uiso 1 1 calc R . .
C227 C 0.9727(8) 0.9651(8) 0.0495(5) 0.069 Uani 1 1 d . . .
H227 H 0.9802 0.9968 0.0312 0.083 Uiso 1 1 calc R . .
C173 C 0.6886(10) 0.3057(8) 0.3790(6) 0.084 Uani 1 1 d . . .
H173 H 0.6996 0.2845 0.3990 0.101 Uiso 1 1 calc R . .
F14 F 0.8931(9) 0.6331(9) -0.0201(3) 0.168 Uani 1 1 d U . .
C32 C 0.9229(10) 0.6873(8) 0.0183(5) 0.073 Uani 1 1 d . . .
C171 C 0.6770(9) 0.3138(8) 0.3197(6) 0.075 Uani 1 1 d . . .
H171 H 0.6793 0.2959 0.3000 0.090 Uiso 1 1 calc R . .
C33 C 0.8969(11) 0.7456(8) 0.0232(6) 0.088 Uani 1 1 d . . .
H33 H 0.8858 0.7714 0.0048 0.106 Uiso 1 1 calc R . .
C201 C 0.3721(7) 0.5370(7) 0.3244(5) 0.061 Uani 1 1 d . . .
H201 H 0.3405 0.5321 0.3122 0.073 Uiso 1 1 calc R . .
C203 C 0.3016(9) 0.4933(9) 0.3779(5) 0.076 Uani 1 1 d . . .
C172 C 0.6947(9) 0.2845(7) 0.3490(5) 0.071 Uani 1 1 d . . .
C331 C 0.5405(8) 0.3500(8) 0.2565(5) 0.068 Uani 1 1 d . . .
H331 H 0.5591 0.3301 0.2385 0.082 Uiso 1 1 calc R . .
C207 C 0.7780(11) 1.2187(9) 0.1443(6) 0.112 Uani 1 1 d . . .
C13 C 1.0496(8) 0.7525(7) 0.0613(4) 0.055 Uani 1 1 d . . .
H13 H 1.0289 0.7784 0.0752 0.066 Uiso 1 1 calc R . .
C144 C 0.3890(10) 0.5363(7) 0.2215(5) 0.074 Uani 1 1 d . E .
C196 C 0.8540(10) 0.3112(8) 0.2308(7) 0.081 Uani 1 1 d . . .
C297 C 0.9328(11) 1.1576(8) 0.2412(6) 0.084 Uani 1 1 d . . .
H297 H 0.9184 1.1787 0.2592 0.101 Uiso 1 1 calc R . .
C170 C 0.6550(10) 0.3721(7) 0.3196(5) 0.069 Uani 1 1 d . . .
H170 H 0.6454 0.3946 0.2995 0.082 Uiso 1 1 calc R . .
C177 C 0.8046(12) 0.4274(7) 0.3361(6) 0.087 Uani 1 1 d . . .
H177 H 0.7609 0.4248 0.3432 0.105 Uiso 1 1 calc R . .
C6 C 1.1074(7) 0.4872(8) 0.1848(5) 0.057 Uani 1 1 d . . .
H6 H 1.1203 0.5221 0.1695 0.068 Uiso 1 1 calc R . .
C85 C 1.0402(12) 0.6903(12) 0.3829(4) 0.116 Uani 1 1 d U . .
C289 C 1.0936(9) 1.1354(7) 0.0574(6) 0.072 Uani 1 1 d . . .
H289 H 1.1297 1.1350 0.0401 0.086 Uiso 1 1 calc R . .
C235 C 0.5760(12) 1.1232(8) 0.1680(4) 0.081 Uani 1 1 d U . .
C149 C 0.6003(8) 0.9188(6) 0.1090(5) 0.056 Uani 1 1 d . . .
H149 H 0.6428 0.9157 0.1101 0.067 Uiso 1 1 calc R . .
C5 C 1.1500(7) 0.4578(7) 0.2013(5) 0.059 Uani 1 1 d . . .
H5 H 1.1916 0.4710 0.1978 0.071 Uiso 1 1 calc R . .
F75 F 0.6820(6) 0.1859(4) 0.33832(19) 0.081 Uani 1 1 d U . .
F101 F 0.5552(6) 1.2120(4) 0.13816(19) 0.081 Uani 1 1 d U . .
C10 C 1.1132(9) 0.6758(9) 0.0212(4) 0.069 Uani 1 1 d . . .
H10 H 1.1315 0.6494 0.0069 0.083 Uiso 1 1 calc R . .
C100 C 0.7097(9) 0.6474(9) 0.4403(5) 0.072 Uani 1 1 d . . .
H100 H 0.6690 0.6529 0.4363 0.086 Uiso 1 1 calc R . .
C60 C 0.2847(3) 0.7759(3) 0.30388(18) 0.081 Uani 1 1 d GU . .
C59 C 0.3240(4) 0.8209(3) 0.3049(3) 0.071 Uani 1 1 d G . .
H59 H 0.3084 0.8585 0.3055 0.085 Uiso 1 1 calc R . .
C58 C 0.3861(4) 0.8108(4) 0.3048(3) 0.040 Uani 1 1 d GU . .
H58 H 0.4130 0.8415 0.3055 0.049 Uiso 1 1 calc R . .
C57 C 0.4090(3) 0.7557(4) 0.3038(3) 0.043 Uani 1 1 d G . .
C62 C 0.3697(4) 0.7108(4) 0.3029(3) 0.069 Uani 1 1 d G . .
H62 H 0.3853 0.6731 0.3022 0.082 Uiso 1 1 calc R . .
C61 C 0.3075(4) 0.7209(3) 0.3029(3) 0.050 Uani 1 1 d G . .
H61 H 0.2807 0.6902 0.3022 0.060 Uiso 1 1 calc R . .
C3 C 1.0661(9) 0.3860(9) 0.2288(6) 0.078 Uani 1 1 d . . .
H3 H 1.0537 0.3504 0.2434 0.094 Uiso 1 1 calc R . .
F85 F 0.2948(6) 0.4391(4) 0.37833(19) 0.081 Uani 1 1 d U . .
C178 C 0.8406(9) 0.3784(7) 0.3384(7) 0.086 Uani 1 1 d . . .
H178 H 0.8191 0.3429 0.3477 0.103 Uiso 1 1 calc R . .
F102 F 0.5695(6) 1.2228(4) 0.18035(19) 0.081 Uani 1 1 d U . .
C318 C 0.4333(4) 0.1961(4) 0.34979(18) 0.081 Uani 1 1 d GU . .
H318 H 0.4004 0.2042 0.3379 0.097 Uiso 1 1 calc R . .
C319 C 0.4558(5) 0.1406(4) 0.3548(2) 0.081 Uani 1 1 d GU . .
H319 H 0.4382 0.1108 0.3464 0.097 Uiso 1 1 calc R . .
C320 C 0.5040(5) 0.1288(4) 0.3723(3) 0.081 Uani 1 1 d GU . .
H320 H 0.5194 0.0908 0.3757 0.097 Uiso 1 1 calc R . .
C321 C 0.5298(5) 0.1724(6) 0.3847(3) 0.050 Uani 1 1 d G . .
H321 H 0.5627 0.1643 0.3966 0.060 Uiso 1 1 calc R . .
C322 C 0.5073(5) 0.2278(5) 0.3796(3) 0.084 Uani 1 1 d G . .
H322 H 0.5249 0.2576 0.3881 0.101 Uiso 1 1 calc R . .
C317 C 0.4591(5) 0.2397(4) 0.3622(2) 0.069 Uani 1 1 d G . .
C239 C 0.2660(12) 0.8196(9) 0.0548(4) 0.087 Uani 1 1 d . . .
C231 C 1.0891(8) 0.9434(8) 0.0293(5) 0.064 Uani 1 1 d . . .
C21 C 0.7942(13) 0.4530(8) 0.0671(5) 0.097 Uani 1 1 d . . .
C234 C 0.5424(10) 1.0700(7) 0.1689(5) 0.076 Uani 1 1 d . . .
H234 H 0.4998 1.0680 0.1681 0.091 Uiso 1 1 calc R . .
C180 C 0.9324(12) 0.4282(8) 0.3207(4) 0.081 Uani 1 1 d U . .
H180 H 0.9761 0.4292 0.3177 0.097 Uiso 1 1 calc R . .
C182 C 0.9389(9) 0.3245(7) 0.3302(7) 0.089 Uani 1 1 d . . .
C4 C 1.1289(11) 0.4089(8) 0.2229(7) 0.094 Uani 1 1 d . . .
C158 C 0.6018(12) 0.4504(8) 0.1446(4) 0.081 Uani 1 1 d U . .
C153 C 0.4954(10) 0.8975(7) 0.1338(5) 0.078 Uani 1 1 d . . .
H153 H 0.4652 0.8765 0.1515 0.094 Uiso 1 1 calc R . .
C244 C 0.2075(12) 0.7919(10) 0.0673(7) 0.104 Uani 1 1 d . . .
H244 H 0.1925 0.7651 0.0556 0.125 Uiso 1 1 calc R . .
C90 C 0.9972(11) 0.6595(10) 0.4098(5) 0.097 Uani 1 1 d . . .
H90 H 0.9557 0.6718 0.4144 0.117 Uiso 1 1 calc R . .
C113 C 0.9127(4) 0.6010(3) 0.3588(2) 0.080 Uani 1 1 d G . .
C114 C 0.8628(4) 0.5724(4) 0.3818(3) 0.101 Uani 1 1 d G . .
H114 H 0.8229 0.5888 0.3839 0.122 Uiso 1 1 calc R . .
C115 C 0.8711(6) 0.5198(4) 0.4016(3) 0.050 Uani 1 1 d G . .
H115 H 0.8369 0.5003 0.4172 0.060 Uiso 1 1 calc R . .
C116 C 0.9294(7) 0.4958(4) 0.3985(3) 0.050 Uani 1 1 d G . .
C117 C 0.9793(5) 0.5244(5) 0.3755(3) 0.149 Uani 1 1 d G . .
H117 H 1.0192 0.5080 0.3734 0.178 Uiso 1 1 calc R . .
C118 C 0.9710(4) 0.5770(4) 0.3557(3) 0.075 Uani 1 1 d GU . .
H118 H 1.0052 0.5965 0.3400 0.090 Uiso 1 1 calc R . .
C238 C 0.5346(12) 1.1808(8) 0.1595(4) 0.081 Uani 1 1 d U . .
C103 C 0.8254(13) 0.6351(8) 0.4592(4) 0.104 Uani 1 1 d . . .
H103 H 0.8626 0.6328 0.4678 0.124 Uiso 1 1 calc R . .
F74 F 0.7400(6) 0.2024(4) 0.37083(19) 0.081 Uani 1 1 d U . .
C186 C 0.4680(4) 0.5748(4) 0.4480(2) 0.107 Uani 1 1 d G . .
C185 C 0.5204(5) 0.5450(4) 0.4543(2) 0.050 Uani 1 1 d G . .
H185 H 0.5185 0.5183 0.4749 0.060 Uiso 1 1 calc R . .
C184 C 0.5756(4) 0.5541(5) 0.4303(3) 0.087 Uani 1 1 d G . .
C183 C 0.5783(5) 0.5931(5) 0.4000(3) 0.063 Uani 1 1 d G . .
C188 C 0.5259(5) 0.6230(5) 0.3938(2) 0.050 Uani 1 1 d G . .
H188 H 0.5278 0.6496 0.3732 0.060 Uiso 1 1 calc R . .
C187 C 0.4708(5) 0.6138(4) 0.4178(2) 0.074 Uani 1 1 d G . .
H187 H 0.4350 0.6343 0.4136 0.089 Uiso 1 1 calc R . .
P2 P 1.1252(2) 0.76666(19) 0.46522(11) 0.050 Uani 1 1 d . . .
F91 F 1.1813(4) 1.0259(4) 0.0895(2) 0.050 Uani 1 1 d . . .
F90 F 0.7045(4) 1.2800(4) 0.1704(2) 0.050 Uani 1 1 d . . .
F93 F 1.2207(4) 0.9913(4) 0.1337(2) 0.050 Uani 1 1 d . . .
F92 F 1.1811(4) 1.0740(4) 0.1296(2) 0.050 Uani 1 1 d . . .
F65 F 0.5150(4) 1.0687(4) 0.0637(2) 0.050 Uani 1 1 d . . .
F26 F 0.1889(4) 0.7443(4) 0.3012(2) 0.050 Uani 1 1 d . . .
F80 F 0.3941(4) 0.5148(4) 0.4851(2) 0.050 Uani 1 1 d . . .
F3 F 1.2300(4) 0.3876(4) 0.2292(2) 0.050 Uani 1 1 d . . .
F50 F 0.9179(4) 0.4397(4) 0.4551(2) 0.050 Uani 1 1 d . . .
F53 F 1.1231(4) 1.0553(4) 0.2575(2) 0.050 Uani 1 1 d . . .
F71 F 0.7510(4) 0.9868(4) -0.0267(2) 0.050 Uani 1 1 d . . .
F54 F 1.1761(4) 1.0048(4) 0.2910(2) 0.050 Uani 1 1 d . . .
F34 F 0.6354(4) 1.0892(4) 0.4387(2) 0.050 Uani 1 1 d . . .
F27 F 0.2121(4) 0.8266(4) 0.2791(2) 0.050 Uani 1 1 d . . .
F44 F 0.8004(4) 0.5685(4) 0.5306(2) 0.050 Uani 1 1 d . C .
F46 F 0.8784(4) 1.1389(4) 0.3759(2) 0.050 Uani 1 1 d . . .
F59 F 0.2314(4) 0.5795(4) 0.1665(2) 0.050 Uani 1 1 d . . .
F81 F 0.4186(4) 0.5845(4) 0.5052(2) 0.050 Uani 1 1 d . . .
F47 F 0.9676(4) 1.0976(4) 0.3710(2) 0.050 Uani 1 1 d . . .
F66 F 0.5399(4) 1.0188(4) 0.0248(2) 0.050 Uani 1 1 d . . .
F31 F 0.2592(4) 0.9056(4) 0.2132(2) 0.050 Uani 1 1 d . . .
C14 C 1.1132(8) 0.7453(7) -0.0306(4) 0.050 Uani 1 1 d . . .
F35 F 0.6695(4) 1.0139(4) 0.4620(2) 0.050 Uani 1 1 d . . .
F49 F 0.9891(4) 0.4179(4) 0.4121(2) 0.050 Uani 1 1 d . . .
F79 F 0.3619(4) 0.5924(4) 0.4662(2) 0.050 Uani 1 1 d . . .
F64 F 0.4500(4) 1.0117(4) 0.0539(2) 0.050 Uani 1 1 d . . .
F48 F 0.9288(4) 1.1430(4) 0.3303(2) 0.050 Uani 1 1 d . . .
F29 F 0.5923(4) 0.7768(4) 0.5401(2) 0.050 Uani 1 1 d . . .
F2 F 1.1807(4) 0.3204(4) 0.2284(2) 0.050 Uani 1 1 d . . .
F88A F 0.7868(4) 1.3122(4) 0.1500(2) 0.050 Uani 1 1 d . . .
C261 C 0.2787(4) 0.6303(3) 0.02848(19) 0.050 Uani 1 1 d G . .
H261 H 0.2751 0.5984 0.0466 0.060 Uiso 1 1 calc R . .
C262 C 0.2860(5) 0.6856(3) 0.0349(2) 0.050 Uani 1 1 d G . .
H262 H 0.2874 0.6915 0.0575 0.060 Uiso 1 1 calc R . .
C257 C 0.2913(6) 0.7322(3) 0.0083(3) 0.095 Uani 1 1 d G . .
C258 C 0.2893(6) 0.7235(4) -0.0247(3) 0.050 Uani 1 1 d G . .
H258 H 0.2929 0.7554 -0.0429 0.060 Uiso 1 1 calc R . .
C259 C 0.2820(5) 0.6682(5) -0.0312(2) 0.050 Uani 1 1 d G . .
H259 H 0.2806 0.6622 -0.0537 0.060 Uiso 1 1 calc R . .
C260 C 0.2767(4) 0.6216(4) -0.0046(2) 0.050 Uani 1 1 d G . .
H260 H 0.2717 0.5837 -0.0090 0.060 Uiso 1 1 calc R . .
C86 C 1.0991(8) 0.6691(7) 0.3745(4) 0.050 Uani 1 1 d . . .
H86 H 1.1301 0.6887 0.3566 0.060 Uiso 1 1 calc R . .
C217 C 1.1714(8) 1.0184(7) 0.1240(4) 0.050 Uani 1 1 d . . .
F89 F 0.7165(5) 1.2929(5) 0.1192(3) 0.050 Uani 0.75 1 d P A 1
C150 C 0.5806(8) 0.9601(7) 0.0829(4) 0.050 Uani 1 1 d . . .
H150 H 0.6115 0.9799 0.0651 0.060 Uiso 1 1 calc R . .
F33 F 0.3138(4) 0.9307(4) 0.1638(2) 0.050 Uani 1 1 d . . .
F37 F 1.1027(4) 0.5428(4) 0.4728(2) 0.050 Uani 1 1 d . . .
C28 C 1.1748(8) 0.5715(7) 0.2969(4) 0.050 Uani 1 1 d . . .
C243 C 0.1722(8) 0.8060(7) 0.0982(4) 0.050 Uani 1 1 d . . .
H243 H 0.1333 0.7876 0.1080 0.060 Uiso 1 1 calc R . .
F25 F 0.1913(4) 0.8059(4) 0.3337(2) 0.050 Uani 1 1 d . . .
C210 C 0.7538(8) 1.2791(7) 0.1457(4) 0.050 Uani 1 1 d . A .
C245 C 0.3932(3) 0.8017(3) 0.0176(2) 0.050 Uani 1 1 d GD . .
C250 C 0.4269(4) 0.8531(3) 0.0115(3) 0.050 Uani 0.75 1 d PGD B 1
H250 H 0.4093 0.8881 0.0029 0.060 Uiso 0.75 1 calc PR B 1
C249 C 0.4864(4) 0.8532(5) 0.0180(4) 0.050 Uani 0.75 1 d PG B 1
H249 H 0.5094 0.8882 0.0138 0.060 Uiso 0.75 1 calc PR B 1
C248 C 0.5121(3) 0.8020(6) 0.0306(3) 0.050 Uani 1 1 d G B .
H248 H 0.5528 0.8020 0.0351 0.060 Uiso 0.75 1 calc PR B 1
C247 C 0.4784(4) 0.7506(5) 0.0367(3) 0.050 Uani 0.75 1 d PG B 1
H247 H 0.4961 0.7157 0.0453 0.060 Uiso 0.75 1 calc PR B 1
C246 C 0.4190(4) 0.7505(3) 0.0302(3) 0.050 Uani 0.75 1 d PGD B 1
H246 H 0.3959 0.7155 0.0344 0.060 Uiso 0.75 1 calc PR B 1
C89 C 1.0153(8) 0.6104(7) 0.4302(4) 0.050 Uani 1 1 d . . .
H89 H 0.9881 0.5927 0.4505 0.060 Uiso 1 1 calc R . .
C135 C 0.4281(8) 0.6435(7) 0.1334(4) 0.050 Uani 1 1 d . . .
H135 H 0.4672 0.6271 0.1347 0.060 Uiso 1 1 calc R . .
C102 C 0.7729(8) 0.5979(7) 0.4758(4) 0.050 Uani 1 1 d . C .
C151 C 0.5254(8) 0.9715(7) 0.0824(4) 0.050 Uani 1 1 d . . .
F58 F 0.2743(4) 0.5519(4) 0.1207(2) 0.050 Uani 1 1 d . . .
F32 F 0.2869(4) 0.9863(4) 0.1947(2) 0.050 Uani 1 1 d . . .
C87 C 1.1112(8) 0.6100(7) 0.3970(4) 0.050 Uani 1 1 d . . .
H87 H 1.1493 0.5908 0.3922 0.060 Uiso 1 1 calc R . .
F60 F 0.2177(4) 0.6235(4) 0.1168(2) 0.050 Uani 1 1 d . . .
C304 C 1.0338(3) 1.3101(3) 0.14851(18) 0.050 Uani 1 1 d G . .
H304 H 1.0645 1.3041 0.1621 0.060 Uiso 1 1 calc R . .
C303 C 1.0116(4) 1.3650(3) 0.1402(2) 0.050 Uani 1 1 d G . .
H303 H 1.0271 1.3965 0.1481 0.060 Uiso 1 1 calc R . .
C302 C 0.9666(4) 1.3738(4) 0.1203(3) 0.040 Uani 1 1 d GU . .
H302 H 0.9514 1.4114 0.1146 0.049 Uiso 1 1 calc R . .
C301 C 0.9438(4) 1.3278(5) 0.1087(3) 0.079 Uani 1 1 d G . .
H301 H 0.9131 1.3338 0.0950 0.095 Uiso 1 1 calc R . .
C300 C 0.9660(5) 1.2729(4) 0.1170(3) 0.054 Uani 1 1 d G . .
H300 H 0.9504 1.2414 0.1090 0.065 Uiso 1 1 calc R . .
C299 C 1.0110(4) 1.2640(3) 0.1369(2) 0.064 Uani 1 1 d G . .
C112 C 0.9222(8) 1.1089(7) 0.3552(4) 0.050 Uani 1 1 d . . .
C281 C 1.1158(3) 0.8318(3) 0.43892(19) 0.050 Uani 1 1 d G . .
C282 C 1.1089(4) 0.8311(3) 0.4054(2) 0.050 Uani 1 1 d G . .
H282 H 1.1124 0.7961 0.3966 0.060 Uiso 1 1 calc R . .
C283 C 1.0970(5) 0.8818(4) 0.3849(2) 0.050 Uani 1 1 d G . .
H283 H 1.0923 0.8814 0.3620 0.060 Uiso 1 1 calc R . .
C284 C 1.0919(6) 0.9332(4) 0.3978(3) 0.050 Uani 1 1 d G . .
H284 H 1.0837 0.9678 0.3838 0.060 Uiso 1 1 calc R . .
C285 C 1.0988(5) 0.9338(3) 0.4313(3) 0.050 Uani 1 1 d G . .
H285 H 1.0953 0.9689 0.4402 0.060 Uiso 1 1 calc R . .
C286 C 1.1107(4) 0.8831(3) 0.4519(2) 0.050 Uani 1 1 d G . .
H286 H 1.1155 0.8836 0.4747 0.060 Uiso 1 1 calc R . .
C152 C 0.4776(8) 0.9422(7) 0.1092(4) 0.050 Uani 1 1 d . . .
H152 H 0.4355 0.9523 0.1106 0.060 Uiso 1 1 calc R . .
C7 C 1.1741(8) 0.3748(7) 0.2394(4) 0.050 Uani 1 1 d . . .
C240 C 0.2799(8) 0.8594(7) 0.0697(4) 0.050 Uani 1 1 d . . .
H240 H 0.3155 0.8823 0.0584 0.060 Uiso 1 1 calc R . .
C77 C 0.3065(8) 0.9257(7) 0.1941(4) 0.050 Uani 1 1 d . . .
C311 C 0.3551(3) 0.3067(3) 0.3456(2) 0.050 Uani 1 1 d G . .
C316 C 0.3104(4) 0.2693(4) 0.3672(2) 0.090 Uani 1 1 d G . .
H316 H 0.3209 0.2433 0.3857 0.108 Uiso 1 1 calc R . .
C315 C 0.2503(4) 0.2701(5) 0.3616(3) 0.050 Uani 1 1 d G . .
H315 H 0.2197 0.2446 0.3764 0.060 Uiso 1 1 calc R . .
C314 C 0.2348(4) 0.3082(5) 0.3345(3) 0.050 Uani 1 1 d G . .
H314 H 0.1937 0.3087 0.3307 0.060 Uiso 1 1 calc R . .
C313 C 0.2795(4) 0.3455(5) 0.3129(3) 0.050 Uani 1 1 d G . .
H313 H 0.2690 0.3716 0.2944 0.060 Uiso 1 1 calc R . .
C312 C 0.3397(4) 0.3448(4) 0.3185(2) 0.050 Uani 1 1 d G . .
H312 H 0.3702 0.3703 0.3038 0.060 Uiso 1 1 calc R . .
C139 C 0.3585(8) 0.7283(7) 0.1221(4) 0.050 Uani 1 1 d . . .
H139 H 0.3535 0.7685 0.1157 0.060 Uiso 1 1 calc R . .
F1 F 1.1596(4) 0.3584(4) 0.2697(2) 0.050 Uani 1 1 d . . .
C101 C 0.7244(8) 0.6020(7) 0.4674(4) 0.050 Uani 1 1 d . . .
H101 H 0.6931 0.5743 0.4787 0.060 Uiso 1 1 calc R . .
C242 C 0.1930(8) 0.8440(7) 0.1131(4) 0.050 Uani 1 1 d . . .
H242 H 0.1690 0.8528 0.1339 0.060 Uiso 1 1 calc R . .
C63 C 0.2161(8) 0.7874(7) 0.3013(4) 0.050 Uani 1 1 d . . .
C134 C 0.4168(8) 0.7060(7) 0.1286(4) 0.050 Uani 1 1 d . . .
C165 C 0.7112(8) 0.9021(7) 0.0147(4) 0.050 Uani 1 1 d . . .
C167 C 0.6709(8) 0.8251(7) 0.0587(4) 0.050 Uani 1 1 d . . .
H167 H 0.6390 0.7971 0.0683 0.060 Uiso 1 1 calc R . .
F36 F 0.7263(4) 1.0762(4) 0.4220(2) 0.050 Uani 1 1 d . . .
F45 F 0.8279(5) 0.5115(5) 0.4920(3) 0.050 Uani 0.75 1 d P C 1
C91 C 1.0852(8) 0.5346(7) 0.4425(4) 0.050 Uani 1 1 d . . .
C136 C 0.3674(8) 0.6079(7) 0.1362(4) 0.050 Uani 1 1 d . . .
H136 H 0.3679 0.5671 0.1408 0.060 Uiso 1 1 calc R . .
C275 C 1.1875(3) 0.7251(3) 0.44154(19) 0.050 Uani 1 1 d G . .
C276 C 1.2312(4) 0.7521(3) 0.4138(2) 0.050 Uani 1 1 d G . .
H276 H 1.2304 0.7925 0.4068 0.060 Uiso 1 1 calc R . .
C277 C 1.2760(4) 0.7198(5) 0.3964(2) 0.050 Uani 1 1 d G . .
H277 H 1.3059 0.7383 0.3774 0.060 Uiso 1 1 calc R . .
C278 C 1.2772(5) 0.6606(5) 0.4066(3) 0.050 Uani 1 1 d G . .
H278 H 1.3078 0.6386 0.3947 0.060 Uiso 1 1 calc R . .
C279 C 1.2335(5) 0.6336(3) 0.4343(3) 0.050 Uani 1 1 d G . .
H279 H 1.2343 0.5931 0.4413 0.060 Uiso 1 1 calc R . .
C280 C 1.1886(4) 0.6658(3) 0.4518(2) 0.050 Uani 1 1 d G . .
H280 H 1.1588 0.6474 0.4707 0.060 Uiso 1 1 calc R . .
C88 C 1.0693(8) 0.5898(7) 0.4210(4) 0.050 Uani 1 1 d . . .
C126 C 1.1217(8) 1.0171(7) 0.2855(4) 0.050 Uani 1 1 d . . .
C137 C 0.3161(8) 0.6341(7) 0.1321(4) 0.050 Uani 1 1 d . . .
C81 C 0.6598(4) 1.0161(3) 0.40632(17) 0.050 Uani 1 1 d G . .
C82 C 0.6460(5) 1.0475(3) 0.37644(19) 0.050 Uani 1 1 d G . .
H82 H 0.6440 1.0882 0.3737 0.060 Uiso 1 1 calc R . .
C83 C 0.6350(5) 1.0192(4) 0.3505(2) 0.056 Uani 1 1 d G . .
H83 H 0.6256 1.0406 0.3301 0.067 Uiso 1 1 calc R . .
C78 C 0.6379(6) 0.9596(4) 0.3545(2) 0.050 Uani 1 1 d GU . .
C79 C 0.6517(6) 0.9282(3) 0.3843(2) 0.081 Uani 1 1 d GU . .
H79 H 0.6536 0.8875 0.3870 0.097 Uiso 1 1 calc R . .
C80 C 0.6626(5) 0.9565(3) 0.4103(2) 0.050 Uani 1 1 d GU . .
H80 H 0.6721 0.9351 0.4307 0.060 Uiso 1 1 calc R . .
C138 C 0.3091(8) 0.6895(7) 0.1255(4) 0.050 Uani 1 1 d . . .
H138 H 0.2697 0.7040 0.1228 0.060 Uiso 1 1 calc R . .
C241 C 0.2505(8) 0.8726(7) 0.0991(4) 0.050 Uani 1 1 d . . .
H241 H 0.2669 0.8996 0.1103 0.060 Uiso 1 1 calc R . .
C92 C 0.8658(8) 0.8827(7) 0.4309(4) 0.050 Uani 1 1 d . . .
F52 F 1.0892(4) 1.0456(4) 0.3110(2) 0.050 Uani 1 1 d . . .
C270 C 1.1205(3) 0.7727(3) 0.53511(19) 0.050 Uani 1 1 d G . .
H270 H 1.0800 0.7570 0.5383 0.060 Uiso 1 1 calc R . .
C269 C 1.1594(4) 0.7791(4) 0.50294(19) 0.050 Uani 1 1 d G . .
C274 C 1.2187(4) 0.8020(5) 0.4982(2) 0.050 Uani 1 1 d G . .
H274 H 1.2452 0.8064 0.4763 0.060 Uiso 1 1 calc R . .
C273 C 1.2392(4) 0.8186(4) 0.5257(3) 0.050 Uani 1 1 d G . .
H273 H 1.2797 0.8343 0.5225 0.060 Uiso 1 1 calc R . .
C272 C 1.2003(4) 0.8122(5) 0.5579(3) 0.050 Uani 1 1 d G . .
H272 H 1.2143 0.8236 0.5767 0.060 Uiso 1 1 calc R . .
C271 C 1.1410(4) 0.7893(4) 0.56258(19) 0.050 Uani 1 1 d G . .
H271 H 1.1145 0.7849 0.5846 0.060 Uiso 1 1 calc R . .
C140 C 0.2576(8) 0.5950(7) 0.1356(4) 0.050 Uani 1 1 d . . .
C95 C 0.8800(8) 0.9851(7) 0.4509(4) 0.050 Uani 1 1 d . . .
F12A F 1.1645(5) 0.5606(5) 0.3301(3) 0.050 Uani 0.75 1 d P A 1
F41 F 0.9347(4) 1.0306(4) 0.4925(2) 0.050 Uani 1 1 d . . .
C93 C 0.9214(8) 0.9003(7) 0.4367(4) 0.050 Uani 1 1 d . . .
H93 H 0.9562 0.8769 0.4316 0.060 Uiso 1 1 calc R . .
C105 C 0.7862(8) 0.5544(7) 0.5051(4) 0.050 Uani 1 1 d . . .
C154 C 0.5040(8) 1.0147(7) 0.0536(4) 0.050 Uani 1 1 d . . .
C94 C 0.9299(8) 0.9521(7) 0.4501(4) 0.050 Uani 1 1 d . . .
H94 H 0.9663 0.9615 0.4573 0.060 Uiso 1 1 calc R . .
C189 C 0.4046(8) 0.5640(7) 0.4773(4) 0.050 Uani 1 1 d . . .
C119 C 0.9338(8) 0.4399(7) 0.4258(4) 0.050 Uani 1 1 d . . .
C265 C 0.9413(3) 0.7298(3) 0.48330(18) 0.050 Uani 1 1 d G . .
H265 H 0.9057 0.7473 0.4764 0.060 Uiso 1 1 calc R . .
C266 C 0.9350(4) 0.6797(3) 0.5075(2) 0.050 Uani 1 1 d G . .
H266 H 0.8952 0.6629 0.5171 0.060 Uiso 1 1 calc R . .
C267 C 0.9870(5) 0.6541(4) 0.5175(3) 0.050 Uani 1 1 d G . .
H267 H 0.9828 0.6198 0.5340 0.060 Uiso 1 1 calc R . .
C268 C 1.0453(4) 0.6786(5) 0.5034(3) 0.050 Uani 1 1 d G . .
H268 H 1.0808 0.6611 0.5102 0.060 Uiso 1 1 calc R . .
C263 C 1.0515(3) 0.7288(4) 0.4792(3) 0.050 Uani 1 1 d G . .
C264 C 0.9995(4) 0.7544(4) 0.4692(2) 0.050 Uani 1 1 d G . .
H264 H 1.0038 0.7886 0.4527 0.060 Uiso 1 1 calc R . .
C53 C 0.3457(4) 1.0817(3) 0.2685(2) 0.050 Uani 1 1 d GD . .
C54 C 0.4036(4) 1.1063(4) 0.2660(3) 0.116 Uani 1 1 d G . .
H54 H 0.4147 1.1424 0.2517 0.140 Uiso 1 1 calc R . .
C55 C 0.4454(4) 1.0779(5) 0.2843(3) 0.094 Uani 1 1 d G . .
H55 H 0.4850 1.0947 0.2825 0.113 Uiso 1 1 calc R . .
C50 C 0.4292(5) 1.0250(5) 0.3051(3) 0.069 Uani 1 1 d G . .
C51 C 0.3712(6) 1.0005(4) 0.3077(3) 0.050 Uani 1 1 d G . .
H51 H 0.3601 0.9644 0.3219 0.060 Uiso 1 1 calc R . .
C52 C 0.3295(4) 1.0289(3) 0.2894(2) 0.050 Uani 1 1 d G . .
H52 H 0.2899 1.0121 0.2911 0.060 Uiso 1 1 calc R . .
C97 C 0.8121(8) 0.9199(7) 0.4428(4) 0.050 Uani 1 1 d . . .
H97 H 0.7708 0.9093 0.4426 0.060 Uiso 1 1 calc R . .
C96 C 0.8245(8) 0.9675(7) 0.4534(4) 0.050 Uani 1 1 d . . .
H96 H 0.7913 0.9894 0.4632 0.060 Uiso 1 1 calc R . .
F40 F 0.8382(4) 1.0617(4) 0.4816(2) 0.050 Uani 1 1 d . . .
C166 C 0.6624(8) 0.8687(7) 0.0289(4) 0.050 Uani 1 1 d . . .
H166 H 0.6249 0.8722 0.0207 0.060 Uiso 1 1 calc R . .
C84 C 0.6677(8) 1.0479(7) 0.4326(4) 0.050 Uani 1 1 d . . .
F42 F 0.9150(4) 1.0811(4) 0.4496(2) 0.050 Uani 1 1 d . . .
C98 C 0.8950(8) 1.0433(7) 0.4685(4) 0.050 Uani 1 1 d . . .
F73 F 0.7628(4) 0.2219(4) 0.3205(2) 0.050 Uani 1 1 d . . .
F38 F 1.1360(4) 0.5095(4) 0.4281(2) 0.050 Uani 1 1 d . . .
F16 F 1.2676(4) 0.7632(4) 0.2315(2) 0.050 Uani 1 1 d . . .
C45 C 0.3934(3) 0.7461(3) 0.48387(17) 0.050 Uani 1 1 d G . .
H45 H 0.3787 0.7107 0.4981 0.060 Uiso 1 1 calc R . .
C46 C 0.4150(4) 0.7898(4) 0.49806(19) 0.050 Uani 1 1 d GD F .
C47 C 0.4365(5) 0.8415(3) 0.4773(3) 0.050 Uani 1 1 d G . .
H47 H 0.4512 0.8713 0.4870 0.060 Uiso 1 1 calc R . .
C48 C 0.4365(5) 0.8496(4) 0.4423(2) 0.050 Uani 1 1 d G . .
H48 H 0.4512 0.8849 0.4281 0.060 Uiso 1 1 calc R . .
C43 C 0.4149(5) 0.8059(4) 0.42812(18) 0.068 Uani 1 1 d G . .
C44 C 0.3934(4) 0.7541(4) 0.44890(18) 0.050 Uani 1 1 d G . .
H44 H 0.3787 0.7243 0.4392 0.060 Uiso 1 1 calc R . .
C35 C 0.9302(8) 0.6703(7) -0.0160(4) 0.050 Uani 1 1 d . . .
C161 C 0.5694(8) 0.3918(7) 0.1402(4) 0.050 Uani 1 1 d . . .
C175 C 0.7260(8) 0.2268(7) 0.3466(4) 0.050 Uani 1 1 d . . .
C128 C 0.6349(3) 0.6955(3) 0.01357(15) 0.050 Uani 1 1 d GD . .
H128 H 0.5921 0.6860 0.0205 0.060 Uiso 1 1 calc R . .
C129 C 0.6592(3) 0.7199(4) -0.02027(15) 0.050 Uani 1 1 d GD . .
H129 H 0.6329 0.7270 -0.0365 0.060 Uiso 1 1 calc R . .
C130 C 0.7218(4) 0.7338(4) -0.03042(18) 0.050 Uani 1 1 d GD . .
C131 C 0.7602(3) 0.7234(5) -0.0067(2) 0.050 Uani 1 1 d GD . .
H131 H 0.8030 0.7329 -0.0137 0.060 Uiso 1 1 calc R . .
C132 C 0.7360(3) 0.6990(4) 0.0271(2) 0.050 Uani 1 1 d GD . .
H132 H 0.7622 0.6919 0.0433 0.060 Uiso 1 1 calc R . .
C127 C 0.6733(3) 0.6851(4) 0.03727(15) 0.050 Uani 1 1 d GD . .
F17 F 1.2805(4) 0.6926(4) 0.1992(2) 0.050 Uani 1 1 d . . .
C42 C 1.2707(8) 0.7371(7) 0.2076(4) 0.050 Uani 1 1 d . . .
F20 F 0.3724(4) 0.7911(4) 0.5529(2) 0.050 Uani 1 1 d . F .
F11 F 1.2067(5) 0.5274(5) 0.2949(3) 0.050 Uani 0.75 1 d P A 1
F43 F 0.7395(4) 0.5228(4) 0.5190(2) 0.050 Uani 1 1 d . C .
C147 C 0.3465(8) 0.4852(7) 0.2245(4) 0.050 Uani 1 1 d . . .
F72A F 0.6872(5) 0.9289(5) -0.0368(3) 0.050 Uani 0.75 1 d P D 1
C70 C 0.5655(7) 0.8227(5) 0.5170(2) 0.050 Uani 1 1 d D F .
F70 F 0.6633(4) 1.0057(4) 0.0015(2) 0.050 Uani 1 1 d . . .
F10 F 1.2185(4) 0.6065(4) 0.2786(2) 0.050 Uani 1 1 d . A .
F62 F 0.3700(4) 0.4513(4) 0.2005(2) 0.050 Uani 1 1 d . E .
F61 F 0.2948(5) 0.5012(5) 0.2180(3) 0.050 Uani 0.75 1 d P E 1
C168 C 0.7092(8) 0.9651(7) -0.0170(4) 0.050 Uani 1 1 d . D .
F22 F 0.2419(3) 1.1095(3) 0.2639(2) 0.050 Uani 1 1 d D . .
C49 C 0.4157(7) 0.7650(7) 0.5355(3) 0.050 Uani 1 1 d D . .
F5 F 1.0604(4) 0.7634(4) -0.0454(2) 0.050 Uani 1 1 d . . .
C255 C 0.3390(3) 0.9049(3) -0.07856(18) 0.050 Uani 1 1 d G . .
H255 H 0.3694 0.9093 -0.0992 0.060 Uiso 1 1 calc R . .
C254 C 0.2873(4) 0.9394(4) -0.0763(2) 0.050 Uani 1 1 d G . .
H254 H 0.2823 0.9674 -0.0954 0.060 Uiso 1 1 calc R . .
C253 C 0.2428(4) 0.9329(5) -0.0461(3) 0.050 Uani 1 1 d G . .
H253 H 0.2075 0.9565 -0.0446 0.060 Uiso 1 1 calc R . .
C252 C 0.2501(4) 0.8920(5) -0.0182(2) 0.050 Uani 1 1 d G B .
H252 H 0.2197 0.8876 0.0025 0.060 Uiso 1 1 calc R . .
C251 C 0.3018(5) 0.8575(4) -0.02042(19) 0.050 Uani 1 1 d G . .
C256 C 0.3463(4) 0.8639(4) -0.0506(2) 0.050 Uani 1 1 d G B .
H256 H 0.3816 0.8404 -0.0522 0.060 Uiso 1 1 calc R . .
F77 F 0.9828(5) 0.3224(5) 0.3093(3) 0.050 Uani 0.75 1 d P E 1
F78 F 0.9472(5) 0.3067(5) 0.3613(3) 0.050 Uani 0.75 1 d P E 1
F76 F 0.9059(5) 0.2789(5) 0.3319(3) 0.050 Uani 0.75 1 d P E 1
C133 C 0.7474(4) 0.7613(3) -0.06704(19) 0.050 Uani 1 1 d D . .
F56 F 0.8051(3) 0.7360(3) -0.0663(2) 0.050 Uani 1 1 d D . .
F55 F 0.7111(3) 0.7353(3) -0.08545(19) 0.050 Uani 1 1 d D . .
F57 F 0.7383(4) 0.8167(3) -0.0622(2) 0.050 Uani 1 1 d D . .
F18 F 1.2936(4) 0.7759(4) 0.1814(2) 0.050 Uani 1 1 d . . .
F19 F 0.4622(5) 0.8217(5) 0.5414(3) 0.050 Uani 0.75 1 d P F 1
C305 C 1.1144(4) 1.1987(4) 0.1571(2) 0.050 Uani 1 1 d G . .
C310 C 1.1285(5) 1.1639(5) 0.1858(3) 0.050 Uani 0.75 1 d PG G 1
H310 H 1.0980 1.1382 0.2005 0.060 Uiso 0.75 1 calc PR G 1
C309 C 1.1872(5) 1.1667(6) 0.1931(3) 0.050 Uani 0.75 1 d PG G 1
H309 H 1.1968 1.1429 0.2127 0.060 Uiso 0.75 1 calc PR G 1
C308 C 1.2317(4) 1.2043(6) 0.1716(3) 0.050 Uani 1 1 d G G .
H308 H 1.2719 1.2062 0.1766 0.060 Uiso 0.75 1 calc PR G 1
C307 C 1.2176(4) 1.2391(5) 0.1429(3) 0.050 Uani 0.75 1 d PG G 1
H307 H 1.2481 1.2648 0.1282 0.060 Uiso 0.75 1 calc PR G 1
C306 C 1.1589(4) 1.2363(5) 0.1356(3) 0.050 Uani 0.75 1 d PG G 1
H306 H 1.1493 1.2601 0.1160 0.060 Uiso 0.75 1 calc PR G 1
F51 F 0.8934(4) 0.3981(4) 0.4188(2) 0.050 Uani 1 1 d . . .
F28 F 0.5667(5) 0.8625(5) 0.5214(3) 0.050 Uani 0.75 1 d P F 1
F30 F 0.6245(5) 0.8322(5) 0.5200(3) 0.050 Uani 0.75 1 d P F 1
F12 F 1.1850(16) 0.6064(15) 0.3161(9) 0.050 Uani 0.25 1 d P A 2
F11A F 1.2209(16) 0.5519(15) 0.2751(9) 0.050 Uani 0.25 1 d P A 2
F88 F 0.7658(16) 1.3143(15) 0.1222(9) 0.050 Uani 0.25 1 d P A 2
F62A F 0.3222(16) 0.4918(15) 0.1983(9) 0.050 Uani 0.25 1 d P E 2
F76A F 0.9067(16) 0.2826(15) 0.3065(9) 0.050 Uani 0.25 1 d P E 2
F78A F 0.9153(17) 0.2850(15) 0.3566(9) 0.050 Uani 0.25 1 d P E 2
F77A F 0.9985(16) 0.3307(15) 0.3295(9) 0.050 Uani 0.25 1 d P E 2
F21 F 0.4458(16) 0.7293(15) 0.5440(9) 0.050 Uani 0.25 1 d P F 2
F43A F 0.7811(17) 0.5022(15) 0.5046(9) 0.050 Uani 0.25 1 d P C 2
F72 F 0.6665(16) 0.9602(15) -0.0293(9) 0.050 Uani 0.25 1 d P D 2
F39 F 1.0469(4) 0.4922(4) 0.4470(2) 0.050 Uani 1 1 d . . .
C56 C 0.3029(4) 1.1299(4) 0.2536(2) 0.050 Uani 1 1 d D . .
F23 F 0.3093(4) 1.1835(3) 0.26409(19) 0.050 Uani 1 1 d D . .
F24 F 0.3284(4) 1.1276(3) 0.21891(16) 0.050 Uani 1 1 d D . .

loop_
_atom_site_aniso_label
_atom_site_aniso_U_11
_atom_site_aniso_U_22
_atom_site_aniso_U_33
_atom_site_aniso_U_23
_atom_site_aniso_U_13
_atom_site_aniso_U_12
Au1 0.027 0.019 0.034 -0.005 -0.004 -0.001
Au2 0.032 0.019 0.033 -0.004 -0.006 0.002
Au3 0.027 0.021 0.037 -0.007 -0.001 -0.002
Au4 0.028 0.019 0.035 -0.004 -0.004 -0.001
Au5 0.032 0.020 0.032 -0.003 -0.003 0.001
Au6 0.030 0.020 0.035 -0.004 -0.001 -0.001
Au7 0.037 0.019 0.035 -0.003 -0.004 0.003
Au8 0.031 0.019 0.041 -0.004 0.001 0.000
Au9 0.031 0.019 0.040 -0.004 -0.001 0.000
Au10 0.036 0.021 0.037 -0.003 -0.001 0.002
Au11 0.040 0.022 0.034 -0.003 -0.004 0.005
Au12 0.038 0.021 0.036 -0.001 0.000 0.003
Au13 0.046 0.039 0.047 -0.003 -0.001 0.010
Au14 0.057 0.046 0.045 -0.006 -0.001 0.013
Au15 0.087 0.059 0.071 -0.004 -0.037 -0.002
Au16 0.096 0.142 0.111 -0.016 -0.029 -0.044
Cu1 0.032 0.026 0.035 -0.002 -0.006 -0.003
Cu2 0.031 0.022 0.044 -0.005 -0.009 0.000
Cu3 0.039 0.027 0.044 -0.005 0.000 0.001
Cu4 0.040 0.024 0.069 -0.002 0.004 -0.002
Cu5 0.045 0.037 0.042 -0.004 -0.006 0.005
Cu6 0.038 0.032 0.047 -0.007 -0.006 0.003
Cu7 0.051 0.029 0.057 0.000 0.006 0.006
Cu8 0.048 0.033 0.057 -0.007 0.003 0.006
Cu9 0.120 0.039 0.063 0.009 -0.045 -0.032
Cu10 0.200 0.075 0.107 -0.001 -0.071 -0.056
Cu11 0.029 0.022 0.040 -0.005 -0.008 0.000
Cu12 0.032 0.021 0.033 -0.001 -0.009 0.000
Cu13 0.032 0.024 0.039 -0.001 -0.010 0.002
Cu14 0.056 0.056 0.055 0.010 -0.022 -0.006
Cu15 0.034 0.025 0.040 -0.010 -0.004 -0.002
Cu17 0.068 0.040 0.054 -0.004 -0.020 0.007
Cu18 0.031 0.021 0.035 -0.001 -0.001 -0.004
Cu19 0.035 0.025 0.056 -0.009 -0.007 -0.003
Cu16 0.037 0.025 0.039 -0.009 -0.007 0.005
Cu20 0.036 0.024 0.044 -0.009 -0.004 -0.003
Cu21 0.038 0.024 0.047 -0.002 -0.002 0.001
Cu22 0.030 0.031 0.047 -0.010 -0.006 0.000
Cu23 0.032 0.026 0.052 -0.016 0.008 -0.004
Cu24 0.050 0.031 0.042 0.000 -0.004 0.006
Cu25 0.050 0.024 0.034 -0.002 0.001 0.003
Cu26 0.032 0.030 0.040 -0.001 0.002 0.001
Cu27 0.040 0.030 0.036 -0.008 -0.007 -0.005
Cu28 0.032 0.023 0.046 -0.003 0.003 0.000
Cu29 0.041 0.029 0.042 -0.005 -0.013 0.006
Cu30 0.043 0.019 0.053 -0.002 0.001 0.001
Cu31 0.053 0.032 0.037 0.002 -0.011 0.003
Cu32 0.047 0.025 0.045 0.002 0.006 0.003
S33 0.089 0.068 0.085 -0.014 -0.012 -0.006
S18 0.050 0.028 0.041 -0.007 -0.020 0.007
S30 0.035 0.017 0.047 0.001 -0.012 0.000
S34 0.025 0.025 0.042 0.000 -0.005 -0.006
S32 0.100 0.067 0.088 -0.014 -0.018 -0.003
S5 0.033 0.031 0.039 -0.010 -0.003 0.006
S3 0.024 0.027 0.041 -0.009 0.006 0.002
S21 0.030 0.029 0.058 -0.004 -0.008 -0.002
S31 0.097 0.067 0.091 -0.006 -0.030 0.004
S11 0.028 0.038 0.047 -0.002 -0.008 0.003
S4 0.037 0.033 0.043 -0.006 -0.004 0.006
S17 0.071 0.033 0.035 -0.003 -0.010 0.009
S16 0.059 0.035 0.047 -0.012 -0.024 0.009
S9 0.037 0.031 0.050 -0.004 0.006 0.007
S22 0.037 0.029 0.044 -0.006 -0.018 -0.002
S6 0.030 0.035 0.046 -0.010 0.004 0.001
S2 0.044 0.037 0.055 0.000 0.007 0.010
S1 0.039 0.032 0.064 -0.012 -0.006 0.008
S12 0.047 0.029 0.032 -0.011 0.007 0.006
S23 0.033 0.033 0.103 -0.032 -0.017 0.001
S15 0.058 0.043 0.044 -0.004 -0.018 0.006
S24 0.043 0.063 0.045 -0.010 -0.002 -0.011
S8 0.051 0.046 0.057 -0.013 -0.005 0.012
S26 0.047 0.025 0.054 0.002 0.000 0.007
P16 0.068 0.028 0.092 -0.002 -0.046 -0.004
P17 0.063 0.030 0.066 0.004 -0.009 -0.005
S7 0.058 0.049 0.065 -0.007 0.002 0.013
S25 0.056 0.027 0.064 0.006 0.013 0.001
S10 0.064 0.034 0.037 -0.006 0.008 0.011
S27 0.048 0.026 0.040 0.003 0.004 0.006
S29 0.025 0.016 0.055 0.004 0.003 0.001
S28 0.040 0.015 0.053 -0.005 0.007 -0.002
S13 0.064 0.067 0.085 0.000 -0.046 -0.005
S14 0.093 0.081 0.065 -0.004 -0.040 0.009
S20 0.121 0.071 0.152 -0.015 -0.056 -0.029
S19 0.106 0.160 0.173 -0.074 -0.068 0.021
C232 0.008 0.023 0.037 0.003 0.002 0.003
P1 0.069 0.055 0.057 0.002 -0.016 0.003
F6 0.141 0.053 0.045 -0.010 0.002 0.004
F96 0.089 0.032 0.152 -0.019 0.001 0.019
F98 0.053 0.100 0.136 -0.074 0.045 -0.021
C191 0.049 0.016 0.068 -0.001 0.007 -0.010
C225 0.024 0.041 0.018 -0.010 0.016 -0.003
F83 0.100 0.027 0.154 -0.001 -0.017 0.008
F97 0.074 0.093 0.075 -0.035 0.012 -0.002
C162 0.063 0.087 0.023 0.004 -0.009 -0.054
C141 0.024 0.016 0.057 -0.002 -0.020 0.005
C218 0.047 0.022 0.032 -0.007 0.008 0.025
C120 0.086 0.026 0.038 -0.004 -0.018 0.016
C155 0.051 0.039 0.070 -0.029 -0.010 -0.003
C213 0.053 0.025 0.016 -0.001 0.019 -0.003
C230 0.019 0.024 0.064 -0.014 0.017 0.001
C15 0.040 0.038 0.034 -0.022 -0.007 0.018
C329 0.052 0.027 0.073 -0.008 -0.015 0.018
C212 0.018 0.033 0.034 -0.012 -0.005 0.004
C211 0.036 0.027 0.055 0.004 0.003 -0.003
C197 0.052 0.024 0.046 -0.001 -0.009 0.002
C287 0.034 0.027 0.073 -0.002 -0.014 0.007
F7 0.212 0.081 0.069 -0.007 -0.067 -0.014
C22 0.004 0.048 0.074 -0.011 -0.018 0.002
C23 0.016 0.045 0.055 -0.012 0.007 0.005
C24 0.045 0.068 0.122 -0.040 -0.047 0.037
C25 0.162 0.101 0.055 0.010 -0.027 0.068
C26 0.043 0.141 0.034 -0.027 0.024 -0.053
C27 0.069 0.046 0.066 0.009 0.014 0.011
C190 0.062 0.038 0.051 -0.006 0.016 0.008
C29 0.052 0.014 0.094 -0.030 0.005 0.008
C334 0.050 0.036 0.086 0.018 -0.018 -0.016
C142 0.043 0.020 0.049 -0.009 0.008 0.005
C204 0.026 0.031 0.041 0.003 0.003 -0.008
F84 0.094 0.035 0.290 -0.061 -0.069 0.029
C143 0.071 0.035 0.060 -0.001 -0.023 0.005
C16 0.049 0.030 0.058 -0.005 -0.001 -0.007
C293 0.073 0.042 0.112 -0.015 -0.069 0.001
C219 0.051 0.050 0.036 -0.002 -0.029 0.030
C30 0.018 0.068 0.038 -0.022 0.014 -0.018
C215 0.028 0.043 0.118 -0.002 -0.009 -0.003
C223 0.071 0.019 0.054 -0.020 0.006 -0.003
C160 0.038 0.038 0.094 -0.020 -0.044 0.002
F9 0.238 0.070 0.149 -0.076 -0.114 0.059
C125 0.066 0.046 0.057 -0.012 -0.036 0.019
C192 0.049 0.031 0.068 -0.023 0.024 -0.012
C36 0.004 0.048 0.074 -0.011 -0.018 0.002
C41 0.035 0.080 0.029 -0.002 -0.010 0.024
C40 0.004 0.048 0.074 -0.011 -0.018 0.002
C39 0.050 0.050 0.050 -0.008 -0.010 0.001
C38 0.004 0.048 0.074 -0.011 -0.018 0.002
C37 0.076 0.073 0.069 0.043 -0.016 -0.030
C99 0.041 0.041 0.067 -0.023 -0.012 0.007
F13 0.162 0.089 0.084 -0.027 -0.034 0.042
C205 0.066 0.026 0.036 -0.012 -0.003 0.001
C220 0.055 0.042 0.042 0.008 0.024 0.011
C291 0.049 0.028 0.051 -0.002 0.012 -0.015
C107 0.004 0.048 0.074 -0.011 -0.018 0.002
C108 0.101 0.041 0.073 -0.001 -0.039 -0.008
C109 0.053 0.083 0.098 -0.049 -0.021 -0.013
C110 0.121 0.046 0.063 -0.016 -0.061 -0.008
C111 0.004 0.048 0.074 -0.011 -0.018 0.002
C106 0.039 0.071 0.040 -0.040 -0.018 -0.001
C332 0.043 0.041 0.074 0.028 -0.027 -0.007
C163 0.168 0.059 0.006 -0.005 0.003 0.021
C17 0.038 0.068 0.046 -0.012 -0.007 -0.001
C71 0.168 0.059 0.006 -0.005 0.003 0.021
C76 0.168 0.059 0.006 -0.005 0.003 0.021
C75 0.168 0.059 0.006 -0.005 0.003 0.021
C74 0.037 0.092 0.148 0.065 -0.044 -0.001
C73 0.168 0.059 0.006 -0.005 0.003 0.021
C72 0.168 0.059 0.006 -0.005 0.003 0.021
F99 0.039 0.145 0.092 0.026 0.009 0.036
C148 0.023 0.039 0.077 0.016 -0.031 -0.002
C222 0.135 0.018 0.061 -0.012 0.011 -0.003
C174 0.147 0.028 0.065 0.001 -0.017 0.031
C8 0.047 0.044 0.021 -0.009 0.024 0.004
F8 0.188 0.220 0.079 -0.016 -0.041 -0.150
C64 0.111 0.040 0.029 0.003 -0.003 -0.012
C69 0.191 0.103 0.092 -0.034 -0.099 0.021
C68 0.050 0.050 0.050 -0.008 -0.010 0.001
C67 0.050 0.050 0.050 -0.008 -0.010 0.001
C66 0.050 0.050 0.050 -0.008 -0.010 0.001
C65 0.050 0.050 0.050 -0.008 -0.010 0.001
C209 0.023 0.044 0.048 0.002 0.010 0.006
C292 0.031 0.027 0.077 -0.010 -0.004 0.003
C224 0.092 0.034 0.075 0.013 -0.004 0.033
C12 0.064 0.031 0.074 -0.003 0.020 -0.006
C169 0.057 0.030 0.091 0.006 0.031 0.005
C202 0.074 0.024 0.077 0.020 0.050 0.018
C124 0.087 0.013 0.082 -0.006 -0.041 -0.003
C199 0.058 0.028 0.073 0.008 -0.024 0.000
C195 0.037 0.019 0.111 -0.005 -0.016 0.007
F15 0.186 0.137 0.051 -0.009 -0.020 0.039
C333 0.052 0.051 0.047 -0.009 -0.001 -0.008
C288 0.051 0.035 0.084 0.010 -0.009 0.009
F82 0.222 0.072 0.145 -0.013 0.098 0.052
C323 0.104 0.038 0.059 0.010 -0.017 0.009
C324 0.063 0.061 0.088 0.000 -0.019 -0.016
C325 0.125 0.032 0.087 -0.003 -0.018 0.000
C326 0.168 0.059 0.006 -0.005 0.003 0.021
C327 0.050 0.050 0.050 -0.008 -0.010 0.001
C328 0.168 0.059 0.006 -0.005 0.003 0.021
C290 0.060 0.041 0.087 0.004 -0.035 0.003
F67 0.168 0.059 0.006 -0.005 0.003 0.021
C1 0.004 0.048 0.074 -0.011 -0.018 0.002
C176 0.084 0.056 0.025 0.003 0.018 0.000
C156 0.016 0.066 0.085 -0.029 0.003 -0.010
C194 0.099 0.048 0.109 -0.052 0.054 -0.035
C193 0.036 0.034 0.071 -0.006 0.006 0.008
C159 0.092 0.069 0.090 -0.045 -0.019 -0.040
C296 0.070 0.051 0.094 -0.025 -0.037 0.027
F100 0.168 0.059 0.006 -0.005 0.003 0.021
F94 0.065 0.063 0.382 -0.061 -0.070 0.042
C208 0.063 0.034 0.086 0.001 0.027 0.031
C294 0.120 0.040 0.049 -0.005 -0.055 -0.010
C237 0.035 0.035 0.060 0.000 -0.004 0.015
F86 0.168 0.059 0.006 -0.005 0.003 0.021
C104 0.128 0.037 0.082 -0.006 -0.043 -0.003
C200 0.029 0.036 0.096 0.011 0.015 0.006
C123 0.069 0.041 0.079 -0.008 -0.030 0.004
C121 0.050 0.055 0.078 0.022 -0.017 0.016
C34 0.067 0.038 0.060 -0.021 0.003 0.023
C295 0.037 0.059 0.072 -0.014 -0.018 0.010
C228 0.054 0.116 0.057 -0.001 0.030 0.048
C216 0.009 0.069 0.125 -0.020 -0.033 -0.005
C233 0.027 0.044 0.093 0.009 -0.026 0.023
C145 0.052 0.016 0.100 0.001 -0.010 -0.006
C221 0.038 0.039 0.063 0.003 0.015 0.007
C229 0.044 0.028 0.075 -0.006 -0.004 0.013
C198 0.043 0.055 0.080 -0.023 0.002 -0.001
C157 0.048 0.064 0.074 -0.032 -0.011 -0.022
C226 0.040 0.057 0.039 0.007 -0.003 -0.002
C19 0.083 0.035 0.061 -0.010 -0.029 0.004
C214 0.122 0.037 0.082 -0.002 -0.064 0.012
F63 0.168 0.059 0.006 -0.005 0.003 0.021
F87 0.168 0.059 0.006 -0.005 0.003 0.021
C31 0.059 0.046 0.045 -0.007 0.018 -0.018
F4 0.191 0.088 0.060 -0.021 0.025 -0.067
C179 0.074 0.030 0.065 0.028 0.009 -0.006
C330 0.088 0.038 0.059 -0.005 -0.007 0.016
F69 0.168 0.059 0.006 -0.005 0.003 0.021
F68 0.168 0.059 0.006 -0.005 0.003 0.021
C11 0.083 0.043 0.076 -0.010 -0.017 -0.009
C20 0.038 0.016 0.084 -0.017 -0.028 0.003
C122 0.034 0.051 0.113 -0.012 -0.013 -0.022
C146 0.050 0.016 0.072 -0.001 -0.002 -0.002
F95 0.168 0.059 0.006 -0.005 0.003 0.021
C2 0.034 0.025 0.155 -0.001 -0.025 0.014
C18 0.168 0.059 0.006 -0.005 0.003 0.021
C9 0.071 0.058 0.045 0.006 0.011 0.018
C298 0.089 0.054 0.117 -0.022 -0.060 0.027
C206 0.084 0.024 0.064 -0.013 -0.018 0.017
C164 0.168 0.059 0.006 -0.005 0.003 0.021
C236 0.042 0.050 0.076 0.021 0.003 0.005
C181 0.049 0.047 0.117 0.028 0.057 0.004
C227 0.053 0.081 0.056 0.028 -0.005 0.004
C173 0.081 0.052 0.090 0.011 0.034 0.011
F14 0.203 0.270 0.032 -0.051 -0.005 0.045
C32 0.103 0.061 0.070 -0.044 -0.026 0.011
C171 0.075 0.052 0.092 -0.022 0.006 0.022
C33 0.120 0.059 0.096 -0.036 -0.027 0.020
C201 0.020 0.050 0.097 0.007 0.008 0.008
C203 0.054 0.097 0.060 0.007 0.012 0.014
C172 0.073 0.036 0.084 0.025 -0.001 -0.005
C331 0.069 0.074 0.072 -0.032 -0.027 0.048
C207 0.113 0.055 0.126 -0.016 0.075 -0.002
C13 0.060 0.039 0.065 -0.018 0.001 -0.024
C144 0.110 0.022 0.101 -0.006 -0.050 -0.022
C196 0.064 0.036 0.135 0.000 -0.010 -0.015
C297 0.117 0.039 0.096 0.004 -0.035 0.032
C170 0.098 0.039 0.071 -0.006 -0.025 0.009
C177 0.127 0.022 0.105 0.017 -0.028 -0.009
C6 0.026 0.065 0.078 -0.022 0.002 -0.002
C85 0.132 0.189 0.013 0.032 -0.013 -0.068
C289 0.061 0.049 0.100 0.011 -0.024 0.019
C235 0.168 0.059 0.006 -0.005 0.003 0.021
C149 0.055 0.023 0.092 0.000 -0.028 -0.007
C5 0.029 0.057 0.085 0.010 -0.016 -0.005
F75 0.168 0.059 0.006 -0.005 0.003 0.021
F101 0.168 0.059 0.006 -0.005 0.003 0.021
C10 0.058 0.101 0.045 -0.016 0.002 -0.002
C100 0.048 0.097 0.060 -0.005 0.007 0.024
C60 0.168 0.059 0.006 -0.005 0.003 0.021
C59 0.043 0.069 0.094 0.031 -0.033 -0.003
C58 0.004 0.048 0.074 -0.011 -0.018 0.002
C57 0.065 0.029 0.024 0.007 0.007 0.006
C62 0.048 0.045 0.107 -0.010 -0.002 -0.016
C61 0.050 0.050 0.050 -0.008 -0.010 0.001
C3 0.056 0.067 0.102 0.025 -0.026 0.004
F85 0.168 0.059 0.006 -0.005 0.003 0.021
C178 0.063 0.023 0.166 -0.007 -0.016 0.011
F102 0.168 0.059 0.006 -0.005 0.003 0.021
C318 0.168 0.059 0.006 -0.005 0.003 0.021
C319 0.168 0.059 0.006 -0.005 0.003 0.021
C320 0.168 0.059 0.006 -0.005 0.003 0.021
C321 0.050 0.050 0.050 -0.008 -0.010 0.001
C322 0.126 0.054 0.057 0.017 -0.006 0.023
C317 0.076 0.025 0.115 0.005 -0.050 -0.013
C239 0.141 0.075 0.027 -0.006 0.022 0.010
C231 0.046 0.054 0.083 0.018 -0.018 -0.006
C21 0.193 0.055 0.062 -0.026 -0.062 0.018
C234 0.085 0.032 0.095 0.009 0.003 0.015
C180 0.168 0.059 0.006 -0.005 0.003 0.021
C182 0.061 0.034 0.143 0.010 0.026 0.015
C4 0.074 0.046 0.145 -0.002 0.010 -0.011
C158 0.168 0.059 0.006 -0.005 0.003 0.021
C153 0.110 0.029 0.112 -0.021 -0.057 0.019
C244 0.113 0.076 0.116 -0.008 -0.015 0.000
C90 0.108 0.122 0.057 0.037 -0.049 -0.007
C113 0.151 0.051 0.038 0.006 -0.033 0.000
C114 0.128 0.075 0.075 -0.007 0.037 0.017
C115 0.050 0.050 0.050 -0.008 -0.010 0.001
C116 0.050 0.050 0.050 -0.008 -0.010 0.001
C117 0.258 0.055 0.196 -0.028 -0.191 0.036
C118 0.076 0.065 0.072 0.012 -0.008 0.062
C238 0.168 0.059 0.006 -0.005 0.003 0.021
C103 0.235 0.056 0.046 -0.023 -0.079 0.052
F74 0.168 0.059 0.006 -0.005 0.003 0.021
C186 0.129 0.103 0.087 -0.019 -0.007 -0.036
C185 0.050 0.050 0.050 -0.008 -0.010 0.001
C184 0.098 0.070 0.068 0.008 0.025 0.001
C183 0.088 0.051 0.070 -0.041 -0.039 0.019
C188 0.058 0.032 0.056 -0.008 -0.005 0.018
C187 0.106 0.037 0.090 -0.033 -0.025 0.012
P2 0.050 0.050 0.050 -0.008 -0.010 0.001
F91 0.050 0.050 0.050 -0.008 -0.010 0.001
F90 0.050 0.050 0.050 -0.008 -0.010 0.001
F93 0.050 0.050 0.050 -0.008 -0.010 0.001
F92 0.050 0.050 0.050 -0.008 -0.010 0.001
F65 0.050 0.050 0.050 -0.008 -0.010 0.001
F26 0.050 0.050 0.050 -0.008 -0.010 0.001
F80 0.050 0.050 0.050 -0.008 -0.010 0.001
F3 0.050 0.050 0.050 -0.008 -0.010 0.001
F50 0.050 0.050 0.050 -0.008 -0.010 0.001
F53 0.050 0.050 0.050 -0.008 -0.010 0.001
F71 0.050 0.050 0.050 -0.008 -0.010 0.001
F54 0.050 0.050 0.050 -0.008 -0.010 0.001
F34 0.050 0.050 0.050 -0.008 -0.010 0.001
F27 0.050 0.050 0.050 -0.008 -0.010 0.001
F44 0.050 0.050 0.050 -0.008 -0.010 0.001
F46 0.050 0.050 0.050 -0.008 -0.010 0.001
F59 0.050 0.050 0.050 -0.008 -0.010 0.001
F81 0.050 0.050 0.050 -0.008 -0.010 0.001
F47 0.050 0.050 0.050 -0.008 -0.010 0.001
F66 0.050 0.050 0.050 -0.008 -0.010 0.001
F31 0.050 0.050 0.050 -0.008 -0.010 0.001
C14 0.050 0.050 0.050 -0.008 -0.010 0.001
F35 0.050 0.050 0.050 -0.008 -0.010 0.001
F49 0.050 0.050 0.050 -0.008 -0.010 0.001
F79 0.050 0.050 0.050 -0.008 -0.010 0.001
F64 0.050 0.050 0.050 -0.008 -0.010 0.001
F48 0.050 0.050 0.050 -0.008 -0.010 0.001
F29 0.050 0.050 0.050 -0.008 -0.010 0.001
F2 0.050 0.050 0.050 -0.008 -0.010 0.001
F88A 0.050 0.050 0.050 -0.008 -0.010 0.001
C261 0.050 0.050 0.050 -0.008 -0.010 0.001
C262 0.050 0.050 0.050 -0.008 -0.010 0.001
C257 0.102 0.026 0.150 -0.008 -0.016 0.013
C258 0.050 0.050 0.050 -0.008 -0.010 0.001
C259 0.050 0.050 0.050 -0.008 -0.010 0.001
C260 0.050 0.050 0.050 -0.008 -0.010 0.001
C86 0.050 0.050 0.050 -0.008 -0.010 0.001
C217 0.050 0.050 0.050 -0.008 -0.010 0.001
F89 0.050 0.050 0.050 -0.008 -0.010 0.001
C150 0.050 0.050 0.050 -0.008 -0.010 0.001
F33 0.050 0.050 0.050 -0.008 -0.010 0.001
F37 0.050 0.050 0.050 -0.008 -0.010 0.001
C28 0.050 0.050 0.050 -0.008 -0.010 0.001
C243 0.050 0.050 0.050 -0.008 -0.010 0.001
F25 0.050 0.050 0.050 -0.008 -0.010 0.001
C210 0.050 0.050 0.050 -0.008 -0.010 0.001
C245 0.050 0.050 0.050 -0.008 -0.010 0.001
C250 0.050 0.050 0.050 -0.008 -0.010 0.001
C249 0.050 0.050 0.050 -0.008 -0.010 0.001
C248 0.050 0.050 0.050 -0.008 -0.010 0.001
C247 0.050 0.050 0.050 -0.008 -0.010 0.001
C246 0.050 0.050 0.050 -0.008 -0.010 0.001
C89 0.050 0.050 0.050 -0.008 -0.010 0.001
C135 0.050 0.050 0.050 -0.008 -0.010 0.001
C102 0.050 0.050 0.050 -0.008 -0.010 0.001
C151 0.050 0.050 0.050 -0.008 -0.010 0.001
F58 0.050 0.050 0.050 -0.008 -0.010 0.001
F32 0.050 0.050 0.050 -0.008 -0.010 0.001
C87 0.050 0.050 0.050 -0.008 -0.010 0.001
F60 0.050 0.050 0.050 -0.008 -0.010 0.001
C304 0.050 0.050 0.050 -0.008 -0.010 0.001
C303 0.050 0.050 0.050 -0.008 -0.010 0.001
C302 0.004 0.048 0.074 -0.011 -0.018 0.002
C301 0.124 0.073 0.040 -0.024 -0.005 0.018
C300 0.083 0.026 0.064 -0.015 -0.035 0.012
C299 0.077 0.049 0.058 -0.009 0.005 0.018
C112 0.050 0.050 0.050 -0.008 -0.010 0.001
C281 0.050 0.050 0.050 -0.008 -0.010 0.001
C282 0.050 0.050 0.050 -0.008 -0.010 0.001
C283 0.050 0.050 0.050 -0.008 -0.010 0.001
C284 0.050 0.050 0.050 -0.008 -0.010 0.001
C285 0.050 0.050 0.050 -0.008 -0.010 0.001
C286 0.050 0.050 0.050 -0.008 -0.010 0.001
C152 0.050 0.050 0.050 -0.008 -0.010 0.001
C7 0.050 0.050 0.050 -0.008 -0.010 0.001
C240 0.050 0.050 0.050 -0.008 -0.010 0.001
C77 0.050 0.050 0.050 -0.008 -0.010 0.001
C311 0.050 0.050 0.050 -0.008 -0.010 0.001
C316 0.044 0.113 0.107 0.005 -0.018 -0.049
C315 0.050 0.050 0.050 -0.008 -0.010 0.001
C314 0.050 0.050 0.050 -0.008 -0.010 0.001
C313 0.050 0.050 0.050 -0.008 -0.010 0.001
C312 0.050 0.050 0.050 -0.008 -0.010 0.001
C139 0.050 0.050 0.050 -0.008 -0.010 0.001
F1 0.050 0.050 0.050 -0.008 -0.010 0.001
C101 0.050 0.050 0.050 -0.008 -0.010 0.001
C242 0.050 0.050 0.050 -0.008 -0.010 0.001
C63 0.050 0.050 0.050 -0.008 -0.010 0.001
C134 0.050 0.050 0.050 -0.008 -0.010 0.001
C165 0.050 0.050 0.050 -0.008 -0.010 0.001
C167 0.050 0.050 0.050 -0.008 -0.010 0.001
F36 0.050 0.050 0.050 -0.008 -0.010 0.001
F45 0.050 0.050 0.050 -0.008 -0.010 0.001
C91 0.050 0.050 0.050 -0.008 -0.010 0.001
C136 0.050 0.050 0.050 -0.008 -0.010 0.001
C275 0.050 0.050 0.050 -0.008 -0.010 0.001
C276 0.050 0.050 0.050 -0.008 -0.010 0.001
C277 0.050 0.050 0.050 -0.008 -0.010 0.001
C278 0.050 0.050 0.050 -0.008 -0.010 0.001
C279 0.050 0.050 0.050 -0.008 -0.010 0.001
C280 0.050 0.050 0.050 -0.008 -0.010 0.001
C88 0.050 0.050 0.050 -0.008 -0.010 0.001
C126 0.050 0.050 0.050 -0.008 -0.010 0.001
C137 0.050 0.050 0.050 -0.008 -0.010 0.001
C81 0.050 0.050 0.050 -0.008 -0.010 0.001
C82 0.050 0.050 0.050 -0.008 -0.010 0.001
C83 0.078 0.033 0.047 0.002 0.006 -0.011
C78 0.080 0.047 0.021 -0.016 0.000 0.008
C79 0.168 0.059 0.006 -0.005 0.003 0.021
C80 0.050 0.050 0.050 -0.008 -0.010 0.001
C138 0.050 0.050 0.050 -0.008 -0.010 0.001
C241 0.050 0.050 0.050 -0.008 -0.010 0.001
C92 0.050 0.050 0.050 -0.008 -0.010 0.001
F52 0.050 0.050 0.050 -0.008 -0.010 0.001
C270 0.050 0.050 0.050 -0.008 -0.010 0.001
C269 0.050 0.050 0.050 -0.008 -0.010 0.001
C274 0.050 0.050 0.050 -0.008 -0.010 0.001
C273 0.050 0.050 0.050 -0.008 -0.010 0.001
C272 0.050 0.050 0.050 -0.008 -0.010 0.001
C271 0.050 0.050 0.050 -0.008 -0.010 0.001
C140 0.050 0.050 0.050 -0.008 -0.010 0.001
C95 0.050 0.050 0.050 -0.008 -0.010 0.001
F12A 0.050 0.050 0.050 -0.008 -0.010 0.001
F41 0.050 0.050 0.050 -0.008 -0.010 0.001
C93 0.050 0.050 0.050 -0.008 -0.010 0.001
C105 0.050 0.050 0.050 -0.008 -0.010 0.001
C154 0.050 0.050 0.050 -0.008 -0.010 0.001
C94 0.050 0.050 0.050 -0.008 -0.010 0.001
C189 0.050 0.050 0.050 -0.008 -0.010 0.001
C119 0.050 0.050 0.050 -0.008 -0.010 0.001
C265 0.050 0.050 0.050 -0.008 -0.010 0.001
C266 0.050 0.050 0.050 -0.008 -0.010 0.001
C267 0.050 0.050 0.050 -0.008 -0.010 0.001
C268 0.050 0.050 0.050 -0.008 -0.010 0.001
C263 0.050 0.050 0.050 -0.008 -0.010 0.001
C264 0.050 0.050 0.050 -0.008 -0.010 0.001
C53 0.050 0.050 0.050 -0.008 -0.010 0.001
C54 0.053 0.097 0.162 0.053 0.001 0.041
C55 0.118 0.056 0.083 0.010 0.020 0.008
C50 0.080 0.056 0.061 0.003 -0.003 0.045
C51 0.050 0.050 0.050 -0.008 -0.010 0.001
C52 0.050 0.050 0.050 -0.008 -0.010 0.001
C97 0.050 0.050 0.050 -0.008 -0.010 0.001
C96 0.050 0.050 0.050 -0.008 -0.010 0.001
F40 0.050 0.050 0.050 -0.008 -0.010 0.001
C166 0.050 0.050 0.050 -0.008 -0.010 0.001
C84 0.050 0.050 0.050 -0.008 -0.010 0.001
F42 0.050 0.050 0.050 -0.008 -0.010 0.001
C98 0.050 0.050 0.050 -0.008 -0.010 0.001
F73 0.050 0.050 0.050 -0.008 -0.010 0.001
F38 0.050 0.050 0.050 -0.008 -0.010 0.001
F16 0.050 0.050 0.050 -0.008 -0.010 0.001
C45 0.050 0.050 0.050 -0.008 -0.010 0.001
C46 0.050 0.050 0.050 -0.008 -0.010 0.001
C47 0.050 0.050 0.050 -0.008 -0.010 0.001
C48 0.050 0.050 0.050 -0.008 -0.010 0.001
C43 0.047 0.063 0.068 0.008 0.031 0.017
C44 0.050 0.050 0.050 -0.008 -0.010 0.001
C35 0.050 0.050 0.050 -0.008 -0.010 0.001
C161 0.050 0.050 0.050 -0.008 -0.010 0.001
C175 0.050 0.050 0.050 -0.008 -0.010 0.001
C128 0.050 0.050 0.050 -0.008 -0.010 0.001
C129 0.050 0.050 0.050 -0.008 -0.010 0.001
C130 0.050 0.050 0.050 -0.008 -0.010 0.001
C131 0.050 0.050 0.050 -0.008 -0.010 0.001
C132 0.050 0.050 0.050 -0.008 -0.010 0.001
C127 0.050 0.050 0.050 -0.008 -0.010 0.001
F17 0.050 0.050 0.050 -0.008 -0.010 0.001
C42 0.050 0.050 0.050 -0.008 -0.010 0.001
F20 0.050 0.050 0.050 -0.008 -0.010 0.001
F11 0.050 0.050 0.050 -0.008 -0.010 0.001
F43 0.050 0.050 0.050 -0.008 -0.010 0.001
C147 0.050 0.050 0.050 -0.008 -0.010 0.001
F72A 0.050 0.050 0.050 -0.008 -0.010 0.001
C70 0.050 0.050 0.050 -0.008 -0.010 0.001
F70 0.050 0.050 0.050 -0.008 -0.010 0.001
F10 0.050 0.050 0.050 -0.008 -0.010 0.001
F62 0.050 0.050 0.050 -0.008 -0.010 0.001
F61 0.050 0.050 0.050 -0.008 -0.010 0.001
C168 0.050 0.050 0.050 -0.008 -0.010 0.001
F22 0.050 0.050 0.050 -0.008 -0.010 0.001
C49 0.050 0.050 0.050 -0.008 -0.010 0.001
F5 0.050 0.050 0.050 -0.008 -0.010 0.001
C255 0.050 0.050 0.050 -0.008 -0.010 0.001
C254 0.050 0.050 0.050 -0.008 -0.010 0.001
C253 0.050 0.050 0.050 -0.008 -0.010 0.001
C252 0.050 0.050 0.050 -0.008 -0.010 0.001
C251 0.050 0.050 0.050 -0.008 -0.010 0.001
C256 0.050 0.050 0.050 -0.008 -0.010 0.001
F77 0.050 0.050 0.050 -0.008 -0.010 0.001
F78 0.050 0.050 0.050 -0.008 -0.010 0.001
F76 0.050 0.050 0.050 -0.008 -0.010 0.001
C133 0.050 0.050 0.050 -0.008 -0.010 0.001
F56 0.050 0.050 0.050 -0.008 -0.010 0.001
F55 0.050 0.050 0.050 -0.008 -0.010 0.001
F57 0.050 0.050 0.050 -0.008 -0.010 0.001
F18 0.050 0.050 0.050 -0.008 -0.010 0.001
F19 0.050 0.050 0.050 -0.008 -0.010 0.001
C305 0.050 0.050 0.050 -0.008 -0.010 0.001
C310 0.050 0.050 0.050 -0.008 -0.010 0.001
C309 0.050 0.050 0.050 -0.008 -0.010 0.001
C308 0.050 0.050 0.050 -0.008 -0.010 0.001
C307 0.050 0.050 0.050 -0.008 -0.010 0.001
C306 0.050 0.050 0.050 -0.008 -0.010 0.001
F51 0.050 0.050 0.050 -0.008 -0.010 0.001
F28 0.050 0.050 0.050 -0.008 -0.010 0.001
F30 0.050 0.050 0.050 -0.008 -0.010 0.001
F12 0.050 0.050 0.050 -0.008 -0.010 0.001
F11A 0.050 0.050 0.050 -0.008 -0.010 0.001
F88 0.050 0.050 0.050 -0.008 -0.010 0.001
F62A 0.050 0.050 0.050 -0.008 -0.010 0.001
F76A 0.050 0.050 0.050 -0.008 -0.010 0.001
F78A 0.050 0.050 0.050 -0.008 -0.010 0.001
F77A 0.050 0.050 0.050 -0.008 -0.010 0.001
F21 0.050 0.050 0.050 -0.008 -0.010 0.001
F43A 0.050 0.050 0.050 -0.008 -0.010 0.001
F72 0.050 0.050 0.050 -0.008 -0.010 0.001
F39 0.050 0.050 0.050 -0.008 -0.010 0.001
C56 0.050 0.050 0.050 -0.008 -0.010 0.001
F23 0.050 0.050 0.050 -0.008 -0.010 0.001
F24 0.050 0.050 0.050 -0.008 -0.010 0.001

loop_
_atom_type_symbol
_atom_type_description
_atom_type_scat_dispersion_real
_atom_type_scat_dispersion_imag
_atom_type_scat_source
C C 0.0181 0.0091 'International Tables Vol C Tables 4.2.6.8 and 6.1.1.4'
H H 0.0000 0.0000 'International Tables Vol C Tables 4.2.6.8 and 6.1.1.4'
Au Au -4.4197 7.2980 'International Tables Vol C Tables 4.2.6.8 and 6.1.1.4'
Cu Cu -1.9646 0.5888 'International Tables Vol C Tables 4.2.6.8 and 6.1.1.4'
S S 0.3331 0.5567 'International Tables Vol C Tables 4.2.6.8 and 6.1.1.4'
P P 0.2955 0.4335 'International Tables Vol C Tables 4.2.6.8 and 6.1.1.4'
F F 0.0727 0.0534 'International Tables Vol C Tables 4.2.6.8 and 6.1.1.4'
O O 0.0492 0.0322 'International Tables Vol C Tables 4.2.6.8 and 6.1.1.4'

loop_
_geom_angle_atom_site_label_1
_geom_angle_atom_site_label_2
_geom_angle_atom_site_label_3
_geom_angle
Au3 Au1 Au2 108.68(2)
Au3 Au1 Au5 108.37(2)
Au3 Au1 Au6 60.635(19)
Au4 Au1 Au2 60.37(2)
Au4 Au1 Au3 60.80(2)
Au4 Au1 Au5 108.39(2)
Au4 Au1 Au6 108.99(2)
Au5 Au1 Au2 59.53(2)
Au5 Au1 Au6 59.41(2)
Au6 Au1 Au2 107.31(2)
Cu11 Au1 Au2 113.22(5)
Cu11 Au1 Au3 113.48(5)
Cu11 Au1 Au4 165.43(4)
Cu11 Au1 Au5 59.32(5)
Cu11 Au1 Au6 58.92(4)
Cu11 Au1 Cu15 131.22(7)
Cu11 Au1 Cu18 131.19(6)
Cu11 Au1 Cu27 69.24(6)
Cu12 Au1 Au2 58.86(4)
Cu12 Au1 Au3 164.78(5)
Cu12 Au1 Au4 113.41(5)
Cu12 Au1 Au5 58.67(4)
Cu12 Au1 Au6 112.48(4)
Cu12 Au1 Cu11 68.36(6)
Cu12 Au1 Cu15 130.95(6)
Cu12 Au1 Cu18 67.46(6)
Cu12 Au1 Cu27 132.19(6)
Cu15 Au1 Au2 114.13(5)
Cu15 Au1 Au3 60.27(4)
Cu15 Au1 Au4 59.57(5)
Cu15 Au1 Au5 165.90(5)
Cu15 Au1 Au6 115.35(5)
Cu15 Au1 Cu18 70.20(6)
Cu18 Au1 Au2 56.96(4)
Cu18 Au1 Au3 114.66(4)
Cu18 Au1 Au4 58.34(4)
Cu18 Au1 Au5 110.98(5)
Cu18 Au1 Au6 162.66(5)
Cu27 Au1 Au2 164.49(4)
Cu27 Au1 Au3 58.30(4)
Cu27 Au1 Au4 113.25(5)
Cu27 Au1 Au5 114.12(5)
Cu27 Au1 Au6 59.94(4)
Cu27 Au1 Cu15 68.42(6)
Cu27 Au1 Cu18 133.97(6)
Au4 Au2 Au1 58.83(2)
Au5 Au2 Au1 59.77(2)
Au5 Au2 Au4 107.35(3)
Au7 Au2 Au1 107.17(2)
Au7 Au2 Au4 60.05(2)
Au7 Au2 Au5 108.67(2)
Au7 Au2 Au11 60.989(19)
Au11 Au2 Au1 108.14(2)
Au11 Au2 Au4 108.82(2)
Au11 Au2 Au5 60.43(2)
Cu12 Au2 Au1 57.69(5)
Cu12 Au2 Au4 110.98(5)
Cu12 Au2 Au5 58.38(4)
Cu12 Au2 Au7 163.04(5)
Cu12 Au2 Au11 113.81(4)
Cu12 Au2 Cu13 131.03(6)
Cu12 Au2 Cu29 134.25(6)
Cu13 Au2 Au1 112.96(5)
Cu13 Au2 Au4 59.67(5)
Cu13 Au2 Au5 165.01(5)
Cu13 Au2 Au7 59.33(4)
Cu13 Au2 Au11 114.41(4)
Cu18 Au2 Au1 59.65(5)
Cu18 Au2 Au4 58.65(4)
Cu18 Au2 Au5 113.61(5)
Cu18 Au2 Au7 112.62(5)
Cu18 Au2 Au11 165.27(5)
Cu18 Au2 Cu12 68.09(6)
Cu18 Au2 Cu13 67.57(6)
Cu18 Au2 Cu16 129.93(6)
Cu18 Au2 Cu29 131.37(6)
Cu16 Au2 Au1 112.35(5)
Cu16 Au2 Au4 164.88(5)
Cu16 Au2 Au5 58.68(5)
Cu16 Au2 Au7 116.43(5)
Cu16 Au2 Au11 60.46(4)
Cu16 Au2 Cu12 68.05(6)
Cu16 Au2 Cu13 133.10(7)
Cu16 Au2 Cu29 71.04(6)
Cu29 Au2 Au1 163.75(5)
Cu29 Au2 Au4 113.86(5)
Cu29 Au2 Au5 114.07(5)
Cu29 Au2 Au7 59.04(5)
Cu29 Au2 Au11 58.74(4)
Cu29 Au2 Cu13 68.98(6)
Au1 Au3 Au4 59.33(2)
Au1 Au3 Au6 60.032(19)
Au1 Au3 Au8 107.36(2)
Au1 Au3 Au9 106.86(3)
Au4 Au3 Au6 107.35(3)
Au8 Au3 Au4 107.95(3)
Au8 Au3 Au6 59.230(19)
Au8 Au3 Au9 60.07(2)
Au9 Au3 Au4 59.84(2)
Au9 Au3 Au6 106.90(2)
Cu15 Au3 Au1 58.57(4)
Cu15 Au3 Au4 58.52(5)
Cu15 Au3 Au6 113.28(4)
Cu15 Au3 Au8 163.52(5)
Cu15 Au3 Au9 113.27(5)
Cu15 Au3 Cu19 132.58(7)
Cu15 Au3 Cu23 133.69(6)
Cu19 Au3 Au1 112.24(5)
Cu19 Au3 Au4 162.68(5)
Cu19 Au3 Au6 57.53(5)
Cu19 Au3 Au8 58.25(5)
Cu19 Au3 Au9 113.68(5)
Cu19 Au3 Cu23 70.82(6)
Cu20 Au3 Au1 113.58(5)
Cu20 Au3 Au4 59.18(5)
Cu20 Au3 Au6 163.20(5)
Cu20 Au3 Au8 112.95(5)
Cu20 Au3 Au9 58.55(5)
Cu20 Au3 Cu15 69.81(6)
Cu20 Au3 Cu19 133.57(6)
Cu20 Au3 Cu23 68.23(6)
Cu23 Au3 Au1 161.57(5)
Cu23 Au3 Au4 112.21(5)
Cu23 Au3 Au6 112.59(4)
Cu23 Au3 Au8 57.75(4)
Cu23 Au3 Au9 57.38(5)
Cu27 Au3 Au1 59.33(5)
Cu27 Au3 Au4 112.84(5)
Cu27 Au3 Au6 60.05(4)
Cu27 Au3 Au8 113.79(5)
Cu27 Au3 Au9 163.92(5)
Cu27 Au3 Cu15 68.13(6)
Cu27 Au3 Cu19 68.73(6)
Cu27 Au3 Cu20 132.37(6)
Cu27 Au3 Cu23 134.22(7)
Au1 Au4 Au2 60.79(2)
Au1 Au4 Au3 59.88(2)
Au1 Au4 Au7 108.19(2)
Au1 Au4 Au9 107.37(2)
Au3 Au4 Au2 108.28(2)
Au7 Au4 Au2 59.378(19)
Au7 Au4 Au3 107.99(2)
Au7 Au4 Au9 59.39(2)
Au9 Au4 Au2 106.67(2)
Au9 Au4 Au3 59.94(2)
Cu13 Au4 Au1 113.66(5)
Cu13 Au4 Au2 58.49(4)
Cu13 Au4 Au3 164.14(5)
Cu13 Au4 Au7 58.71(4)
Cu13 Au4 Au9 113.03(4)
Cu15 Au4 Au1 59.19(4)
Cu15 Au4 Au2 114.16(5)
Cu15 Au4 Au3 59.83(4)
Cu15 Au4 Au7 165.15(5)
Cu15 Au4 Au9 114.54(5)
Cu15 Au4 Cu13 131.54(6)
Cu15 Au4 Cu20 70.12(6)
Cu18 Au4 Au1 60.04(4)
Cu18 Au4 Au2 57.60(4)
Cu18 Au4 Au3 115.37(5)
Cu18 Au4 Au7 111.09(5)
Cu18 Au4 Au9 162.72(5)
Cu18 Au4 Cu13 66.67(6)
Cu18 Au4 Cu15 70.75(6)
Cu18 Au4 Cu20 135.69(6)
Cu20 Au4 Au1 113.57(5)
Cu20 Au4 Au2 163.11(5)
Cu20 Au4 Au3 58.61(5)
Cu20 Au4 Au7 112.12(5)
Cu20 Au4 Au9 58.40(4)
Cu20 Au4 Cu13 132.11(6)
Cu22 Au4 Au1 164.60(5)
Cu22 Au4 Au2 113.59(5)
Cu22 Au4 Au3 112.84(5)
Cu22 Au4 Au7 59.53(5)
Cu22 Au4 Au9 59.14(4)
Cu22 Au4 Cu13 69.42(6)
Cu22 Au4 Cu15 131.16(6)
Cu22 Au4 Cu18 131.05(6)
Cu22 Au4 Cu20 67.30(7)
Au1 Au5 Au10 108.26(2)
Au1 Au5 Au11 108.20(2)
Au2 Au5 Au1 60.70(2)
Au2 Au5 Au10 107.73(2)
Au2 Au5 Au11 59.58(2)
Au6 Au5 Au1 60.40(2)
Au6 Au5 Au2 109.04(2)
Au6 Au5 Au10 60.26(2)
Au6 Au5 Au11 108.36(2)
Au10 Au5 Au11 59.73(2)
Cu11 Au5 Au1 58.51(4)
Cu11 Au5 Au2 113.55(4)
Cu11 Au5 Au6 59.01(4)
Cu11 Au5 Au10 114.21(5)
Cu11 Au5 Au11 164.40(5)
Cu11 Au5 Cu25 133.06(7)
Cu12 Au5 Au1 58.24(4)
Cu12 Au5 Au2 59.15(4)
Cu12 Au5 Au6 112.99(5)
Cu12 Au5 Au10 163.96(5)
Cu12 Au5 Au11 113.74(5)
Cu12 Au5 Cu11 67.85(6)
Cu12 Au5 Cu16 68.49(6)
Cu12 Au5 Cu25 132.21(6)
Cu16 Au5 Au1 113.42(5)
Cu16 Au5 Au2 58.96(4)
Cu16 Au5 Au6 166.01(5)
Cu16 Au5 Au10 114.30(5)
Cu16 Au5 Au11 60.24(4)
Cu16 Au5 Cu11 130.46(6)
Cu16 Au5 Cu25 68.51(6)
Cu25 Au5 Au1 164.46(5)
Cu25 Au5 Au2 112.21(5)
Cu25 Au5 Au6 113.84(5)
Cu25 Au5 Au10 59.16(4)
Cu25 Au5 Au11 58.45(5)
Cu26 Au5 Au1 115.56(5)
Cu26 Au5 Au2 165.08(5)
Cu26 Au5 Au6 60.22(5)
Cu26 Au5 Au10 58.56(4)
Cu26 Au5 Au11 111.98(5)
Cu26 Au5 Cu11 71.14(6)
Cu26 Au5 Cu12 133.04(6)
Cu26 Au5 Cu16 129.84(7)
Cu26 Au5 Cu25 67.36(7)
Au1 Au6 Au3 59.333(19)
Au5 Au6 Au1 60.186(19)
Au5 Au6 Au3 107.95(3)
Au5 Au6 Au10 60.30(2)
Au8 Au6 Au1 107.32(2)
Au8 Au6 Au3 59.874(19)
Au8 Au6 Au5 108.32(3)
Au8 Au6 Au10 60.28(2)
Au10 Au6 Au1 108.12(3)
Au10 Au6 Au3 108.22(3)
Cu11 Au6 Au1 58.59(4)
Cu11 Au6 Au3 112.02(4)
Cu11 Au6 Au5 59.48(5)
Cu11 Au6 Au8 164.13(5)
Cu11 Au6 Au10 114.67(5)
Cu11 Au6 Cu26 70.46(6)
Cu11 Au6 Cu27 68.38(6)
Cu11 Au6 Cu28 133.01(6)
Cu19 Au6 Au1 114.01(5)
Cu19 Au6 Au3 60.20(5)
Cu19 Au6 Au5 165.52(5)
Cu19 Au6 Au8 59.34(5)
Cu19 Au6 Au10 113.43(5)
Cu19 Au6 Cu11 130.83(7)
Cu19 Au6 Cu26 131.68(6)
Cu19 Au6 Cu27 68.71(6)
Cu19 Au6 Cu28 68.12(6)
Cu26 Au6 Au1 113.46(5)
Cu26 Au6 Au3 163.28(6)
Cu26 Au6 Au5 58.12(5)
Cu26 Au6 Au8 113.18(5)
Cu26 Au6 Au10 57.93(5)
Cu26 Au6 Cu27 134.25(6)
Cu27 Au6 Au1 58.20(5)
Cu27 Au6 Au3 57.32(5)
Cu27 Au6 Au5 113.25(5)
Cu27 Au6 Au8 111.92(5)
Cu27 Au6 Au10 163.15(5)
Cu28 Au6 Au1 164.23(5)
Cu28 Au6 Au3 113.81(5)
Cu28 Au6 Au5 113.62(5)
Cu28 Au6 Au8 59.39(4)
Cu28 Au6 Au10 58.90(5)
Cu28 Au6 Cu26 68.80(6)
Cu28 Au6 Cu27 132.38(7)
Au2 Au7 Au4 60.57(2)
Au2 Au7 Au11 59.516(19)
Au2 Au7 Au12 107.48(3)
Au4 Au7 Au11 108.06(3)
Au4 Au7 Au12 108.18(3)
Au9 Au7 Au2 108.34(3)
Au9 Au7 Au4 60.32(2)
Au9 Au7 Au11 107.55(3)
Au9 Au7 Au12 59.84(2)
Au12 Au7 Au11 59.60(2)
Cu13 Au7 Au2 59.26(4)
Cu13 Au7 Au4 59.83(5)
Cu13 Au7 Au9 114.87(5)
Cu13 Au7 Au11 113.03(5)
Cu13 Au7 Au12 164.78(5)
Cu21 Au7 Au2 164.18(6)
Cu21 Au7 Au4 113.37(5)
Cu21 Au7 Au9 58.70(5)
Cu21 Au7 Au11 113.32(5)
Cu21 Au7 Au12 59.07(5)
Cu21 Au7 Cu13 132.51(6)
Cu22 Au7 Au2 113.08(5)
Cu22 Au7 Au4 57.78(5)
Cu22 Au7 Au9 58.91(5)
Cu22 Au7 Au11 163.33(6)
Cu22 Au7 Au12 113.82(5)
Cu22 Au7 Cu13 69.17(6)
Cu22 Au7 Cu21 69.55(6)
Cu29 Au7 Au2 59.34(5)
Cu29 Au7 Au4 114.60(5)
Cu29 Au7 Au9 164.11(5)
Cu29 Au7 Au11 58.33(5)
Cu29 Au7 Au12 112.05(5)
Cu29 Au7 Cu13 69.07(6)
Cu29 Au7 Cu21 131.21(7)
Cu29 Au7 Cu22 133.24(6)
Cu31 Au7 Au2 112.95(5)
Cu31 Au7 Au4 164.57(6)
Cu31 Au7 Au9 113.16(5)
Cu31 Au7 Au11 59.06(5)
Cu31 Au7 Au12 58.91(5)
Cu31 Au7 Cu13 131.01(7)
Cu31 Au7 Cu21 68.79(7)
Cu31 Au7 Cu22 133.06(7)
Cu31 Au7 Cu29 67.49(6)
Au3 Au8 Au9 60.13(2)
Au3 Au8 Au10 109.06(2)
Au3 Au8 Au12 108.10(3)
Au6 Au8 Au3 60.896(19)
Au6 Au8 Au9 108.25(2)
Au6 Au8 Au10 60.31(2)
Au6 Au8 Au12 107.94(3)
Au9 Au8 Au12 59.34(2)
Au10 Au8 Au9 107.35(3)
Au10 Au8 Au12 59.63(2)
Cu19 Au8 Au3 60.38(4)
Cu19 Au8 Au6 58.76(5)
Cu19 Au8 Au9 115.68(5)
Cu19 Au8 Au10 112.94(5)
Cu19 Au8 Au12 164.96(5)
Cu19 Au8 Cu28 67.93(7)
Cu23 Au8 Au3 60.69(4)
Cu23 Au8 Au6 116.80(5)
Cu23 Au8 Au9 58.31(5)
Cu23 Au8 Au10 164.80(5)
Cu23 Au8 Au12 110.99(5)
Cu23 Au8 Cu19 73.01(7)
Cu23 Au8 Cu28 134.32(7)
Cu23 Au8 Cu30 65.99(7)
Cu28 Au8 Au3 114.81(5)
Cu28 Au8 Au6 59.49(4)
Cu28 Au8 Au9 164.35(5)
Cu28 Au8 Au10 58.94(5)
Cu28 Au8 Au12 112.93(5)
Cu30 Au8 Au3 113.07(5)
Cu30 Au8 Au6 164.07(5)
Cu30 Au8 Au9 58.71(5)
Cu30 Au8 Au10 112.48(6)
Cu30 Au8 Au12 58.45(5)
Cu30 Au8 Cu19 133.26(7)
Cu30 Au8 Cu28 131.20(6)
Cu32 Au8 Au3 164.81(6)
Cu32 Au8 Au6 113.42(5)
Cu32 Au8 Au9 112.73(6)
Cu32 Au8 Au10 58.65(5)
Cu32 Au8 Au12 58.86(6)
Cu32 Au8 Cu19 130.69(7)
Cu32 Au8 Cu23 129.05(6)
Cu32 Au8 Cu28 68.13(7)
Cu32 Au8 Cu30 68.27(7)
Au4 Au9 Au3 60.22(2)
Au4 Au9 Au8 108.05(2)
Au7 Au9 Au3 108.93(2)
Au7 Au9 Au4 60.29(2)
Au7 Au9 Au8 108.92(3)
Au7 Au9 Au12 60.55(2)
Au8 Au9 Au3 59.80(2)
Au12 Au9 Au3 108.84(3)
Au12 Au9 Au4 108.72(2)
Au12 Au9 Au8 60.59(2)
Cu20 Au9 Au3 59.05(5)
Cu20 Au9 Au4 59.48(4)
Cu20 Au9 Au7 113.87(5)
Cu20 Au9 Au8 113.15(5)
Cu20 Au9 Au12 165.62(5)
Cu20 Au9 Cu22 67.25(7)
Cu21 Au9 Au3 166.13(5)
Cu21 Au9 Au4 114.13(5)
Cu21 Au9 Au7 59.59(5)
Cu21 Au9 Au8 114.43(5)
Cu21 Au9 Au12 59.60(5)
Cu21 Au9 Cu20 130.98(7)
Cu21 Au9 Cu22 70.15(6)
Cu21 Au9 Cu30 69.25(7)
Cu22 Au9 Au3 112.03(5)
Cu22 Au9 Au4 57.94(4)
Cu22 Au9 Au7 59.47(5)
Cu22 Au9 Au8 164.44(5)
Cu22 Au9 Au12 114.96(5)
Cu23 Au9 Au3 60.71(5)
Cu23 Au9 Au4 115.57(5)
Cu23 Au9 Au7 166.27(5)
Cu23 Au9 Au8 58.71(5)
Cu23 Au9 Au12 112.44(5)
Cu23 Au9 Cu20 69.82(6)
Cu23 Au9 Cu21 129.01(6)
Cu23 Au9 Cu22 131.23(7)
Cu23 Au9 Cu30 66.10(7)
Cu30 Au9 Au3 112.66(6)
Cu30 Au9 Au4 164.43(5)
Cu30 Au9 Au7 114.09(6)
Cu30 Au9 Au8 58.58(5)
Cu30 Au9 Au12 58.85(5)
Cu30 Au9 Cu20 130.95(7)
Cu30 Au9 Cu22 133.92(7)
Au6 Au10 Au5 59.43(2)
Au8 Au10 Au5 106.94(2)
Au8 Au10 Au6 59.41(2)
Au11 Au10 Au5 60.18(2)
Au11 Au10 Au6 108.06(2)
Au11 Au10 Au8 108.35(3)
Au11 Au10 Au12 60.05(2)
Au12 Au10 Au5 107.66(2)
Au12 Au10 Au6 107.89(2)
Au12 Au10 Au8 60.47(2)
Cu24 Au10 Au5 115.07(5)
Cu24 Au10 Au6 164.33(5)
Cu24 Au10 Au8 112.92(5)
Cu24 Au10 Au11 59.70(5)
Cu24 Au10 Au12 58.32(5)
Cu24 Au10 Cu25 70.34(6)
Cu25 Au10 Au5 59.15(4)
Cu25 Au10 Au6 113.08(5)
Cu25 Au10 Au8 163.80(5)
Cu25 Au10 Au11 58.60(5)
Cu25 Au10 Au12 113.45(6)
Cu26 Au10 Au5 58.44(4)
Cu26 Au10 Au6 59.88(5)
Cu26 Au10 Au8 114.15(5)
Cu26 Au10 Au11 112.27(5)
Cu26 Au10 Au12 164.32(5)
Cu26 Au10 Cu24 131.94(7)
Cu26 Au10 Cu25 67.30(7)
Cu26 Au10 Cu28 69.75(6)
Cu26 Au10 Cu32 132.73(7)
Cu28 Au10 Au5 113.16(5)
Cu28 Au10 Au6 59.26(4)
Cu28 Au10 Au8 59.21(4)
Cu28 Au10 Au11 165.00(5)
Cu28 Au10 Au12 113.92(5)
Cu28 Au10 Cu24 130.91(6)
Cu28 Au10 Cu25 131.70(7)
Cu32 Au10 Au5 163.29(5)
Cu32 Au10 Au6 112.51(6)
Cu32 Au10 Au8 58.54(5)
Cu32 Au10 Au11 114.00(6)
Cu32 Au10 Au12 59.13(5)
Cu32 Au10 Cu24 68.39(7)
Cu32 Au10 Cu25 133.47(7)
Cu32 Au10 Cu28 68.20(7)
Au2 Au11 Au5 59.99(2)
Au2 Au11 Au7 59.495(19)
Au2 Au11 Au10 108.35(3)
Au2 Au11 Au12 107.64(2)
Au5 Au11 Au7 107.15(2)
Au10 Au11 Au5 60.09(2)
Au10 Au11 Au7 107.82(3)
Au10 Au11 Au12 59.98(2)
Au12 Au11 Au5 107.53(3)
Au12 Au11 Au7 59.82(2)
Cu16 Au11 Au2 58.34(4)
Cu16 Au11 Au5 57.87(5)
Cu16 Au11 Au7 113.15(4)
Cu16 Au11 Au10 112.49(5)
Cu16 Au11 Au12 162.82(5)
Cu24 Au11 Au2 163.71(6)
Cu24 Au11 Au5 114.27(6)
Cu24 Au11 Au7 112.37(5)
Cu24 Au11 Au10 58.92(5)
Cu24 Au11 Au12 58.05(5)
Cu24 Au11 Cu16 133.80(6)
Cu25 Au11 Au2 113.46(5)
Cu25 Au11 Au5 59.44(5)
Cu25 Au11 Au7 164.42(6)
Cu25 Au11 Au10 59.60(5)
Cu25 Au11 Au12 114.29(5)
Cu25 Au11 Cu16 67.94(6)
Cu25 Au11 Cu24 70.43(6)
Cu25 Au11 Cu31 133.48(6)
Cu29 Au11 Au2 59.47(5)
Cu29 Au11 Au5 114.33(5)
Cu29 Au11 Au7 58.75(5)
Cu29 Au11 Au10 164.65(5)
Cu29 Au11 Au12 112.61(5)
Cu29 Au11 Cu16 70.44(6)
Cu29 Au11 Cu24 130.78(7)
Cu29 Au11 Cu25 131.99(7)
Cu29 Au11 Cu31 67.25(6)
Cu31 Au11 Au2 112.02(5)
Cu31 Au11 Au5 162.83(5)
Cu31 Au11 Au7 58.04(5)
Cu31 Au11 Au10 113.54(5)
Cu31 Au11 Au12 58.66(5)
Cu31 Au11 Cu16 133.37(7)
Cu31 Au11 Cu24 68.78(7)
Au7 Au12 Au8 107.77(2)
Au9 Au12 Au7 59.61(2)
Au9 Au12 Au8 60.07(2)
Au9 Au12 Au10 108.15(3)
Au9 Au12 Au11 108.15(2)
Au10 Au12 Au7 108.43(2)
Au10 Au12 Au8 59.90(2)
Au10 Au12 Au11 59.97(2)
Au11 Au12 Au7 60.59(2)
Au11 Au12 Au8 107.84(3)
Cu21 Au12 Au7 58.94(4)
Cu21 Au12 Au8 113.06(5)
Cu21 Au12 Au9 58.58(5)
Cu21 Au12 Au10 164.49(5)
Cu21 Au12 Au11 114.09(5)
Cu24 Au12 Au7 114.89(5)
Cu24 Au12 Au8 113.53(6)
Cu24 Au12 Au9 165.60(5)
Cu24 Au12 Au10 59.57(5)
Cu24 Au12 Au11 60.08(5)
Cu24 Au12 Cu21 132.08(8)
Cu24 Au12 Cu30 130.75(7)
Cu24 Au12 Cu31 69.88(7)
Cu24 Au12 Cu32 68.66(7)
Cu30 Au12 Au7 113.35(5)
Cu30 Au12 Au8 58.44(5)
Cu30 Au12 Au9 58.97(5)
Cu30 Au12 Au10 112.72(6)
Cu30 Au12 Au11 164.01(5)
Cu30 Au12 Cu21 68.88(7)
Cu30 Au12 Cu31 132.33(7)
Cu30 Au12 Cu32 67.98(7)
Cu31 Au12 Au7 58.50(5)
Cu31 Au12 Au8 163.96(5)
Cu31 Au12 Au9 112.59(5)
Cu31 Au12 Au10 114.09(5)
Cu31 Au12 Au11 59.28(5)
Cu31 Au12 Cu21 68.57(7)
Cu31 Au12 Cu32 133.68(7)
Cu32 Au12 Au7 163.70(5)
Cu32 Au12 Au8 58.16(5)
Cu32 Au12 Au9 112.76(6)
Cu32 Au12 Au10 58.52(5)
Cu32 Au12 Au11 113.38(5)
Cu32 Au12 Cu21 131.77(6)
S2 Au13 Cu6 126.65(11)
S2 Au13 S1 176.36(16)
S1 Au13 Cu6 50.78(11)
Cu5 Au14 Cu8 84.63(6)
S8 Au14 Cu5 50.21(11)
S8 Au14 Cu8 133.75(11)
S7 Au14 Cu5 129.33(12)
S7 Au14 Cu8 46.36(12)
S7 Au14 S8 178.02(19)
Cu14 Au15 Cu17 86.34(7)
S13 Au15 Cu14 49.11(14)
S13 Au15 Cu17 135.11(14)
S14 Au15 Cu14 131.90(16)
S14 Au15 Cu17 46.75(15)
S14 Au15 S13 175.72(18)
Cu10 Au16 Cu9 82.97(11)
S20 Au16 Cu9 49.2(2)
S20 Au16 Cu10 130.4(2)
S20 Au16 S19 175.5(3)
S19 Au16 Cu9 135.3(2)
S19 Au16 Cu10 53.9(2)
Cu2 Cu1 Cu18 59.54(7)
Cu12 Cu1 Cu2 59.87(7)
Cu12 Cu1 Cu18 65.54(7)
S33 Cu1 Cu2 105.91(18)
S33 Cu1 Cu12 108.00(15)
S33 Cu1 Cu18 51.92(16)
S30 Cu1 Cu2 52.84(11)
S30 Cu1 Cu12 109.39(13)
S30 Cu1 Cu18 95.16(12)
S30 Cu1 S33 108.14(19)
S34 Cu1 Cu2 110.87(12)
S34 Cu1 Cu12 55.59(11)
S34 Cu1 Cu18 109.23(11)
S34 Cu1 S33 114.61(19)
S34 Cu1 S30 137.21(15)
Cu1 Cu2 Cu18 61.04(7)
Cu12 Cu2 Cu1 59.82(7)
Cu12 Cu2 Cu18 66.09(7)
S30 Cu2 Cu1 52.64(11)
S30 Cu2 Cu12 109.15(13)
S30 Cu2 Cu18 96.15(12)
S30 Cu2 S32 134.1(2)
S30 Cu2 S31 113.40(18)
S32 Cu2 Cu1 107.89(19)
S32 Cu2 Cu12 53.65(17)
S32 Cu2 Cu18 109.11(16)
S32 Cu2 S31 112.4(2)
S31 Cu2 Cu1 110.45(18)
S31 Cu2 Cu12 107.15(16)
S31 Cu2 Cu18 53.34(17)
Cu22 Cu3 Cu20 60.80(7)
S5 Cu3 Cu20 49.13(10)
S5 Cu3 Cu22 103.64(12)
S5 Cu3 S2 122.55(18)
S6 Cu3 Cu20 104.69(12)
S6 Cu3 Cu22 50.41(10)
S6 Cu3 S5 123.28(16)
S6 Cu3 S2 112.30(18)
S2 Cu3 Cu20 129.45(14)
S2 Cu3 Cu22 123.23(14)
Cu7 Cu4 Cu32 60.79(9)
Cu30 Cu4 Cu7 60.43(8)
Cu30 Cu4 Cu32 66.45(8)
S25 Cu4 Cu7 53.13(14)
S25 Cu4 Cu30 110.20(16)
S25 Cu4 Cu32 96.12(15)
S25 Cu4 S29 113.39(17)
S25 Cu4 S28 134.81(17)
S29 Cu4 Cu7 110.13(14)
S29 Cu4 Cu30 106.59(11)
S29 Cu4 Cu32 53.05(11)
S28 Cu4 Cu7 109.10(14)
S28 Cu4 Cu30 54.27(12)
S28 Cu4 Cu32 110.06(12)
S28 Cu4 S29 111.80(15)
S11 Cu5 Au14 117.16(12)
S11 Cu5 S12 119.66(16)
S11 Cu5 S8 133.36(19)
S12 Cu5 Au14 104.01(11)
S12 Cu5 S8 106.65(18)
S8 Cu5 Au14 50.72(11)
S3 Cu6 Au13 106.21(11)
S4 Cu6 Au13 111.90(12)
S4 Cu6 S3 116.67(16)
S4 Cu6 S1 133.58(18)
S1 Cu6 Au13 51.38(10)
S1 Cu6 S3 109.75(17)
Cu4 Cu7 Cu30 59.27(8)
Cu4 Cu7 Cu32 59.92(8)
Cu30 Cu7 Cu32 65.69(8)
S26 Cu7 Cu4 109.14(15)
S26 Cu7 Cu30 54.63(13)
S26 Cu7 Cu32 108.78(13)
S26 Cu7 S25 135.95(18)
S26 Cu7 S27 115.06(17)
S25 Cu7 Cu4 51.98(13)
S25 Cu7 Cu30 108.02(16)
S25 Cu7 Cu32 94.67(15)
S25 Cu7 S27 108.82(17)
S27 Cu7 Cu4 106.77(14)
S27 Cu7 Cu30 108.38(12)
S27 Cu7 Cu32 52.18(12)
Cu25 Cu8 Au14 89.76(7)
S9 Cu8 Au14 113.26(13)
S9 Cu8 Cu25 100.93(12)
S9 Cu8 S7 111.3(2)
S7 Cu8 Au14 46.48(11)
S7 Cu8 Cu25 132.82(16)
S10 Cu8 Au14 114.61(14)
S10 Cu8 Cu25 49.66(11)
S10 Cu8 S9 122.00(17)
S10 Cu8 S7 125.0(2)
Cu19 Cu9 Au16 88.41(9)
S21 Cu9 Au16 117.62(14)
S21 Cu9 Cu19 50.85(11)
S21 Cu9 S22 117.01(18)
S21 Cu9 S20 128.9(2)
S22 Cu9 Au16 115.33(13)
S22 Cu9 Cu19 100.84(15)
S20 Cu9 Au16 49.1(2)
S20 Cu9 Cu19 134.6(2)
S20 Cu9 S22 110.9(2)
Au16 Cu10 Cu19 93.34(14)
Au16 Cu10 Cu27 97.83(14)
Cu27 Cu10 Cu19 63.17(10)
S23 Cu10 Au16 112.31(19)
S23 Cu10 Cu19 49.95(14)
S23 Cu10 Cu27 106.13(19)
S23 Cu10 S24 129.4(3)
S23 Cu10 S19 100.1(3)
S24 Cu10 Au16 114.80(19)
S24 Cu10 Cu19 109.56(18)
S24 Cu10 Cu27 50.56(13)
S24 Cu10 S19 119.9(3)
S19 Cu10 Au16 57.6(2)
S19 Cu10 Cu19 129.4(3)
S19 Cu10 Cu27 149.7(3)
Au1 Cu11 Au5 62.17(5)
Au1 Cu11 Au6 62.49(4)
Au1 Cu11 Cu12 55.35(5)
Au1 Cu11 Cu27 55.46(6)
Au5 Cu11 Cu12 55.43(5)
Au5 Cu11 Cu27 105.62(7)
Au6 Cu11 Au5 61.51(4)
Au6 Cu11 Cu12 105.21(7)
Au6 Cu11 Cu27 56.50(5)
Cu12 Cu11 Cu27 107.64(8)
S34 Cu11 Au1 78.84(10)
S34 Cu11 Au5 105.80(12)
S34 Cu11 Au6 141.00(11)
S34 Cu11 Cu12 50.43(10)
S34 Cu11 Cu27 98.16(11)
S34 Cu11 S11 113.85(14)
S34 Cu11 S22 108.05(14)
S11 Cu11 Au1 142.10(13)
S11 Cu11 Au5 79.93(11)
S11 Cu11 Au6 100.56(10)
S11 Cu11 Cu12 103.81(12)
S11 Cu11 Cu27 144.94(12)
S22 Cu11 Au1 103.03(11)
S22 Cu11 Au5 139.17(11)
S22 Cu11 Au6 77.79(10)
S22 Cu11 Cu12 148.97(12)
S22 Cu11 Cu27 47.61(10)
S22 Cu11 S11 105.96(15)
Au1 Cu12 Au2 63.45(4)
Au1 Cu12 Au5 63.09(4)
Au1 Cu12 Cu1 82.44(7)
Au1 Cu12 Cu2 114.25(8)
Au1 Cu12 Cu11 56.29(5)
Au1 Cu12 Cu18 57.19(5)
Au1 Cu12 Cu16 107.34(7)
Au2 Cu12 Cu1 113.26(8)
Au2 Cu12 Cu2 83.14(7)
Au2 Cu12 Cu11 107.40(7)
Au2 Cu12 Cu18 55.10(5)
Au2 Cu12 Cu16 55.93(5)
Au5 Cu12 Au2 62.47(4)
Au5 Cu12 Cu1 143.70(9)
Au5 Cu12 Cu2 143.24(9)
Au5 Cu12 Cu11 56.72(5)
Au5 Cu12 Cu18 106.51(7)
Au5 Cu12 Cu16 55.93(5)
Cu1 Cu12 Cu2 60.31(7)
Cu1 Cu12 Cu11 95.58(8)
Cu1 Cu12 Cu18 58.17(6)
Cu1 Cu12 Cu16 155.07(10)
Cu2 Cu12 Cu11 155.84(9)
Cu2 Cu12 Cu18 57.20(6)
Cu2 Cu12 Cu16 94.98(8)
Cu11 Cu12 Cu16 108.98(7)
Cu18 Cu12 Cu11 110.54(8)
Cu18 Cu12 Cu16 107.24(8)
S34 Cu12 Au1 79.63(10)
S34 Cu12 Au2 142.52(12)
S34 Cu12 Au5 107.39(10)
S34 Cu12 Cu1 51.94(9)
S34 Cu12 Cu2 107.94(10)
S34 Cu12 Cu11 50.73(9)
S34 Cu12 Cu18 100.17(11)
S34 Cu12 Cu16 151.00(11)
S32 Cu12 Au1 147.37(18)
S32 Cu12 Au2 84.23(16)
S32 Cu12 Au5 107.11(15)
S32 Cu12 Cu1 108.21(16)
S32 Cu12 Cu2 53.51(16)
S32 Cu12 Cu11 147.02(18)
S32 Cu12 Cu18 101.47(18)
S32 Cu12 Cu16 51.74(15)
S32 Cu12 S34 131.55(18)
Au2 Cu13 Au4 61.84(5)
Au2 Cu13 Au7 61.42(4)
Au2 Cu13 Cu18 55.07(5)
Au4 Cu13 Cu18 55.46(5)
Au7 Cu13 Au4 61.46(4)
Au7 Cu13 Cu18 104.51(7)
S18 Cu13 Au2 102.20(11)
S18 Cu13 Au4 139.37(11)
S18 Cu13 Au7 78.00(10)
S18 Cu13 Cu18 147.49(12)
S31 Cu13 Au2 77.86(16)
S31 Cu13 Au4 104.87(18)
S31 Cu13 Au7 138.95(17)
S31 Cu13 Cu18 49.45(17)
S31 Cu13 S18 107.6(2)
S31 Cu13 S6 112.31(18)
S6 Cu13 Au2 139.55(13)
S6 Cu13 Au4 77.80(11)
S6 Cu13 Au7 102.58(10)
S6 Cu13 Cu18 100.55(12)
S6 Cu13 S18 110.63(15)
S18 Cu14 Au15 107.31(14)
S17 Cu14 Au15 114.38(13)
S17 Cu14 S18 120.53(19)
S17 Cu14 S13 126.3(2)
S13 Cu14 Au15 51.59(14)
S13 Cu14 S18 112.58(19)
Au1 Cu15 Au3 61.16(4)
Au1 Cu15 Au4 61.24(5)
Au1 Cu15 Cu27 55.65(5)
Au3 Cu15 Cu27 54.59(5)
Au4 Cu15 Au3 61.65(4)
Au4 Cu15 Cu27 104.65(7)
S33 Cu15 Au1 80.84(15)
S33 Cu15 Au3 141.97(16)
S33 Cu15 Au4 100.04(17)
S33 Cu15 Cu27 106.06(17)
S5 Cu15 Au1 141.29(13)
S5 Cu15 Au3 99.87(10)
S5 Cu15 Au4 80.11(11)
S5 Cu15 Cu27 142.35(12)
S5 Cu15 S33 109.83(18)
S24 Cu15 Au1 103.10(12)
S24 Cu15 Au3 80.20(11)
S24 Cu15 Au4 141.81(12)
S24 Cu15 Cu27 47.79(11)
S24 Cu15 S33 112.1(2)
S24 Cu15 S5 106.39(16)
Cu29 Cu17 Au15 87.75(8)
S16 Cu17 Au15 112.91(14)
S16 Cu17 Cu29 50.27(12)
S16 Cu17 S15 127.6(2)
S16 Cu17 S14 123.9(2)
S15 Cu17 Au15 108.45(14)
S15 Cu17 Cu29 102.50(14)
S15 Cu17 S14 107.62(19)
S14 Cu17 Au15 47.00(15)
S14 Cu17 Cu29 131.42(18)
Au1 Cu18 Cu1 80.35(7)
Au1 Cu18 Cu2 111.93(8)
Au1 Cu18 Cu12 55.35(5)
Au1 Cu18 Cu13 107.97(7)
Au2 Cu18 Au1 63.39(4)
Au2 Cu18 Au4 63.74(4)
Au2 Cu18 Cu1 113.10(8)
Au2 Cu18 Cu2 83.86(7)
Au2 Cu18 Cu12 56.81(5)
Au2 Cu18 Cu13 57.36(5)
Au4 Cu18 Au1 61.63(4)
Au4 Cu18 Cu1 139.28(9)
Au4 Cu18 Cu2 146.67(9)
Au4 Cu18 Cu12 106.32(7)
Au4 Cu18 Cu13 57.87(5)
Cu1 Cu18 Cu12 56.29(6)
Cu1 Cu18 Cu13 158.20(10)
Cu2 Cu18 Cu1 59.43(7)
Cu2 Cu18 Cu12 56.71(6)
Cu2 Cu18 Cu13 98.95(9)
Cu13 Cu18 Cu12 111.17(8)
S33 Cu18 Au1 82.25(16)
S33 Cu18 Au2 145.46(17)
S33 Cu18 Au4 103.95(16)
S33 Cu18 Cu1 53.79(16)
S33 Cu18 Cu2 107.48(16)
S33 Cu18 Cu12 101.59(17)
S33 Cu18 Cu13 145.71(17)
S33 Cu18 S31 132.5(2)
S31 Cu18 Au1 143.48(17)
S31 Cu18 Au2 80.80(15)
S31 Cu18 Au4 109.79(16)
S31 Cu18 Cu1 109.49(16)
S31 Cu18 Cu2 53.93(16)
S31 Cu18 Cu12 99.88(17)
S31 Cu18 Cu13 51.95(15)
Au3 Cu19 Cu9 116.22(8)
Au3 Cu19 Cu10 72.52(10)
Au3 Cu19 Cu27 54.23(5)
Au3 Cu19 Cu28 106.50(9)
Au6 Cu19 Au3 62.27(5)
Au6 Cu19 Au8 61.90(5)
Au6 Cu19 Cu9 81.22(8)
Au6 Cu19 Cu10 113.11(9)
Au6 Cu19 Cu27 56.63(5)
Au6 Cu19 Cu28 56.58(6)
Au8 Cu19 Au3 61.38(5)
Au8 Cu19 Cu9 139.83(10)
Au8 Cu19 Cu10 129.84(12)
Au8 Cu19 Cu27 104.72(8)
Au8 Cu19 Cu28 56.37(6)
Cu9 Cu19 Cu10 77.48(11)
Cu9 Cu19 Cu27 62.11(8)
Cu9 Cu19 Cu28 91.03(9)
Cu10 Cu19 Cu27 57.28(9)
Cu10 Cu19 Cu28 166.10(11)
Cu28 Cu19 Cu27 110.45(8)
S21 Cu19 Au3 143.72(13)
S21 Cu19 Au6 81.79(12)
S21 Cu19 Au8 107.21(13)
S21 Cu19 Cu9 48.40(11)
S21 Cu19 Cu10 121.89(16)
S21 Cu19 Cu27 102.77(11)
S21 Cu19 Cu28 50.96(12)
S21 Cu19 S23 138.52(18)
S23 Cu19 Au3 77.08(11)
S23 Cu19 Au6 139.35(13)
S23 Cu19 Au8 100.23(14)
S23 Cu19 Cu9 118.82(16)
S23 Cu19 Cu10 48.44(14)
S23 Cu19 Cu27 99.51(12)
S23 Cu19 Cu28 145.42(14)
Au2 Cu16 Au11 61.20(4)
Au2 Cu16 Cu12 56.01(5)
Au2 Cu16 Cu25 105.51(7)
Au5 Cu16 Au2 62.36(5)
Au5 Cu16 Au11 61.89(5)
Au5 Cu16 Cu12 55.58(5)
Au5 Cu16 Cu25 56.36(6)
Au11 Cu16 Cu12 105.08(7)
Au11 Cu16 Cu25 55.15(5)
Cu12 Cu16 Cu25 109.05(9)
S32 Cu16 Au2 82.36(16)
S32 Cu16 Au5 103.75(18)
S32 Cu16 Au11 143.54(17)
S32 Cu16 Cu12 48.70(17)
S32 Cu16 Cu25 147.10(19)
S16 Cu16 Au2 101.52(12)
S16 Cu16 Au5 139.90(12)
S16 Cu16 Au11 78.09(11)
S16 Cu16 Cu12 147.24(13)
S16 Cu16 Cu25 99.48(12)
S16 Cu16 S32 110.3(2)
S16 Cu16 S12 109.75(15)
S12 Cu16 Au2 140.90(13)
S12 Cu16 Au5 78.56(11)
S12 Cu16 Au11 102.54(10)
S12 Cu16 Cu12 101.45(12)
S12 Cu16 Cu25 47.45(9)
S12 Cu16 S32 107.12(19)
Au3 Cu20 Au4 62.21(5)
Au3 Cu20 Cu3 135.44(8)
Au3 Cu20 Cu22 106.22(8)
Au4 Cu20 Cu3 77.43(7)
Au4 Cu20 Cu22 55.34(6)
Au9 Cu20 Au3 62.41(5)
Au9 Cu20 Au4 62.12(5)
Au9 Cu20 Cu3 115.25(9)
Au9 Cu20 Cu22 56.40(6)
Cu3 Cu20 Cu22 59.18(7)
S5 Cu20 Au3 104.38(11)
S5 Cu20 Au4 81.99(11)
S5 Cu20 Au9 144.02(13)
S5 Cu20 Cu3 48.91(11)
S5 Cu20 Cu22 101.98(13)
S5 Cu20 S3 135.39(15)
S3 Cu20 Au3 106.31(11)
S3 Cu20 Au4 141.47(12)
S3 Cu20 Au9 79.79(10)
S3 Cu20 Cu3 117.26(12)
S3 Cu20 Cu22 99.63(12)
Au7 Cu21 Au12 61.99(5)
Au7 Cu21 Cu30 105.00(8)
Au7 Cu21 Cu31 55.17(5)
Au9 Cu21 Au7 61.71(5)
Au9 Cu21 Au12 61.82(5)
Au9 Cu21 Cu30 55.40(6)
Au9 Cu21 Cu31 104.88(8)
Au12 Cu21 Cu30 55.09(6)
Au12 Cu21 Cu31 55.41(6)
Cu31 Cu21 Cu30 107.52(9)
S4 Cu21 Au7 100.88(10)
S4 Cu21 Au9 80.79(11)
S4 Cu21 Au12 142.61(14)
S4 Cu21 Cu30 105.02(13)
S4 Cu21 Cu31 143.64(13)
S17 Cu21 Au7 79.97(11)
S17 Cu21 Au9 141.65(12)
S17 Cu21 Au12 102.67(13)
S17 Cu21 Cu30 146.29(13)
S17 Cu21 Cu31 47.60(12)
S17 Cu21 S4 106.68(16)
S17 Cu21 S26 106.15(16)
S26 Cu21 Au7 140.40(13)
S26 Cu21 Au9 104.55(14)
S26 Cu21 Au12 78.65(11)
S26 Cu21 Cu30 49.23(12)
S26 Cu21 Cu31 99.63(12)
S26 Cu21 S4 113.87(15)
Au4 Cu22 Au7 62.69(5)
Au4 Cu22 Au9 62.92(5)
Au4 Cu22 Cu3 78.85(7)
Au4 Cu22 Cu20 57.36(6)
Au7 Cu22 Cu3 137.99(8)
Au7 Cu22 Cu20 106.92(8)
Au9 Cu22 Au7 61.63(5)
Au9 Cu22 Cu3 116.03(9)
Au9 Cu22 Cu20 56.35(6)
Cu3 Cu22 Cu20 60.02(7)
S4 Cu22 Au4 145.92(13)
S4 Cu22 Au7 104.69(12)
S4 Cu22 Au9 83.11(11)
S4 Cu22 Cu3 116.92(13)
S4 Cu22 Cu20 102.47(13)
S4 Cu22 S6 132.11(16)
S6 Cu22 Au4 81.54(11)
S6 Cu22 Au7 105.87(12)
S6 Cu22 Au9 144.33(13)
S6 Cu22 Cu3 49.04(11)
S6 Cu22 Cu20 102.78(13)
Au3 Cu23 Cu30 106.76(8)
Au8 Cu23 Au3 61.55(4)
Au8 Cu23 Cu30 57.05(6)
Au9 Cu23 Au3 61.92(5)
Au9 Cu23 Au8 62.98(5)
Au9 Cu23 Cu30 57.25(6)
S3 Cu23 Au3 101.99(10)
S3 Cu23 Au8 141.69(13)
S3 Cu23 Au9 78.72(11)
S3 Cu23 Cu30 102.24(12)
S3 Cu23 S28 109.04(14)
S23 Cu23 Au3 76.12(11)
S23 Cu23 Au8 99.30(12)
S23 Cu23 Au9 138.00(12)
S23 Cu23 Cu30 146.01(13)
S23 Cu23 S3 110.35(16)
S23 Cu23 S28 107.61(16)
S28 Cu23 Au3 144.52(12)
S28 Cu23 Au8 83.25(10)
S28 Cu23 Au9 107.46(13)
S28 Cu23 Cu30 50.55(11)
Au10 Cu24 Au11 61.38(5)
Au10 Cu24 Cu32 55.25(6)
Au11 Cu24 Cu32 105.04(8)
Au12 Cu24 Au10 62.11(5)
Au12 Cu24 Au11 61.87(5)
Au12 Cu24 Cu32 55.94(6)
S15 Cu24 Au10 140.16(12)
S15 Cu24 Au11 78.83(11)
S15 Cu24 Au12 102.04(13)
S15 Cu24 Cu32 147.70(14)
S15 Cu24 S27 110.46(16)
S10 Cu24 Au10 81.49(12)
S10 Cu24 Au11 99.50(11)
S10 Cu24 Au12 143.50(14)
S10 Cu24 Cu32 106.27(15)
S10 Cu24 S15 104.58(17)
S10 Cu24 S27 111.61(16)
S27 Cu24 Au10 103.11(13)
S27 Cu24 Au11 143.07(13)
S27 Cu24 Au12 81.20(11)
S27 Cu24 Cu32 48.23(12)
Au5 Cu25 Cu8 117.90(10)
Au5 Cu25 Cu16 55.13(5)
Au5 Cu25 Cu26 55.49(6)
Au10 Cu25 Au5 61.69(5)
Au10 Cu25 Cu8 79.06(7)
Au10 Cu25 Cu16 105.71(7)
Au10 Cu25 Cu26 55.57(6)
Au11 Cu25 Au5 62.11(5)
Au11 Cu25 Au10 61.79(5)
Au11 Cu25 Cu8 135.49(8)
Au11 Cu25 Cu16 56.91(5)
Au11 Cu25 Cu26 105.55(8)
Cu8 Cu25 Cu16 164.20(10)
Cu8 Cu25 Cu26 62.85(8)
Cu26 Cu25 Cu16 106.95(8)
S12 Cu25 Au5 79.65(10)
S12 Cu25 Au10 140.67(12)
S12 Cu25 Au11 107.51(12)
S12 Cu25 Cu8 116.37(13)
S12 Cu25 Cu16 50.69(11)
S12 Cu25 Cu26 97.51(13)
S12 Cu25 S10 135.44(16)
S10 Cu25 Au5 144.41(14)
S10 Cu25 Au10 82.72(12)
S10 Cu25 Au11 102.84(13)
S10 Cu25 Cu8 48.73(13)
S10 Cu25 Cu16 145.90(16)
S10 Cu25 Cu26 104.93(15)
Au5 Cu26 Au6 61.66(5)
Au5 Cu26 Au10 63.00(5)
Au5 Cu26 Cu25 57.16(6)
Au6 Cu26 Cu25 106.98(8)
Au10 Cu26 Au6 62.19(5)
Au10 Cu26 Cu25 57.13(6)
S11 Cu26 Au5 83.11(11)
S11 Cu26 Au6 103.05(11)
S11 Cu26 Au10 146.11(13)
S11 Cu26 Cu25 105.21(13)
S11 Cu26 S9 133.48(16)
S9 Cu26 Au5 142.80(13)
S9 Cu26 Au6 106.77(12)
S9 Cu26 Au10 80.19(11)
S9 Cu26 Cu25 99.24(13)
Au1 Cu27 Au6 61.86(5)
Au1 Cu27 Cu10 133.98(12)
Au1 Cu27 Cu11 55.31(6)
Au1 Cu27 Cu15 55.94(6)
Au1 Cu27 Cu19 105.69(8)
Au3 Cu27 Au1 62.37(5)
Au3 Cu27 Au6 62.63(5)
Au3 Cu27 Cu10 74.99(10)
Au3 Cu27 Cu11 105.74(8)
Au3 Cu27 Cu15 57.28(6)
Au3 Cu27 Cu19 57.05(6)
Au6 Cu27 Cu10 113.42(9)
Au6 Cu27 Cu11 55.12(5)
Au6 Cu27 Cu15 106.95(8)
Au6 Cu27 Cu19 54.66(6)
Cu10 Cu27 Cu11 163.06(11)
Cu10 Cu27 Cu15 87.39(11)
Cu10 Cu27 Cu19 59.56(9)
Cu11 Cu27 Cu19 106.12(8)
Cu15 Cu27 Cu11 107.43(8)
Cu15 Cu27 Cu19 111.64(8)
S22 Cu27 Au1 105.79(12)
S22 Cu27 Au3 140.65(12)
S22 Cu27 Au6 78.56(10)
S22 Cu27 Cu10 118.40(16)
S22 Cu27 Cu11 50.52(11)
S22 Cu27 Cu15 149.70(12)
S22 Cu27 Cu19 96.00(11)
S24 Cu27 Au1 105.75(14)
S24 Cu27 Au3 83.58(13)
S24 Cu27 Au6 146.13(14)
S24 Cu27 Cu10 50.35(14)
S24 Cu27 Cu11 146.31(14)
S24 Cu27 Cu15 50.18(13)
S24 Cu27 Cu19 105.99(13)
S24 Cu27 S22 134.52(17)
Au6 Cu28 Cu19 55.30(5)
Au6 Cu28 Cu32 104.64(8)
Au8 Cu28 Au6 61.12(4)
Au8 Cu28 Cu19 55.70(6)
Au8 Cu28 Cu32 55.27(6)
Au10 Cu28 Au6 61.84(5)
Au10 Cu28 Au8 61.85(5)
Au10 Cu28 Cu19 105.64(7)
Au10 Cu28 Cu32 55.40(6)
Cu32 Cu28 Cu19 107.70(8)
S21 Cu28 Au6 79.29(10)
S21 Cu28 Au8 103.83(11)
S21 Cu28 Au10 140.93(11)
S21 Cu28 Cu19 48.25(10)
S21 Cu28 Cu32 148.30(12)
S21 Cu28 S9 110.27(15)
S21 Cu28 S29 107.80(15)
S9 Cu28 Au6 102.81(11)
S9 Cu28 Au8 138.67(14)
S9 Cu28 Au10 76.92(12)
S9 Cu28 Cu19 148.31(12)
S9 Cu28 Cu32 99.63(13)
S29 Cu28 Au6 138.58(11)
S29 Cu28 Au8 77.77(10)
S29 Cu28 Au10 104.18(12)
S29 Cu28 Cu19 98.31(11)
S29 Cu28 Cu32 48.82(11)
S29 Cu28 S9 111.85(14)
Au2 Cu29 Cu17 132.60(9)
Au2 Cu29 Cu31 105.69(8)
Au7 Cu29 Au2 61.62(5)
Au7 Cu29 Cu17 116.95(8)
Au7 Cu29 Cu31 55.93(6)
Au11 Cu29 Au2 61.79(5)
Au11 Cu29 Au7 62.92(5)
Au11 Cu29 Cu17 75.69(7)
Au11 Cu29 Cu31 56.71(6)
Cu17 Cu29 Cu31 61.97(7)
S18 Cu29 Au2 106.45(12)
S18 Cu29 Au7 80.79(11)
S18 Cu29 Au11 143.34(13)
S18 Cu29 Cu17 120.40(14)
S18 Cu29 Cu31 99.50(11)
S18 Cu29 S16 135.81(18)
S16 Cu29 Au2 102.31(13)
S16 Cu29 Au7 143.13(14)
S16 Cu29 Au11 80.22(12)
S16 Cu29 Cu17 47.68(11)
S16 Cu29 Cu31 104.18(12)
Au8 Cu30 Au9 62.71(5)
Au8 Cu30 Au12 63.11(5)
Au8 Cu30 Cu4 84.01(8)
Au8 Cu30 Cu7 113.55(9)
Au8 Cu30 Cu21 106.69(7)
Au8 Cu30 Cu23 56.96(6)
Au8 Cu30 Cu32 55.79(6)
Au9 Cu30 Cu4 144.99(10)
Au9 Cu30 Cu7 141.47(11)
Au9 Cu30 Cu21 55.34(6)
Au9 Cu30 Cu23 56.66(6)
Au9 Cu30 Cu32 106.13(7)
Au12 Cu30 Au9 62.19(5)
Au12 Cu30 Cu4 113.62(9)
Au12 Cu30 Cu7 81.59(8)
Au12 Cu30 Cu21 56.03(6)
Au12 Cu30 Cu23 107.57(7)
Au12 Cu30 Cu32 56.25(6)
Cu4 Cu30 Cu7 60.30(9)
Cu4 Cu30 Cu21 154.72(11)
Cu4 Cu30 Cu23 97.08(10)
Cu4 Cu30 Cu32 57.52(7)
Cu7 Cu30 Cu21 94.49(10)
Cu7 Cu30 Cu23 157.21(11)
Cu7 Cu30 Cu32 57.76(7)
Cu23 Cu30 Cu21 107.98(8)
Cu23 Cu30 Cu32 109.34(9)
Cu32 Cu30 Cu21 109.17(9)
S26 Cu30 Au8 142.65(13)
S26 Cu30 Au9 105.56(12)
S26 Cu30 Au12 79.91(12)
S26 Cu30 Cu4 107.72(12)
S26 Cu30 Cu7 52.02(11)
S26 Cu30 Cu21 50.30(11)
S26 Cu30 Cu23 148.76(13)
S26 Cu30 Cu32 100.05(13)
S28 Cu30 Au8 84.73(11)
S28 Cu30 Au9 109.38(12)
S28 Cu30 Au12 147.34(13)
S28 Cu30 Cu4 53.49(11)
S28 Cu30 Cu7 108.29(12)
S28 Cu30 Cu21 148.14(13)
S28 Cu30 Cu23 53.07(10)
S28 Cu30 Cu32 101.87(12)
S28 Cu30 S26 131.10(15)
Au7 Cu31 Au11 62.91(5)
Au7 Cu31 Au12 62.60(5)
Au7 Cu31 Cu21 56.03(6)
Au7 Cu31 Cu29 56.58(6)
Au11 Cu31 Cu21 106.43(9)
Au11 Cu31 Cu29 56.04(6)
Au12 Cu31 Au11 62.07(5)
Au12 Cu31 Cu21 56.02(6)
Au12 Cu31 Cu29 106.45(8)
Cu29 Cu31 Cu21 109.45(8)
S17 Cu31 Au7 82.04(11)
S17 Cu31 Au11 144.82(13)
S17 Cu31 Au12 105.62(14)
S17 Cu31 Cu21 49.96(12)
S17 Cu31 Cu29 102.96(12)
S15 Cu31 Au7 143.74(14)
S15 Cu31 Au11 80.97(12)
S15 Cu31 Au12 104.19(14)
S15 Cu31 Cu21 146.78(14)
S15 Cu31 Cu29 101.52(13)
S15 Cu31 S17 133.72(17)
Au8 Cu32 Au10 62.81(5)
Au8 Cu32 Au12 62.98(5)
Au8 Cu32 Cu4 83.21(8)
Au8 Cu32 Cu7 112.48(9)
Au8 Cu32 Cu24 106.85(8)
Au8 Cu32 Cu28 56.60(6)
Au8 Cu32 Cu30 55.94(6)
Au10 Cu32 Au12 62.35(5)
Au10 Cu32 Cu4 144.75(10)
Au10 Cu32 Cu7 140.86(11)
Au10 Cu32 Cu24 56.36(6)
Au10 Cu32 Cu28 56.40(6)
Au10 Cu32 Cu30 106.15(7)
Au12 Cu32 Cu4 111.67(9)
Au12 Cu32 Cu7 80.63(8)
Au12 Cu32 Cu24 55.40(6)
Au12 Cu32 Cu28 107.16(7)
Au12 Cu32 Cu30 55.78(6)
Cu4 Cu32 Cu7 59.29(9)
Cu4 Cu32 Cu24 152.16(11)
Cu4 Cu32 Cu28 98.03(10)
Cu4 Cu32 Cu30 56.04(7)
Cu7 Cu32 Cu24 93.08(10)
Cu7 Cu32 Cu28 157.02(11)
Cu7 Cu32 Cu30 56.55(7)
Cu28 Cu32 Cu24 109.23(8)
Cu30 Cu32 Cu24 107.62(9)
Cu30 Cu32 Cu28 109.32(9)
S27 Cu32 Au8 144.76(14)
S27 Cu32 Au10 106.23(12)
S27 Cu32 Au12 82.10(12)
S27 Cu32 Cu4 107.13(12)
S27 Cu32 Cu7 53.22(11)
S27 Cu32 Cu24 50.26(11)
S27 Cu32 Cu28 147.84(13)
S27 Cu32 Cu30 101.36(13)
S27 Cu32 S29 133.49(15)
S29 Cu32 Au8 80.12(11)
S29 Cu32 Au10 107.73(11)
S29 Cu32 Au12 142.47(13)
S29 Cu32 Cu4 53.87(10)
S29 Cu32 Cu7 109.48(12)
S29 Cu32 Cu24 152.06(13)
S29 Cu32 Cu28 51.36(10)
S29 Cu32 Cu30 98.70(12)
Cu1 S33 Cu15 128.6(3)
Cu18 S33 Cu1 74.29(19)
Cu18 S33 Cu15 84.07(19)
C225 S33 Cu1 115.9(5)
C225 S33 Cu15 114.7(5)
C225 S33 Cu18 106.1(5)
Cu14 S18 Cu13 132.39(18)
Cu14 S18 Cu29 91.52(15)
Cu29 S18 Cu13 82.15(14)
C120 S18 Cu13 113.9(5)
C120 S18 Cu14 112.4(5)
C120 S18 Cu29 111.0(6)
Cu1 S30 Cu2 74.52(12)
C204 S30 Cu1 112.3(5)
C204 S30 Cu2 111.2(5)
Cu1 S34 Cu11 133.61(16)
Cu1 S34 Cu12 72.47(12)
Cu12 S34 Cu11 78.84(12)
C232 S34 Cu1 112.9(4)
C232 S34 Cu11 112.6(4)
C232 S34 Cu12 118.4(5)
Cu2 S32 Cu12 72.8(2)
Cu2 S32 Cu16 128.6(3)
Cu12 S32 Cu16 79.56(19)
C218 S32 Cu2 116.8(5)
C218 S32 Cu12 108.5(6)
C218 S32 Cu16 112.7(5)
Cu3 S5 Cu15 128.39(18)
Cu3 S5 Cu20 81.96(14)
Cu20 S5 Cu15 84.79(13)
C29 S5 Cu3 114.5(6)
C29 S5 Cu15 116.0(6)
C29 S5 Cu20 116.9(5)
Cu6 S3 Cu23 133.28(18)
Cu20 S3 Cu6 96.40(15)
Cu20 S3 Cu23 83.08(12)
C15 S3 Cu6 113.7(5)
C15 S3 Cu20 117.2(4)
C15 S3 Cu23 107.5(5)
Cu9 S21 Cu19 80.76(15)
Cu9 S21 Cu28 134.91(19)
Cu19 S21 Cu28 80.79(14)
C141 S21 Cu9 113.6(5)
C141 S21 Cu19 110.8(4)
C141 S21 Cu28 111.4(5)
Cu2 S31 Cu13 134.7(3)
Cu18 S31 Cu2 72.7(2)
Cu18 S31 Cu13 78.6(2)
C211 S31 Cu2 109.5(5)
C211 S31 Cu13 115.6(5)
C211 S31 Cu18 124.5(6)
Cu5 S11 Cu11 129.87(18)
Cu5 S11 Cu26 89.45(15)
Cu26 S11 Cu11 84.47(13)
C71 S11 Cu5 116.6(3)
C71 S11 Cu11 111.7(3)
C71 S11 Cu26 111.7(3)
Cu6 S4 Cu21 128.05(19)
Cu6 S4 Cu22 95.90(16)
Cu22 S4 Cu21 83.59(14)
C22 S4 Cu6 116.0(3)
C22 S4 Cu21 111.9(3)
C22 S4 Cu22 112.3(3)
Cu14 S17 Cu21 132.43(18)
Cu14 S17 Cu31 88.94(16)
Cu31 S17 Cu21 82.44(17)
C113 S17 Cu14 120.1(4)
C113 S17 Cu21 104.5(4)
C113 S17 Cu31 119.5(4)
Cu17 S16 Cu16 130.1(2)
Cu17 S16 Cu29 82.05(15)
Cu29 S16 Cu16 84.61(15)
C106 S16 Cu17 114.1(3)
C106 S16 Cu16 114.2(3)
C106 S16 Cu29 120.0(3)
Cu8 S9 Cu26 85.50(16)
Cu8 S9 Cu28 133.3(2)
Cu26 S9 Cu28 81.46(13)
C57 S9 Cu8 106.7(4)
C57 S9 Cu26 113.4(4)
C57 S9 Cu28 119.7(4)
Cu9 S22 Cu11 135.23(17)
Cu9 S22 Cu27 85.55(15)
Cu27 S22 Cu11 81.87(14)
C148 S22 Cu9 109.6(6)
C148 S22 Cu11 114.8(6)
C148 S22 Cu27 113.9(5)
Cu3 S6 Cu13 132.70(19)
Cu3 S6 Cu22 80.55(14)
Cu22 S6 Cu13 81.99(13)
C36 S6 Cu3 110.1(3)
C36 S6 Cu13 117.2(3)
C36 S6 Cu22 112.4(3)
Au13 S2 Cu3 91.93(15)
C8 S2 Au13 110.0(5)
C8 S2 Cu3 109.3(5)
Cu6 S1 Au13 77.84(13)
C1 S1 Au13 108.1(5)
C1 S1 Cu6 114.4(6)
Cu5 S12 Cu16 132.48(18)
Cu5 S12 Cu25 94.74(16)
Cu25 S12 Cu16 81.86(13)
C78 S12 Cu5 115.3(5)
C78 S12 Cu16 108.9(5)
C78 S12 Cu25 114.4(4)
Cu10 S23 Cu19 81.60(17)
Cu10 S23 Cu23 130.2(2)
Cu19 S23 Cu23 87.22(18)
C155 S23 Cu10 112.8(6)
C155 S23 Cu19 119.4(5)
C155 S23 Cu23 114.9(6)
Cu17 S15 Cu24 127.66(19)
Cu17 S15 Cu31 85.63(16)
Cu31 S15 Cu24 83.42(16)
C99 S15 Cu17 116.9(6)
C99 S15 Cu24 114.9(6)
C99 S15 Cu31 110.1(5)
Cu10 S24 Cu15 124.8(2)
Cu10 S24 Cu27 79.09(17)
Cu27 S24 Cu15 82.03(16)
C162 S24 Cu10 117.8(6)
C162 S24 Cu15 117.4(6)
C162 S24 Cu27 110.1(6)
Cu5 S8 Au14 79.06(14)
C50 S8 Au14 107.4(5)
C50 S8 Cu5 109.1(5)
Cu7 S26 Cu21 133.38(18)
Cu7 S26 Cu30 73.35(15)
Cu30 S26 Cu21 80.47(14)
C176 S26 Cu7 112.4(6)
C176 S26 Cu21 114.1(6)
C176 S26 Cu30 119.8(7)
C287 P16 C305 111.5(6)
C293 P16 C287 109.5(8)
C293 P16 C305 106.6(7)
C299 P16 C287 107.4(6)
C299 P16 C293 111.7(7)
C299 P16 C305 110.1(5)
C329 P17 C317 109.4(6)
C323 P17 C329 107.9(7)
C323 P17 C317 109.2(5)
C323 P17 C311 113.6(5)
C311 P17 C329 109.1(7)
C311 P17 C317 107.6(5)
Cu8 S7 Au14 87.17(16)
C43 S7 Au14 108.2(4)
C43 S7 Cu8 109.0(4)
Cu4 S25 Cu7 74.89(14)
C169 S25 Cu4 112.0(7)
C169 S25 Cu7 112.7(6)
Cu8 S10 Cu24 128.5(2)
Cu8 S10 Cu25 81.61(15)
Cu25 S10 Cu24 85.54(15)
C64 S10 Cu8 110.2(3)
C64 S10 Cu24 119.4(4)
C64 S10 Cu25 119.5(3)
Cu7 S27 Cu24 129.53(17)
Cu32 S27 Cu7 74.61(14)
Cu32 S27 Cu24 81.50(13)
C183 S27 Cu7 116.1(5)
C183 S27 Cu24 112.8(5)
C183 S27 Cu32 105.2(5)
Cu4 S29 Cu28 134.94(16)
Cu32 S29 Cu4 73.08(13)
Cu32 S29 Cu28 79.82(13)
C197 S29 Cu4 108.3(5)
C197 S29 Cu28 116.4(5)
C197 S29 Cu32 120.5(6)
Cu4 S28 Cu23 128.36(16)
Cu4 S28 Cu30 72.23(14)
Cu30 S28 Cu23 76.38(12)
C190 S28 Cu4 116.3(5)
C190 S28 Cu23 109.2(5)
C190 S28 Cu30 101.1(6)
Cu14 S13 Au15 79.31(17)
C85 S13 Au15 105.8(8)
C85 S13 Cu14 111.5(9)
Cu17 S14 Au15 86.2(2)
C92 S14 Au15 106.1(6)
C92 S14 Cu17 118.8(6)
Au16 S20 Cu9 81.6(3)
C134 S20 Au16 104.9(6)
C134 S20 Cu9 119.9(6)
Cu10 S19 Au16 68.5(3)
C127 S19 Au16 105.5(5)
C127 S19 Cu10 115.5(5)
C237 C232 S34 122.1(10)
C237 C232 C233 117.3(13)
C233 C232 S34 120.5(10)
C239 P1 C257 110.0(8)
C239 P1 C245 111.1(9)
C239 P1 C251 110.4(8)
C245 P1 C257 106.6(5)
C245 P1 C251 109.0(5)
C251 P1 C257 109.6(6)
C192 C191 C190 114.7(15)
C230 C225 S33 119.6(9)
C226 C225 S33 124.7(11)
C226 C225 C230 115.7(12)
C163 C162 S24 116.2(14)
C167 C162 S24 125.1(12)
C167 C162 C163 118.7(16)
C142 C141 S21 124.6(10)
C142 C141 C146 117.1(13)
C146 C141 S21 118.2(10)
C219 C218 S32 119.9(11)
C223 C218 S32 127.5(13)
C223 C218 C219 112.4(13)
C125 C120 S18 124.7(14)
C125 C120 C121 115.8(16)
C121 C120 S18 119.0(12)
C160 C155 S23 122.7(12)
C160 C155 C156 121.1(15)
C156 C155 S23 116.2(13)
C214 C213 C212 116.6(13)
C229 C230 C225 121.9(13)
C16 C15 S3 120.0(12)
C16 C15 C20 122.7(14)
C20 C15 S3 117.0(10)
C334 C329 P17 123.9(13)
C334 C329 C330 115.9(15)
C330 C329 P17 119.7(11)
C211 C212 C213 121.0(13)
C212 C211 S31 120.5(12)
C216 C211 S31 117.2(12)
C216 C211 C212 122.2(14)
C202 C197 S29 115.4(12)
C202 C197 C198 118.6(15)
C198 C197 S29 126.0(14)
C292 C287 P16 121.1(12)
C292 C287 C288 118.1(16)
C288 C287 P16 120.4(13)
C23 C22 S4 120.5(4)
C23 C22 C27 120.0
C27 C22 S4 119.4(4)
C24 C23 C22 120.0
C25 C24 C23 120.0
C24 C25 C26 120.0
C24 C25 C28 118.5(10)
C26 C25 C28 121.5(11)
C27 C26 C25 120.0
C26 C27 C22 120.0
C191 C190 S28 124.9(13)
C191 C190 C195 119.8(14)
C195 C190 S28 115.2(13)
C30 C29 S5 119.7(13)
C34 C29 S5 119.5(11)
C34 C29 C30 120.4(16)
C329 C334 C333 124.4(18)
C143 C142 C141 124.1(15)
C205 C204 S30 122.8(11)
C209 C204 S30 118.7(12)
C209 C204 C205 118.5(13)
C142 C143 C144 118.5(15)
C15 C16 C17 117.7(15)
C294 C293 P16 120.7(14)
C298 C293 P16 116.7(13)
C298 C293 C294 122.4(17)
C220 C219 C218 123.3(15)
C29 C30 C31 119.6(15)
C214 C215 C216 122.0(19)
C222 C223 C218 123.1(18)
C155 C160 C159 118.7(15)
C124 C125 C120 126.8(18)
C193 C192 C191 124.9(17)
C41 C36 S6 122.4(4)
C41 C36 C37 120.0
C37 C36 S6 117.4(4)
C36 C41 C40 120.0
C39 C40 C41 120.0
C40 C39 C42 122.9(7)
C38 C39 C40 120.0
C38 C39 C42 117.0(7)
C39 C38 C37 120.0
C38 C37 C36 120.0
C104 C99 S15 119.4(12)
C100 C99 S15 120.3(14)
C100 C99 C104 120.3(16)
C204 C205 C206 120.1(15)
C219 C220 C221 118.0(16)
C292 C291 C290 123.8(17)
C108 C107 C106 120.0
C107 C108 C109 120.0
C108 C109 C110 120.0
C108 C109 C112 117.6(8)
C110 C109 C112 122.2(8)
C111 C110 C109 120.0
C110 C111 C106 120.0
C107 C106 S16 121.1(4)
C111 C106 S16 118.9(4)
C111 C106 C107 120.0
C331 C332 C333 123.7(15)
C162 C163 C164 119(2)
C18 C17 C16 120.7(17)
C76 C71 S11 119.2(5)
C76 C71 C72 120.0
C72 C71 S11 120.5(5)
C75 C76 C71 120.0
C74 C75 C76 120.0
C75 C74 C73 120.0
C75 C74 C77 124.8(10)
C73 C74 C77 115.1(10)
C74 C73 C72 120.0
C73 C72 C71 120.0
C149 C148 S22 125.6(13)
C149 C148 C153 119.6(15)
C153 C148 S22 112.6(12)
C223 C222 C221 123.1(17)
C169 C174 C173 122.1(19)
C9 C8 S2 115.2(12)
C9 C8 C13 127.4(14)
C13 C8 S2 115.7(11)
C69 C64 S10 117.9(3)
C69 C64 C65 120.0
C65 C64 S10 121.8(3)
C68 C69 C64 120.0
C69 C68 C67 120.0
C68 C67 C66 120.0
C68 C67 C70 118.7(6)
C66 C67 C70 121.3(6)
C65 C66 C67 120.0
C66 C65 C64 120.0
C204 C209 C208 118.9(16)
C291 C292 C287 121.0(15)
F96 C224 C221 109.5(15)
F94 C224 F96 109.2(15)
F94 C224 C221 120.9(18)
F94 C224 F95 103.2(18)
F95 C224 F96 99.4(15)
F95 C224 C221 112.4(16)
C13 C12 C11 122.2(16)
C174 C169 S25 118.5(16)
C174 C169 C170 123.4(17)
C170 C169 S25 118.2(15)
C197 C202 C201 121.2(16)
C125 C124 C123 118.4(16)
C198 C199 C200 118.9(16)
C194 C195 C190 121.7(18)
C334 C333 C332 118.1(16)
C289 C288 C287 117.7(17)
C324 C323 P17 120.2(5)
C324 C323 C328 120.0
C328 C323 P17 119.3(5)
C325 C324 C323 120.0
C326 C325 C324 120.0
C327 C326 C325 120.0
C326 C327 C328 120.0
C327 C328 C323 120.0
C291 C290 C289 117.0(19)
C2 C1 S1 117.3(11)
C2 C1 C6 117.3(14)
C6 C1 S1 125.4(12)
C181 C176 S26 119.7(14)
C177 C176 S26 122.0(16)
C177 C176 C181 117.5(18)
C157 C156 C155 124.4(17)
C195 C194 C193 119.7(18)
C192 C193 C194 118.9(15)
C192 C193 C196 121.6(17)
C194 C193 C196 119.2(16)
C160 C159 C158 113.2(18)
C297 C296 C295 117.7(17)
C207 C208 C209 125(2)
C293 C294 C295 119.5(16)
C236 C237 C232 125.8(15)
C103 C104 C99 118(2)
C199 C200 C203 122.8(16)
C201 C200 C199 118.1(14)
C201 C200 C203 117.0(17)
C124 C123 C122 116.9(15)
C124 C123 C126 123.5(15)
C122 C123 C126 119.4(16)
C122 C121 C120 118.3(16)
C33 C34 C29 121.6(16)
C294 C295 C296 119.8(16)
C229 C228 C231 120.3(16)
C227 C228 C229 122.9(16)
C227 C228 C231 116.7(16)
C211 C216 C215 115.4(18)
C234 C233 C232 126.7(16)
C144 C145 C146 121.9(17)
C220 C221 C224 115.7(16)
C222 C221 C220 119.6(15)
C222 C221 C224 124.7(17)
C230 C229 C228 117.9(16)
C197 C198 C199 123.4(18)
C158 C157 C156 115.7(18)
C227 C226 C225 121.5(16)
C18 C19 C20 117.6(16)
C213 C214 C215 122.4(18)
C213 C214 C217 118.4(15)
C215 C214 C217 119.1(18)
C32 C31 C30 118.0(16)
C178 C179 C180 116.8(18)
C178 C179 C182 129.1(16)
C180 C179 C182 113.8(18)
C331 C330 C329 122.2(15)
C12 C11 C10 120.2(17)
C12 C11 C14 120.4(16)
C10 C11 C14 119.1(17)
C15 C20 C19 118.4(13)
C121 C122 C123 122.9(17)
C141 C146 C145 118.7(13)
C3 C2 C1 122.8(16)
C17 C18 C19 121.9(17)
C17 C18 C21 116.0(17)
C19 C18 C21 118.6(18)
C8 C9 C10 113.6(16)
C293 C298 C297 119.0(18)
C205 C206 C207 119.8(17)
C165 C164 C163 119(2)
C237 C236 C235 115.5(17)
C176 C181 C180 121.3(17)
C226 C227 C228 119.6(16)
C172 C173 C174 114.7(19)
C31 C32 C33 123.1(18)
C31 C32 C35 118.2(17)
C35 C32 C33 118.6(17)
C172 C171 C170 119(2)
C34 C33 C32 117.0(19)
C200 C201 C202 117.2(17)
F86 C203 C200 107.7(18)
F87 C203 F86 105.2(16)
F87 C203 C200 110.2(16)
F87 C203 F85 115.6(19)
F85 C203 F86 101.2(14)
F85 C203 C200 115.6(16)
C173 C172 C171 123.8(18)
C173 C172 C175 118.7(18)
C171 C172 C175 117.4(18)
C332 C331 C330 115.6(17)
C208 C207 C206 118.0(19)
C208 C207 C210 126(2)
C206 C207 C210 116(2)
C12 C13 C8 114.5(15)
C143 C144 C147 120.6(15)
C145 C144 C143 119.2(16)
C145 C144 C147 120.2(18)
F83 C196 C193 117.7(16)
F84 C196 F83 104.2(17)
F84 C196 C193 113.3(18)
F82 C196 F83 103.6(18)
F82 C196 F84 102.7(18)
F82 C196 C193 113.9(19)
C298 C297 C296 121(2)
C169 C170 C171 116.9(18)
C176 C177 C178 118(2)
C5 C6 C1 123.2(15)
C90 C85 S13 124(2)
C86 C85 S13 116.4(14)
C86 C85 C90 119(2)
C288 C289 C290 122.3(18)
C236 C235 C234 122.6(18)
C236 C235 C238 123.8(17)
C234 C235 C238 112(2)
C148 C149 C150 119.3(16)
C4 C5 C6 115.6(17)
C11 C10 C9 121.4(19)
C99 C100 C101 115.6(17)
C59 C60 C61 120.0
C59 C60 C63 120.6(7)
C61 C60 C63 119.3(7)
C58 C59 C60 120.0
C59 C58 C57 120.0
C58 C57 S9 119.2(5)
C62 C57 S9 120.6(5)
C62 C57 C58 120.0
C57 C62 C61 120.0
C62 C61 C60 120.0
C2 C3 C4 116.2(17)
C179 C178 C177 127.4(18)
C319 C318 C317 120.0
C320 C319 C318 120.0
C319 C320 C321 120.0
C320 C321 C322 120.0
C317 C322 C321 120.0
C318 C317 P17 119.0(5)
C322 C317 P17 120.9(5)
C322 C317 C318 120.0
C244 C239 P1 119.1(18)
C240 C239 P1 122.7(17)
C240 C239 C244 117.7(19)
F98 C231 C228 109.7(15)
F97 C231 F98 108.1(16)
F97 C231 F99 112.1(16)
F97 C231 C228 108.3(16)
F99 C231 F98 110.0(17)
F99 C231 C228 108.7(14)
F7 C21 C18 105.4(16)
F9 C21 F7 100.9(17)
F9 C21 C18 107(2)
F8 C21 F7 113(2)
F8 C21 F9 103.5(18)
F8 C21 C18 124.6(19)
C233 C234 C235 112(2)
C179 C180 C181 118(2)
C179 C182 F76A 103(2)
F77 C182 C179 121.4(17)
F77 C182 F78 113.6(19)
F77 C182 F76 107.0(19)
F77 C182 F76A 83.3(19)
F77 C182 F78A 129(2)
F77 C182 F77A 46.7(18)
F78 C182 C179 110.2(19)
F78 C182 F76A 124.1(17)
F78 C182 F78A 42.3(19)
F78 C182 F77A 73(2)
F76 C182 C179 109.8(17)
F76 C182 F78 90.2(14)
F76 C182 F76A 35.4(13)
F76 C182 F78A 49.3(19)
F76 C182 F77A 131(2)
F78A C182 C179 110(2)
F78A C182 F76A 85(2)
F78A C182 F77A 109(3)
F77A C182 C179 120(2)
F77A C182 F76A 126(2)
C5 C4 C3 125(2)
C5 C4 C7 116.9(19)
C3 C4 C7 118.3(17)
C159 C158 C161 110.6(19)
C157 C158 C159 126.0(18)
C157 C158 C161 122.0(17)
C148 C153 C152 118.8(16)
C239 C244 C243 117(2)
C85 C90 C89 120(2)
C114 C113 S17 121.8(5)
C114 C113 C118 120.0
C118 C113 S17 117.5(5)
C113 C114 C115 120.0
C114 C115 C116 120.0
C115 C116 C117 120.0
C115 C116 C119 114.5(10)
C117 C116 C119 125.0(10)
C118 C117 C116 120.0
C117 C118 C113 120.0
F100 C238 C235 108.8(14)
F100 C238 F102 103.5(12)
C235 C238 F102 95.9(15)
F101 C238 F100 135(2)
F101 C238 C235 116(2)
F101 C238 F102 81.2(15)
C104 C103 C102 118(2)
C185 C186 C187 120.0
C185 C186 C189 118.5(7)
C187 C186 C189 121.5(7)
C186 C185 C184 120.0
C183 C184 C185 120.0
C184 C183 S27 118.8(7)
C188 C183 S27 121.0(7)
C188 C183 C184 120.0
C183 C188 C187 120.0
C188 C187 C186 120.0
C281 P2 C275 109.1(4)
C281 P2 C269 111.0(5)
C281 P2 C263 109.2(5)
C275 P2 C269 101.8(4)
C263 P2 C275 114.0(5)
C263 P2 C269 111.6(5)
F6 C14 F4 105.6(13)
F6 C14 C11 122.1(14)
F6 C14 F5 101.0(14)
F4 C14 C11 108.8(15)
F4 C14 F5 104.4(13)
F5 C14 C11 113.3(14)
C70 F29 F30 53.4(8)
C210 F88A F88 55.7(17)
C262 C261 C260 120.0
C257 C262 C261 120.0
C262 C257 P1 119.7(6)
C262 C257 C258 120.0
C258 C257 P1 119.6(5)
C259 C258 C257 120.0
C258 C259 C260 120.0
C259 C260 C261 120.0
C85 C86 C87 115.2(15)
F91 C217 C214 116.5(16)
F91 C217 F93 107.4(12)
F91 C217 F92 101.6(11)
F93 C217 C214 115.4(13)
F93 C217 F92 101.4(13)
F92 C217 C214 112.5(14)
C151 C150 C149 124.0(15)
F12A C28 C25 112.5(13)
F12A C28 F10 123.2(16)
F12A C28 F11A 127(2)
F11 C28 C25 123.3(16)
F11 C28 F12A 91.2(13)
F11 C28 F10 94.4(12)
F11 C28 F12 120(2)
F11 C28 F11A 40.8(15)
F10 C28 C25 110.8(13)
F10 C28 F11A 59.9(17)
F12 C28 C25 116(2)
F12 C28 F12A 55.0(17)
F12 C28 F10 73.8(18)
F12 C28 F11A 121(3)
F11A C28 C25 113(2)
C242 C243 C244 120.1(18)
F90 C210 C207 112.4(14)
F90 C210 F89 91.3(12)
F88A C210 C207 116.9(17)
F88A C210 F90 104.7(14)
F88A C210 F89 120.8(14)
F88A C210 F88 69(2)
F89 C210 C207 107.7(16)
F88 C210 C207 120(2)
F88 C210 F90 124(2)
F88 C210 F89 55(2)
C250 C245 P1 119.2(4)
C250 C245 C246 120.0
C246 C245 P1 120.1(4)
C245 C250 C249 120.0
C248 C249 C250 120.0
C247 C248 C249 120.0
C248 C247 C246 120.0
C247 C246 C245 120.0
C88 C89 C90 119.2(16)
C134 C135 C136 111.4(14)
C103 C102 C105 112.8(16)
C101 C102 C103 123.2(17)
C101 C102 C105 124.0(16)
C150 C151 C152 119.1(16)
C150 C151 C154 124.1(14)
C152 C151 C154 116.8(15)
C88 C87 C86 117.3(16)
C303 C304 C299 120.0
C302 C303 C304 120.0
C303 C302 C301 120.0
C300 C301 C302 120.0
C301 C300 C299 120.0
C304 C299 P16 119.9(5)
C300 C299 P16 120.1(5)
C300 C299 C304 120.0
F46 C112 C109 105.6(11)
F47 C112 C109 112.6(12)
F47 C112 F46 106.9(13)
F48 C112 C109 112.3(15)
F48 C112 F46 97.3(13)
F48 C112 F47 119.9(15)
C282 C281 P2 119.0(4)
C282 C281 C286 120.0
C286 C281 P2 120.8(4)
C281 C282 C283 120.0
C282 C283 C284 120.0
C285 C284 C283 120.0
C286 C285 C284 120.0
C285 C286 C281 120.0
C153 C152 C151 118.0(16)
F3 C7 C4 118.6(14)
F3 C7 F2 93.3(12)
F2 C7 C4 109.9(16)
F1 C7 C4 117.1(16)
F1 C7 F3 113.9(16)
F1 C7 F2 98.7(12)
C239 C240 C241 127.2(17)
F31 C77 C74 118.7(14)
F31 C77 F32 93.5(12)
F33 C77 C74 114.8(13)
F33 C77 F31 122.7(17)
F33 C77 F32 93.6(12)
F32 C77 C74 102.7(13)
C316 C311 P17 121.9(4)
C316 C311 C312 120.0
C312 C311 P17 117.9(4)
C311 C316 C315 120.0
C316 C315 C314 120.0
C313 C314 C315 120.0
C312 C313 C314 120.0
C313 C312 C311 120.0
C138 C139 C134 118.6(15)
C102 C101 C100 124.2(16)
C243 C242 C241 121.5(16)
F26 C63 C60 111.8(13)
F26 C63 F27 116.5(16)
F26 C63 F25 106.6(12)
F27 C63 C60 111.4(12)
F27 C63 F25 107.3(13)
F25 C63 C60 101.9(12)
C135 C134 S20 117.1(13)
C139 C134 S20 121.0(12)
C139 C134 C135 121.3(15)
C164 C165 C168 109.5(14)
C166 C165 C164 124.4(16)
C166 C165 C168 123.2(15)
C162 C167 C166 123.7(15)
F37 C91 C88 113.7(14)
F38 C91 F37 99.2(13)
F38 C91 C88 114.3(12)
F39 C91 F37 112.8(12)
F39 C91 C88 116.1(15)
F39 C91 F38 98.5(13)
C137 C136 C135 120.4(15)
C276 C275 P2 121.4(4)
C276 C275 C280 120.0
C280 C275 P2 118.6(4)
C275 C276 C277 120.0
C278 C277 C276 120.0
C279 C278 C277 120.0
C278 C279 C280 120.0
C279 C280 C275 120.0
C89 C88 C91 117.3(14)
C87 C88 C89 128.2(17)
C87 C88 C91 114.5(16)
F53 C126 C123 107.7(15)
F53 C126 F52 102.1(12)
F54 C126 C123 118.1(14)
F54 C126 F53 112.4(13)
F54 C126 F52 110.4(14)
F52 C126 C123 104.8(13)
C136 C137 C140 116.8(15)
C138 C137 C136 126.2(17)
C138 C137 C140 117.0(16)
C82 C81 C80 120.0
C82 C81 C84 116.9(8)
C80 C81 C84 123.0(8)
C81 C82 C83 120.0
C78 C83 C82 120.0
C83 C78 S12 118.3(5)
C83 C78 C79 120.0
C79 C78 S12 120.8(6)
C80 C79 C78 120.0
C79 C80 C81 120.0
C137 C138 C139 121.5(17)
C240 C241 C242 115.6(17)
C93 C92 S14 127.1(13)
C93 C92 C97 113.9(15)
C97 C92 S14 117.1(13)
C269 C270 C271 120.0
C270 C269 P2 118.0(4)
C274 C269 P2 121.3(4)
C274 C269 C270 120.0
C269 C274 C273 120.0
C274 C273 C272 120.0
C273 C272 C271 120.0
C272 C271 C270 120.0
F59 C140 F58 111.8(13)
F59 C140 F60 111.2(13)
F59 C140 C137 111.8(15)
F58 C140 F60 104.0(14)
F58 C140 C137 108.2(13)
F60 C140 C137 109.5(12)
C94 C95 C98 106.7(15)
C96 C95 C94 125.9(17)
C96 C95 C98 120.8(15)
C92 C93 C94 124.0(16)
F44 C105 C102 122.2(15)
F44 C105 F45 111.0(14)
F44 C105 F43 100.5(12)
F44 C105 F43A 118(2)
F45 C105 C102 109.9(13)
F43 C105 C102 111.0(15)
F43 C105 F45 99.6(12)
F43A C105 C102 120(2)
F43A C105 F45 45.7(17)
F43A C105 F43 53.9(17)
F65 C154 C151 101.1(13)
F66 C154 F65 102.0(12)
F66 C154 C151 113.7(14)
F64 C154 F65 106.8(13)
F64 C154 F66 116.9(16)
F64 C154 C151 113.9(13)
C95 C94 C93 111.4(16)
F80 C189 C186 109.3(13)
F80 C189 F81 108.6(13)
F80 C189 F79 114.2(15)
F81 C189 C186 104.3(12)
F79 C189 C186 108.8(11)
F79 C189 F81 111.2(13)
F50 C119 C116 121.5(14)
F50 C119 F49 122.3(15)
F50 C119 F51 103.7(12)
F49 C119 C116 102.2(11)
F49 C119 F51 98.4(12)
F51 C119 C116 105.1(12)
C266 C265 C264 120.0
C265 C266 C267 120.0
C268 C267 C266 120.0
C263 C268 C267 120.0
C268 C263 P2 120.3(5)
C264 C263 P2 119.1(5)
C264 C263 C268 120.0
C263 C264 C265 120.0
C54 C53 C52 120.0
C54 C53 C56 108.2(5)
C52 C53 C56 129.6(5)
C53 C54 C55 120.0
C50 C55 C54 120.0
C55 C50 S8 115.7(7)
C55 C50 C51 120.0
C51 C50 S8 124.3(7)
C52 C51 C50 120.0
C51 C52 C53 120.0
C96 C97 C92 117.7(16)
C95 C96 C97 121.9(17)
C165 C166 C167 114.6(16)
F34 C84 F35 108.6(13)
F34 C84 F36 99.5(12)
F34 C84 C81 121.4(15)
F35 C84 F36 105.9(13)
F35 C84 C81 112.1(12)
F36 C84 C81 107.5(11)
F41 C98 C95 113.0(12)
F40 C98 C95 104.1(13)
F40 C98 F41 114.9(13)
F42 C98 C95 114.6(14)
F42 C98 F41 107.5(15)
F42 C98 F40 102.6(14)
C46 C45 C44 120.0
C45 C46 C49 106.8(8)
C47 C46 C45 120.0
C47 C46 C49 132.8(8)
C46 C47 C48 120.0
C43 C48 C47 120.0
C48 C43 S7 122.1(5)
C44 C43 S7 117.9(5)
C44 C43 C48 120.0
C43 C44 C45 120.0
F13 C35 C32 117.9(15)
F15 C35 F13 104.8(13)
F15 C35 C32 112.1(17)
F14 C35 F13 97.5(16)
F14 C35 F15 104.2(17)
F14 C35 C32 118.3(15)
F67 C161 F68 102.7(14)
F67 C161 C158 114.8(15)
F69 C161 F67 116.9(15)
F69 C161 F68 102.1(13)
F69 C161 C158 113.0(15)
F68 C161 C158 105.1(13)
F75 C175 C172 109.2(14)
F74 C175 C172 117.4(16)
F74 C175 F75 103.6(13)
F74 C175 F73 112.9(16)
F73 C175 C172 118.5(14)
F73 C175 F75 90.4(12)
C129 C128 C127 120.0
C128 C129 C130 120.0
C129 C130 C133 119.5(5)
C131 C130 C129 120.0
C131 C130 C133 120.5(5)
C130 C131 C132 120.0
C127 C132 C131 120.0
C128 C127 S19 122.8(4)
C132 C127 S19 117.0(4)
C132 C127 C128 120.0
F16 C42 C39 97.4(11)
F16 C42 F18 102.2(13)
F17 C42 C39 97.2(12)
F17 C42 F16 144.0(16)
F17 C42 F18 107.2(14)
F18 C42 C39 100.6(12)
F43A F43 C105 62.3(19)
F63 C147 C144 116.9(17)
F63 C147 F62 93.4(12)
F63 C147 F61 117.4(15)
F63 C147 F62A 135(2)
F62 C147 C144 110.6(13)
F61 C147 C144 111.0(15)
F61 C147 F62 105.3(14)
F61 C147 F62A 44.4(17)
F62A C147 C144 108(2)
F62A C147 F62 64.9(19)
C67 C70 F29 112.6(9)
F28 C70 C67 121.8(11)
F28 C70 F29 117.7(13)
F28 C70 F30 74.6(13)
F30 C70 C67 104.6(10)
F30 C70 F29 63.9(8)
C168 F70 F72 40.5(14)
C28 F10 F12 52.1(15)
C28 F10 F11A 61.5(16)
F11A F10 F12 105(2)
C147 F62 F62A 53.8(17)
F71 C168 C165 115.4(15)
F71 C168 F72A 119.2(15)
F71 C168 F70 108.7(14)
F71 C168 F72 132(2)
F72A C168 C165 87.2(11)
F72A C168 F70 118.9(13)
F70 C168 C165 105.0(10)
F72 C168 C165 108(2)
F72 C168 F72A 40.7(19)
F72 C168 F70 79(2)
C46 C49 F19 94.4(9)
F20 C49 C46 104.5(11)
F20 C49 F19 83.1(10)
F21 C49 C46 125(2)
F21 C49 F20 131(2)
F21 C49 F19 96(2)
C254 C255 C256 120.0
C253 C254 C255 120.0
C252 C253 C254 120.0
C253 C252 C251 120.0
C252 C251 P1 120.9(5)
C256 C251 P1 119.1(5)
C256 C251 C252 120.0
C251 C256 C255 120.0
F56 C133 C130 92.0(6)
F56 C133 F55 114.0(7)
F55 C133 C130 102.4(7)
F57 C133 C130 96.6(7)
F57 C133 F56 120.6(8)
F57 C133 F55 120.9(7)
C310 C305 P16 119.7(4)
C310 C305 C306 120.0
C306 C305 P16 120.3(4)
C305 C310 C309 120.0
C308 C309 C310 120.0
C307 C308 C309 120.0
C308 C307 C306 120.0
C307 C306 C305 120.0
C70 F28 F30 64.5(12)
C70 F30 F29 62.7(7)
C70 F30 F28 40.9(7)
F28 F30 F29 92.4(8)
C28 F12 F10 54.0(16)
F10 F11A C28 58.7(17)
C210 F88 F88A 55.1(19)
C147 F62A F62 61.3(18)
F43 F43A C105 64(2)
C168 F72 F70 60.1(19)
F22 C56 C53 107.7(7)
F22 C56 F23 110.6(7)
F22 C56 F24 113.6(8)
F23 C56 C53 113.3(8)
F24 C56 C53 95.0(7)
F24 C56 F23 115.5(7)

loop_
_geom_bond_atom_site_label_1
_geom_bond_atom_site_label_2
_geom_bond_distance
Au1 Au2 2.8138(9)
Au1 Au3 2.7741(7)
Au1 Au4 2.7585(8)
Au1 Au5 2.7880(8)
Au1 Au6 2.7940(7)
Au1 Cu11 2.688(2)
Au1 Cu12 2.658(2)
Au1 Cu15 2.702(2)
Au1 Cu18 2.716(2)
Au1 Cu27 2.693(2)
Au2 Au4 2.8023(8)
Au2 Au5 2.7809(8)
Au2 Au7 2.7688(7)
Au2 Au11 2.7694(7)
Au2 Cu12 2.6923(19)
Au2 Cu13 2.710(2)
Au2 Cu18 2.6384(19)
Au2 Cu16 2.690(2)
Au2 Cu29 2.707(2)
Au3 Au4 2.7996(8)
Au3 Au6 2.8108(8)
Au3 Au8 2.7824(7)
Au3 Au9 2.7916(8)
Au3 Cu15 2.7501(18)
Au3 Cu19 2.755(2)
Au3 Cu20 2.701(2)
Au3 Cu23 2.7595(19)
Au3 Cu27 2.664(2)
Au4 Au7 2.7879(8)
Au4 Au9 2.7887(7)
Au4 Cu13 2.744(2)
Au4 Cu15 2.713(2)
Au4 Cu18 2.6685(18)
Au4 Cu20 2.718(2)
Au4 Cu22 2.654(2)
Au5 Au6 2.7661(8)
Au5 Au10 2.7906(7)
Au5 Au11 2.7932(8)
Au5 Cu11 2.711(2)
Au5 Cu12 2.6706(17)
Au5 Cu16 2.682(2)
Au5 Cu25 2.721(2)
Au5 Cu26 2.669(2)
Au6 Au8 2.7641(8)
Au6 Au10 2.7895(8)
Au6 Cu11 2.6979(18)
Au6 Cu19 2.679(2)
Au6 Cu26 2.728(2)
Au6 Cu27 2.742(2)
Au6 Cu28 2.7195(19)
Au7 Au9 2.7627(9)
Au7 Au11 2.8104(8)
Au7 Au12 2.7888(8)
Au7 Cu13 2.7120(18)
Au7 Cu21 2.7059(19)
Au7 Cu22 2.704(2)
Au7 Cu29 2.699(2)
Au7 Cu31 2.678(2)
Au8 Au9 2.7900(8)
Au8 Au10 2.7886(8)
Au8 Au12 2.8043(9)
Au8 Cu19 2.695(2)
Au8 Cu23 2.676(2)
Au8 Cu28 2.717(2)
Au8 Cu30 2.679(2)
Au8 Cu32 2.674(2)
Au9 Au12 2.7693(8)
Au9 Cu20 2.687(2)
Au9 Cu21 2.681(2)
Au9 Cu22 2.689(2)
Au9 Cu23 2.665(2)
Au9 Cu30 2.6829(19)
Au10 Au11 2.7804(9)
Au10 Au12 2.7807(8)
Au10 Cu24 2.713(2)
Au10 Cu25 2.721(2)
Au10 Cu26 2.672(2)
Au10 Cu28 2.709(2)
Au10 Cu32 2.677(2)
Au11 Au12 2.7826(8)
Au11 Cu16 2.7492(19)
Au11 Cu24 2.735(2)
Au11 Cu25 2.693(2)
Au11 Cu29 2.687(2)
Au11 Cu31 2.708(2)
Au12 Cu21 2.710(2)
Au12 Cu24 2.677(2)
Au12 Cu30 2.680(2)
Au12 Cu31 2.690(3)
Au12 Cu32 2.694(2)
Au13 Cu6 2.860(2)
Au13 S2 2.266(4)
Au13 S1 2.286(4)
Au14 Cu5 2.907(2)
Au14 Cu8 3.144(2)
Au14 S8 2.292(4)
Au14 S7 2.283(4)
Au15 Cu14 2.892(3)
Au15 Cu17 3.114(3)
Au15 S13 2.306(5)
Au15 S14 2.282(6)
Au16 Cu9 2.915(3)
Au16 Cu10 2.616(5)
Au16 S20 2.228(7)
Au16 S19 2.375(8)
Cu1 Cu2 2.741(3)
Cu1 Cu12 2.728(3)
Cu1 Cu18 2.786(3)
Cu1 S33 2.335(6)
Cu1 S30 2.261(4)
Cu1 S34 2.252(4)
Cu2 Cu12 2.729(3)
Cu2 Cu18 2.744(3)
Cu2 S30 2.267(4)
Cu2 S32 2.297(6)
Cu2 S31 2.323(6)
Cu3 Cu20 2.954(3)
Cu3 Cu22 2.929(3)
Cu3 S5 2.248(4)
Cu3 S6 2.242(5)
Cu3 S2 2.270(4)
Cu4 Cu7 2.747(4)
Cu4 Cu30 2.718(3)
Cu4 Cu32 2.765(3)
Cu4 S25 2.241(5)
Cu4 S29 2.334(4)
Cu4 S28 2.294(4)
Cu5 S11 2.225(5)
Cu5 S12 2.263(5)
Cu5 S8 2.275(5)
Cu6 S3 2.274(4)
Cu6 S4 2.240(5)
Cu6 S1 2.267(4)
Cu7 Cu30 2.750(3)
Cu7 Cu32 2.788(3)
Cu7 S26 2.263(4)
Cu7 S25 2.276(5)
Cu7 S27 2.316(4)
Cu8 Cu25 2.939(3)
Cu8 S9 2.272(5)
Cu8 S7 2.278(5)
Cu8 S10 2.233(5)
Cu9 Cu19 2.909(4)
Cu9 S21 2.204(4)
Cu9 S22 2.257(4)
Cu9 S20 2.231(9)
Cu10 Cu19 2.956(4)
Cu10 Cu27 2.885(4)
Cu10 S23 2.236(5)
Cu10 S24 2.262(5)
Cu10 S19 2.272(10)
Cu11 Cu12 3.004(3)
Cu11 Cu27 3.057(3)
Cu11 S34 2.370(3)
Cu11 S11 2.390(4)
Cu11 S22 2.384(4)
Cu12 Cu18 2.985(3)
Cu12 Cu16 3.012(3)
Cu12 S34 2.360(4)
Cu12 S32 2.301(7)
Cu13 Cu18 2.975(3)
Cu13 S18 2.407(4)
Cu13 S31 2.390(6)
Cu13 S6 2.397(4)
Cu14 S18 2.249(4)
Cu14 S17 2.206(5)
Cu14 S13 2.224(6)
Cu15 Cu27 3.034(3)
Cu15 S33 2.374(6)
Cu15 S5 2.370(4)
Cu15 S24 2.353(5)
Cu17 Cu29 2.968(3)
Cu17 S16 2.216(4)
Cu17 S15 2.247(5)
Cu17 S14 2.273(6)
Cu18 S33 2.278(7)
Cu18 S31 2.306(7)
Cu19 Cu27 3.060(3)
Cu19 Cu28 3.024(3)
Cu19 S21 2.285(4)
Cu19 S23 2.288(5)
Cu16 Cu25 3.041(3)
Cu16 S32 2.405(6)
Cu16 S16 2.353(5)
Cu16 S12 2.377(4)
Cu20 Cu22 2.977(3)
Cu20 S5 2.256(4)
Cu20 S3 2.264(4)
Cu21 Cu30 3.048(3)
Cu21 Cu31 3.042(3)
Cu21 S4 2.383(4)
Cu21 S17 2.349(5)
Cu21 S26 2.378(4)
Cu22 S4 2.245(4)
Cu22 S6 2.288(4)
Cu23 Cu30 2.917(3)
Cu23 S3 2.354(4)
Cu23 S23 2.345(5)
Cu23 S28 2.399(4)
Cu24 Cu32 3.029(3)
Cu24 S15 2.355(5)
Cu24 S10 2.344(5)
Cu24 S27 2.355(4)
Cu25 Cu26 2.989(3)
Cu25 S12 2.263(4)
Cu25 S10 2.264(4)
Cu26 S11 2.264(4)
Cu26 S9 2.282(4)
Cu27 S22 2.281(4)
Cu27 S24 2.269(4)
Cu28 Cu32 3.020(3)
Cu28 S21 2.379(5)
Cu28 S9 2.431(4)
Cu28 S29 2.397(4)
Cu29 Cu31 2.987(3)
Cu29 S18 2.258(4)
Cu29 S16 2.305(4)
Cu30 Cu32 3.004(3)
Cu30 S26 2.341(5)
Cu30 S28 2.317(5)
Cu31 S17 2.266(5)
Cu31 S15 2.264(4)
Cu32 S27 2.284(5)
Cu32 S29 2.309(5)
S33 C225 1.755(13)
S18 C120 1.777(17)
S30 C204 1.783(14)
S34 C232 1.798(12)
S32 C218 1.713(14)
S5 C29 1.773(18)
S3 C15 1.818(15)
S21 C141 1.780(13)
S31 C211 1.835(15)
S11 C71 1.758(11)
S4 C22 1.788(8)
S17 C113 1.733(8)
S16 C106 1.773(8)
S9 C57 1.808(8)
S22 C148 1.756(15)
S6 C36 1.798(7)
S2 C8 1.812(14)
S1 C1 1.781(14)
S12 C78 1.814(8)
S23 C155 1.809(16)
S15 C99 1.752(16)
S24 C162 1.776(16)
S8 C50 1.813(9)
S26 C176 1.752(18)
P16 C287 1.783(18)
P16 C293 1.766(18)
P16 C299 1.763(9)
P16 C305 1.789(10)
P17 C329 1.794(16)
P17 C323 1.769(10)
P17 C317 1.795(10)
P17 C311 1.792(9)
S7 C43 1.859(9)
S25 C169 1.789(16)
S10 C64 1.756(7)
S27 C183 1.734(9)
S29 C197 1.755(15)
S28 C190 1.816(17)
S13 C85 1.75(3)
S14 C92 1.716(18)
S20 C134 1.771(18)
S19 C127 1.821(10)
C232 C237 1.341(19)
C232 C233 1.381(19)
P1 C239 1.795(19)
P1 C257 1.842(10)
P1 C245 1.803(7)
P1 C251 1.808(9)
F6 C14 1.33(2)
F96 C224 1.35(2)
F98 C231 1.30(2)
C191 C190 1.39(3)
C191 C192 1.39(2)
C225 C230 1.444(19)
C225 C226 1.415(19)
F83 C196 1.32(2)
F97 C231 1.25(2)
C162 C163 1.40(3)
C162 C167 1.29(2)
C141 C142 1.385(18)
C141 C146 1.40(2)
C218 C219 1.50(2)
C218 C223 1.41(2)
C120 C125 1.39(2)
C120 C121 1.42(3)
C155 C160 1.36(2)
C155 C156 1.40(2)
C213 C212 1.415(18)
C213 C214 1.32(3)
C230 C229 1.32(2)
C15 C16 1.336(19)
C15 C20 1.41(2)
C329 C334 1.33(2)
C329 C330 1.43(2)
C212 C211 1.356(19)
C211 C216 1.35(2)
C197 C202 1.34(3)
C197 C198 1.36(2)
C287 C292 1.39(2)
C287 C288 1.50(2)
F7 C21 1.37(2)
C22 C23 1.3900
C22 C27 1.3900
C23 C24 1.3900
C24 C25 1.3900
C25 C26 1.3900
C25 C28 1.497(19)
C26 C27 1.3900
C190 C195 1.44(2)
C29 C30 1.41(2)
C29 C34 1.38(2)
C334 C333 1.37(2)
C142 C143 1.32(2)
C204 C205 1.37(2)
C204 C209 1.36(2)
F84 C196 1.31(3)
C143 C144 1.45(3)
C16 C17 1.41(2)
C293 C294 1.38(2)
C293 C298 1.37(3)
C219 C220 1.34(2)
C30 C31 1.41(2)
C215 C216 1.40(2)
C215 C214 1.36(3)
C223 C222 1.33(2)
C160 C159 1.40(2)
F9 C21 1.33(3)
C125 C124 1.27(2)
C192 C193 1.34(2)
C36 C41 1.3900
C36 C37 1.3900
C41 C40 1.3900
C40 C39 1.3900
C39 C38 1.3900
C39 C42 1.822(18)
C38 C37 1.3900
C99 C104 1.45(3)
C99 C100 1.38(2)
F13 C35 1.35(2)
C205 C206 1.37(2)
C220 C221 1.43(2)
C291 C292 1.32(2)
C291 C290 1.38(2)
C107 C108 1.3900
C107 C106 1.3900
C108 C109 1.3900
C109 C110 1.3900
C109 C112 1.555(19)
C110 C111 1.3900
C111 C106 1.3900
C332 C333 1.37(2)
C332 C331 1.36(2)
C163 C164 1.43(2)
C17 C18 1.33(2)
C71 C76 1.3900
C71 C72 1.3900
C76 C75 1.3900
C75 C74 1.3900
C74 C73 1.3900
C74 C77 1.52(2)
C73 C72 1.3900
F99 C231 1.30(2)
C148 C149 1.32(2)
C148 C153 1.41(3)
C222 C221 1.34(3)
C174 C169 1.32(3)
C174 C173 1.47(3)
C8 C9 1.38(2)
C8 C13 1.40(2)
F8 C21 1.19(3)
C64 C69 1.3900
C64 C65 1.3900
C69 C68 1.3900
C68 C67 1.3900
C67 C66 1.3900
C67 C70 1.495(9)
C66 C65 1.3900
C209 C208 1.38(2)
C224 F94 1.26(3)
C224 C221 1.48(2)
C224 F95 1.33(2)
C12 C11 1.37(3)
C12 C13 1.37(2)
C169 C170 1.36(3)
C202 C201 1.47(2)
C124 C123 1.40(3)
C199 C200 1.42(3)
C199 C198 1.40(2)
C195 C194 1.30(2)
F15 C35 1.34(2)
C288 C289 1.34(3)
F82 C196 1.24(3)
C323 C324 1.3900
C323 C328 1.3900
C324 C325 1.3900
C325 C326 1.3900
C326 C327 1.3900
C327 C328 1.3900
C290 C289 1.44(3)
F67 C161 1.29(2)
C1 C2 1.39(2)
C1 C6 1.42(2)
C176 C181 1.39(3)
C176 C177 1.36(2)
C156 C157 1.31(2)
C194 C193 1.39(3)
C193 C196 1.47(2)
C159 C158 1.52(3)
C296 C295 1.42(3)
C296 C297 1.42(2)
F100 C238 1.22(3)
C208 C207 1.26(3)
C294 C295 1.41(2)
C237 C236 1.32(2)
F86 C203 1.34(2)
C104 C103 1.39(3)
C200 C201 1.40(3)
C200 C203 1.50(2)
C123 C122 1.44(2)
C123 C126 1.53(2)
C121 C122 1.33(2)
C34 C33 1.30(3)
C228 C229 1.37(2)
C228 C227 1.37(3)
C228 C231 1.69(2)
C233 C234 1.35(2)
C145 C146 1.42(2)
C145 C144 1.31(2)
C157 C158 1.29(3)
C226 C227 1.31(2)
C19 C20 1.41(2)
C19 C18 1.39(2)
C214 C217 1.48(3)
F63 C147 1.224(18)
F87 C203 1.28(2)
C31 C32 1.29(2)
F4 C14 1.41(2)
C179 C178 1.28(3)
C179 C180 1.40(3)
C179 C182 1.48(2)
C330 C331 1.42(2)
F69 C161 1.243(18)
F68 C161 1.413(19)
C11 C10 1.37(3)
C11 C14 1.44(2)
C2 C3 1.33(3)
C18 C21 1.54(3)
C9 C10 1.41(2)
C298 C297 1.40(3)
C206 C207 1.41(3)
C164 C165 1.35(3)
C236 C235 1.45(3)
C181 C180 1.43(3)
C173 C172 1.36(3)
F14 C35 1.26(3)
C32 C33 1.51(3)
C32 C35 1.48(3)
C171 C172 1.39(3)
C171 C170 1.45(2)
C203 F85 1.29(2)
C172 C175 1.53(2)
C207 C210 1.52(3)
C144 C147 1.51(2)
C177 C178 1.39(3)
C6 C5 1.38(2)
C85 C90 1.40(3)
C85 C86 1.39(3)
C235 C234 1.46(3)
C235 C238 1.65(3)
C149 C150 1.44(2)
C5 C4 1.35(3)
F75 C175 1.50(2)
F101 C238 1.064(18)
C100 C101 1.48(2)
C60 C59 1.3900
C60 C61 1.3900
C60 C63 1.555(19)
C59 C58 1.3900
C58 C57 1.3900
C57 C62 1.3900
C62 C61 1.3900
C3 C4 1.46(3)
F102 C238 1.68(2)
C318 C319 1.3900
C318 C317 1.3900
C319 C320 1.3900
C320 C321 1.3900
C321 C322 1.3900
C322 C317 1.3900
C239 C244 1.42(3)
C239 C240 1.27(3)
C182 F77 1.16(2)
C182 F78 1.30(3)
C182 F76 1.29(2)
C182 F76A 1.73(5)
C182 F78A 1.32(4)
C182 F77A 1.32(4)
C4 C7 1.47(3)
C158 C161 1.62(3)
C153 C152 1.43(2)
C244 C243 1.42(3)
C90 C89 1.40(3)
C113 C114 1.3900
C113 C118 1.3900
C114 C115 1.3900
C115 C116 1.3900
C116 C117 1.3900
C116 C119 1.586(17)
C117 C118 1.3900
C103 C102 1.44(3)
F74 C175 1.144(19)
C186 C185 1.3900
C186 C187 1.3900
C186 C189 1.635(17)
C185 C184 1.3900
C184 C183 1.3900
C183 C188 1.3900
C188 C187 1.3900
P2 C281 1.750(8)
P2 C275 1.874(8)
P2 C269 1.891(10)
P2 C263 1.809(9)
F91 C217 1.345(18)
F90 C210 1.322(18)
F93 C217 1.346(19)
F92 C217 1.392(19)
F65 C154 1.437(19)
F26 C63 1.188(19)
F80 C189 1.163(18)
F3 C7 1.246(18)
F50 C119 1.161(18)
F53 C126 1.315(18)
F71 C168 1.032(18)
F54 C126 1.28(2)
F34 C84 1.227(19)
F27 C63 1.190(18)
F44 C105 1.23(2)
F46 C112 1.410(19)
F59 C140 1.260(17)
F81 C189 1.38(2)
F47 C112 1.29(2)
F66 C154 1.257(17)
F31 C77 1.217(17)
C14 F5 1.44(2)
F35 C84 1.324(18)
F49 C119 1.368(18)
F79 C189 1.260(19)
F64 C154 1.193(19)
F48 C112 1.162(17)
F29 C70 1.503(15)
F29 F30 1.520(14)
F2 C7 1.421(19)
F88A C210 1.132(19)
F88A F88 1.29(4)
C261 C262 1.3900
C261 C260 1.3900
C262 C257 1.3900
C257 C258 1.3900
C258 C259 1.3900
C259 C260 1.3900
C86 C87 1.58(2)
F89 C210 1.47(2)
C150 C151 1.25(2)
F33 C77 1.185(18)
F37 C91 1.40(2)
C28 F12A 1.291(19)
C28 F11 1.25(2)
C28 F10 1.301(17)
C28 F12 1.27(4)
C28 F11A 1.34(4)
C243 C242 1.29(2)
F25 C63 1.449(19)
C210 F88 1.14(3)
C245 C250 1.3900
C245 C246 1.3900
C250 C249 1.3900
C249 C248 1.3900
C248 C247 1.3900
C247 C246 1.3900
C89 C88 1.29(2)
C135 C134 1.48(2)
C135 C136 1.57(2)
C102 C101 1.18(2)
C102 C105 1.50(2)
C151 C152 1.44(2)
C151 C154 1.56(2)
F58 C140 1.277(19)
F32 C77 1.490(19)
C87 C88 1.23(2)
F60 C140 1.372(19)
C304 C303 1.3900
C304 C299 1.3900
C303 C302 1.3900
C302 C301 1.3900
C301 C300 1.3900
C300 C299 1.3900
C281 C282 1.3900
C281 C286 1.3900
C282 C283 1.3900
C283 C284 1.3900
C284 C285 1.3900
C285 C286 1.3900
C7 F1 1.197(17)
C240 C241 1.32(2)
C311 C316 1.3900
C311 C312 1.3900
C316 C315 1.3900
C315 C314 1.3900
C314 C313 1.3900
C313 C312 1.3900
C139 C134 1.44(2)
C139 C138 1.41(2)
C242 C241 1.41(2)
C165 C166 1.32(2)
C165 C168 1.80(2)
C167 C166 1.49(2)
F36 C84 1.418(19)
F45 C105 1.45(2)
C91 C88 1.52(2)
C91 F38 1.334(18)
C91 F39 1.283(19)
C136 C137 1.31(2)
C275 C276 1.3900
C275 C280 1.3900
C276 C277 1.3900
C277 C278 1.3900
C278 C279 1.3900
C279 C280 1.3900
C126 F52 1.396(19)
C137 C138 1.30(2)
C137 C140 1.57(2)
C81 C82 1.3900
C81 C80 1.3900
C81 C84 1.435(19)
C82 C83 1.3900
C83 C78 1.3900
C78 C79 1.3900
C79 C80 1.3900
C92 C93 1.38(2)
C92 C97 1.51(2)
C270 C269 1.3900
C270 C271 1.3900
C269 C274 1.3900
C274 C273 1.3900
C273 C272 1.3900
C272 C271 1.3900
C95 C94 1.34(2)
C95 C96 1.28(2)
C95 C98 1.71(2)
F41 C98 1.42(2)
C93 C94 1.44(2)
C105 F43 1.258(18)
C105 F43A 1.24(4)
C119 F51 1.44(2)
C265 C266 1.3900
C265 C264 1.3900
C266 C267 1.3900
C267 C268 1.3900
C268 C263 1.3900
C263 C264 1.3900
C53 C54 1.3900
C53 C52 1.3900
C53 C56 1.584(11)
C54 C55 1.3900
C55 C50 1.3900
C50 C51 1.3900
C51 C52 1.3900
C97 C96 1.32(2)
F40 C98 1.355(18)
F42 C98 1.104(17)
F73 C175 1.215(18)
F16 C42 1.217(19)
C45 C46 1.3900
C45 C44 1.3900
C46 C47 1.3900
C46 C49 1.528(12)
C47 C48 1.3900
C48 C43 1.3900
C43 C44 1.3900
C128 C129 1.3900
C128 C127 1.3900
C129 C130 1.3900
C130 C131 1.3900
C130 C133 1.509(8)
C131 C132 1.3900
C132 C127 1.3900
F17 C42 1.159(19)
C42 F18 1.298(17)
F20 C49 1.280(17)
F43 F43A 1.13(4)
C147 F62 1.374(19)
C147 F61 1.26(2)
C147 F62A 1.26(4)
F72A C168 1.41(2)
C70 F28 0.984(16)
C70 F30 1.36(2)
F70 C168 1.553(19)
F70 F72 1.76(4)
F10 F12 1.54(3)
F10 F11A 1.32(4)
F62 F62A 1.42(4)
C168 F72 1.16(4)
F22 C56 1.395(10)
C49 F19 1.77(2)
C49 F21 1.12(4)
C255 C254 1.3900
C255 C256 1.3900
C254 C253 1.3900
C253 C252 1.3900
C252 C251 1.3900
C251 C256 1.3900
C133 F56 1.404(10)
C133 F55 1.405(10)
C133 F57 1.358(10)
C305 C310 1.3900
C305 C306 1.3900
C310 C309 1.3900
C309 C308 1.3900
C308 C307 1.3900
C307 C306 1.3900
F28 F30 1.450(17)
C56 F23 1.417(11)
C56 F24 1.408(10)
